data_4310673
loop_
_publ_author_name
'Xiang-Jun Zheng'
'Lin-Pei Jin'
'Song Gao'

_publ_section_title
;
 Synthesis and Characterization of Two Novel Lanthanide Coordination
 Polymers with an Open Framework Based on an Unprecedented
 [Ln7(\m3-OH)8]13+ Cluster
;
_journal_name_full 'Inorganic Chemistry'
_journal_page_first 1600
_journal_page_last 1602
_journal_paper_doi 10.1021/ic0352699
_journal_volume 43
_journal_year 2004
_chemical_formula_sum 'C73 H68 Ho7 O44.5'
_chemical_formula_weight 2811.78
_chemical_name_systematic
; 
 ? 
;
_space_group_IT_number 14
_symmetry_cell_setting monoclinic
_symmetry_space_group_name_Hall '-P 2yn'
_symmetry_space_group_name_H-M 'P 1 21/n 1'
_atom_sites_solution_hydrogens geom
_atom_sites_solution_primary direct
_atom_sites_solution_secondary difmap
_audit_creation_method SHELXL-97
_cell_angle_alpha 90.00
_cell_angle_beta 91.832(5)
_cell_angle_gamma 90.00
_cell_formula_units_Z 4
_cell_length_a 15.961(4)
_cell_length_b 23.415(6)
_cell_length_c 24.165(6)
_cell_measurement_reflns_used 894
_cell_measurement_temperature 293(2)
_cell_measurement_theta_max 25.70
_cell_measurement_theta_min 2.55
_cell_volume 9026(4)
_computing_cell_refinement 'Bruker SMART'
_computing_data_collection 'Bruker SMART'
_computing_data_reduction 'Bruker SAINT'
_computing_molecular_graphics 'Bruker SHELXTL'
_computing_publication_material 'Bruker SHELXTL'
_computing_structure_refinement 'SHELXL-97 (Sheldrick, 1997)'
_computing_structure_solution 'SHELXS-97 (Sheldrick, 1990)'
_diffrn_ambient_temperature 293(2)
_diffrn_measured_fraction_theta_full 0.997
_diffrn_measured_fraction_theta_max 0.997
_diffrn_measurement_device_type 'CCD area detector'
_diffrn_measurement_method 'phi and omega scans'
_diffrn_radiation_monochromator graphite
_diffrn_radiation_source 'fine-focus sealed tube'
_diffrn_radiation_type MoK\a
_diffrn_radiation_wavelength 0.71073
_diffrn_reflns_av_R_equivalents 0.0899
_diffrn_reflns_av_sigmaI/netI 0.1282
_diffrn_reflns_limit_h_max 9
_diffrn_reflns_limit_h_min -18
_diffrn_reflns_limit_k_max 27
_diffrn_reflns_limit_k_min -27
_diffrn_reflns_limit_l_max 28
_diffrn_reflns_limit_l_min -27
_diffrn_reflns_number 38149
_diffrn_reflns_theta_full 25.00
_diffrn_reflns_theta_max 25.00
_diffrn_reflns_theta_min 1.21
_exptl_absorpt_coefficient_mu 6.152
_exptl_absorpt_correction_T_max 1.000000
_exptl_absorpt_correction_T_min 0.775005
_exptl_absorpt_correction_type multi-scan
_exptl_absorpt_process_details SADABS
_exptl_crystal_density_diffrn 2.069
_exptl_crystal_density_meas ?
_exptl_crystal_density_method 'not measured'
_exptl_crystal_F_000 5324
_exptl_crystal_size_max 0.10
_exptl_crystal_size_mid 0.08
_exptl_crystal_size_min 0.04
_refine_diff_density_max 2.557
_refine_diff_density_min -2.084
_refine_diff_density_rms 0.440
_refine_ls_extinction_method none
_refine_ls_goodness_of_fit_ref 1.060
_refine_ls_hydrogen_treatment mixed
_refine_ls_matrix_type full
_refine_ls_number_parameters 1217
_refine_ls_number_reflns 15845
_refine_ls_number_restraints 1047
_refine_ls_restrained_S_all 1.027
_refine_ls_R_factor_all 0.1245
_refine_ls_R_factor_gt 0.0619
_refine_ls_shift/su_max 0.002
_refine_ls_shift/su_mean 0.000
_refine_ls_structure_factor_coef Fsqd
_refine_ls_weighting_details 'calc w=1/[\s^2^(Fo^2^)+(0.0627P)^2^+70.7662P] where P=(Fo^2^+2Fc^2^)/3'
_refine_ls_weighting_scheme calc
_refine_ls_wR_factor_gt 0.1303
_refine_ls_wR_factor_ref 0.1668
_reflns_number_gt 9636
_reflns_number_total 15845
_reflns_threshold_expression >2sigma(I)
_cod_data_source_file ic0352699si20031104_050756_1.cif
_cod_data_source_block Complex1
_cod_depositor_comments
;
The following automatic conversions were performed:
'_symmetry_cell_setting' value 'Monoclinic' changed to 'monoclinic'
according to '/home/saulius/struct/CIF-dictionaries/cif_core.dic'
dictionary named 'cif_core.dic' version 2.4.1 from
2010-06-29.

'_exptl_absorpt_correction_type' value 'MULTI-SCAN' changed
to 'multi-scan' according to
'/home/saulius/struct/CIF-dictionaries/cif_core.dic' dictionary named
'cif_core.dic' version 2.4.1 from 2010-06-29.

Automatic conversion script
Id: cif_fix_enum 1527 2010-12-29 10:47:43Z saulius 

The following automatic conversions were performed:

'_exptl_crystal_density_meas' value 'NONE' was changed to '?' - the
value is perceived as not measured.

Automatic conversion script
Id: cif_fix_values 3008 2015-01-20 13:52:24Z robertas 
;
_cod_original_cell_volume 9027(4)
_cod_original_formula_sum 'C73 H68 Ho7 O44.50'
_cod_database_code 4310673

loop_
_symmetry_equiv_pos_as_xyz
'x, y, z'
'-x+1/2, y+1/2, -z+1/2'
'-x, -y, -z'
'x-1/2, -y-1/2, z-1/2'

loop_
_atom_site_label
_atom_site_type_symbol
_atom_site_fract_x
_atom_site_fract_y
_atom_site_fract_z
_atom_site_U_iso_or_equiv
_atom_site_adp_type
_atom_site_occupancy
_atom_site_symmetry_multiplicity
_atom_site_calc_flag
_atom_site_refinement_flags
_atom_site_disorder_assembly
_atom_site_disorder_group
Ho1 Ho 1.24774(5) 0.78831(3) 0.98759(3) 0.01804(18) Uani 1 1 d . . .
Ho2 Ho 1.16114(5) 0.81545(3) 1.13193(3) 0.0220(2) Uani 1 1 d . . .
Ho3 Ho 1.02488(5) 0.75005(3) 1.02087(3) 0.01842(19) Uani 1 1 d . . .
Ho4 Ho 1.20094(5) 0.66642(3) 1.08813(3) 0.01742(19) Uani 1 1 d . . .
Ho5 Ho 1.33116(5) 0.83371(3) 0.84676(3) 0.0209(2) Uani 1 1 d . . .
Ho6 Ho 1.29926(5) 0.67770(3) 0.87443(3) 0.01564(18) Uani 1 1 d . . .
Ho7 Ho 1.47023(5) 0.75757(3) 0.94790(3) 0.01585(18) Uani 1 1 d . . .
O1 O 1.1310(6) 0.8174(4) 1.0364(4) 0.018(3) Uani 1 1 d . . .
H1A H 1.1124 0.8555 1.0245 0.021 Uiso 1 1 calc R . .
O2 O 1.1560(6) 0.7073(4) 1.0029(4) 0.016(2) Uani 1 1 d . . .
H2A H 1.1536 0.6801 0.9721 0.020 Uiso 1 1 calc R . .
O3 O 1.2631(6) 0.7567(4) 1.0797(4) 0.018(2) Uani 1 1 d . . .
H3B H 1.3208 0.7587 1.0948 0.021 Uiso 1 1 calc R . .
O4 O 1.0953(6) 0.7311(4) 1.1066(4) 0.015(2) Uani 1 1 d . . .
H4B H 1.0575 0.7172 1.1348 0.018 Uiso 1 1 calc R . .
O5 O 1.2343(7) 0.7669(4) 0.8937(5) 0.025(3) Uani 1 1 d . . .
H5A H 1.1763 0.7693 0.8792 0.030 Uiso 1 1 calc R . .
O6 O 1.3612(7) 0.8236(4) 0.9408(4) 0.022(3) Uani 1 1 d . . .
H6A H 1.3792 0.8602 0.9568 0.026 Uiso 1 1 calc R . .
O7 O 1.3391(6) 0.7129(4) 0.9636(4) 0.017(2) Uani 1 1 d . . .
H7B H 1.3429 0.6828 0.9918 0.020 Uiso 1 1 calc R . .
O8 O 1.4026(6) 0.7475(4) 0.8622(4) 0.016(2) Uani 1 1 d . . .
H8B H 1.4408 0.7380 0.8326 0.019 Uiso 1 1 calc R . .
O9 O 0.9552(9) 1.1288(6) 0.8794(6) 0.055(4) Uani 1 1 d . . .
O10 O 1.0367(8) 1.1690(6) 0.9437(7) 0.051(4) Uani 1 1 d . . .
O11 O 1.1813(9) 0.8748(5) 0.9517(5) 0.041(4) Uani 1 1 d . A .
O12 O 1.2420(9) 0.9033(6) 0.8745(6) 0.043(4) Uani 1 1 d . A .
O13 O 1.5369(8) 0.7218(6) 1.4249(5) 0.044(4) Uani 1 1 d . . .
O14 O 1.4101(8) 0.7340(6) 1.4565(5) 0.038(3) Uani 1 1 d . . .
O15 O 1.2708(9) 0.6781(6) 1.1746(6) 0.050(4) Uani 1 1 d . . .
O16 O 1.2376(9) 0.7675(6) 1.1965(5) 0.048(4) Uani 1 1 d . . .
O17 O 1.7512(8) 0.7082(6) 1.2786(5) 0.039(3) Uani 1 1 d . . .
O18 O 1.7189(8) 0.7985(5) 1.2960(5) 0.037(3) Uani 1 1 d . . .
O19 O 1.5816(8) 0.7579(5) 1.0158(5) 0.032(3) Uani 1 1 d U . .
O20 O 1.4566(7) 0.7672(6) 1.0463(5) 0.036(3) Uani 1 1 d . . .
O21 O 0.8227(8) 0.3667(5) 1.0864(5) 0.037(3) Uani 1 1 d . . .
O22 O 0.7635(7) 0.4128(5) 1.1532(5) 0.026(3) Uani 1 1 d . . .
O23 O 1.0924(11) 0.6000(6) 1.0576(5) 0.063(5) Uani 1 1 d . . .
O24 O 1.1083(9) 0.6121(6) 1.1459(6) 0.047(4) Uani 1 1 d . . .
O25 O 1.5499(8) 1.1084(6) 1.1325(5) 0.040(4) Uani 1 1 d . . .
O26 O 1.4692(8) 1.1560(5) 1.0726(6) 0.044(4) Uani 1 1 d . . .
O27 O 1.3177(7) 0.8673(5) 1.0347(5) 0.034(3) Uani 1 1 d . A .
O28 O 1.2487(8) 0.8883(5) 1.1105(5) 0.036(3) Uani 1 1 d . A .
O29 O 1.5969(8) 0.3845(5) 1.0946(5) 0.036(3) Uani 1 1 d . . .
O30 O 1.4983(7) 0.3373(5) 1.0481(6) 0.038(3) Uani 1 1 d . . .
O31 O 1.3158(12) 0.6240(8) 1.0429(8) 0.094(8) Uani 1 1 d . . .
O32 O 1.2682(15) 0.5769(9) 1.1074(12) 0.143(11) Uani 1 1 d . . .
O33 O 0.9181(9) 0.7110(7) 1.0724(6) 0.063(5) Uani 1 1 d DU . .
O35 O 1.0638(9) 0.7887(7) 1.2082(6) 0.054(4) Uani 1 1 d . . .
O36 O 1.1767(12) 0.8828(7) 1.2097(6) 0.074(5) Uani 1 1 d . . .
O37 O 0.9954(9) 0.6582(6) 0.9792(7) 0.061(5) Uani 1 1 d . . .
O38 O 1.3201(12) 0.9112(7) 0.7776(7) 0.077(5) Uani 1 1 d . . .
O39 O 1.4258(10) 0.8210(7) 0.7692(6) 0.061(5) Uani 1 1 d . . .
O40 O 1.3787(9) 0.6495(6) 0.7920(6) 0.048(4) Uani 1 1 d . . .
O41 O 1.5919(9) 0.7393(6) 0.8869(6) 0.057(4) Uani 1 1 d . . .
C1 C 1.0174(11) 1.1289(8) 0.9139(9) 0.035(5) Uani 1 1 d . . .
C2 C 1.0739(5) 1.0738(4) 0.9149(6) 0.033(6) Uani 0.489(16) 1 d PGU A 1
C3 C 1.0295(5) 1.0244(5) 0.9016(7) 0.032(7) Uani 0.489(16) 1 d PGU A 1
H3A H 0.9727 1.0264 0.8921 0.038 Uiso 0.489(16) 1 calc PR A 1
C4 C 1.0700(6) 0.9718(4) 0.9026(7) 0.040(7) Uani 0.489(16) 1 d PGU A 1
H4A H 1.0403 0.9387 0.8937 0.048 Uiso 0.489(16) 1 calc PR A 1
C5 C 1.1550(6) 0.9687(3) 0.9168(6) 0.033(6) Uani 0.489(16) 1 d PGU A 1
C6 C 1.1994(5) 1.0182(3) 0.9301(5) 0.038(6) Uani 0.489(16) 1 d PGU A 1
C11 C 1.1588(5) 1.0708(3) 0.9291(5) 0.039(6) Uani 0.489(16) 1 d PGU A 1
C10 C 1.2032(7) 1.1202(4) 0.9424(8) 0.048(7) Uani 0.489(16) 1 d PGU A 1
H10A H 1.1761 1.1554 0.9418 0.057 Uiso 0.489(16) 1 calc PR A 1
C9 C 1.2882(7) 1.1171(5) 0.9567(11) 0.054(8) Uani 0.489(16) 1 d PGU A 1
H9A H 1.3179 1.1502 0.9655 0.065 Uiso 0.489(16) 1 calc PR A 1
C8 C 1.3287(6) 1.0646(6) 0.9576(11) 0.047(8) Uani 0.489(16) 1 d PGU A 1
H8A H 1.3856 1.0626 0.9671 0.056 Uiso 0.489(16) 1 calc PR A 1
C7 C 1.2843(5) 1.0151(5) 0.9443(8) 0.040(7) Uani 0.489(16) 1 d PGU A 1
H7A H 1.3115 0.9800 0.9450 0.048 Uiso 0.489(16) 1 calc PR A 1
C2' C 1.0683(5) 1.0731(4) 0.9205(6) 0.032(6) Uani 0.511(16) 1 d PGU A 2
C3' C 1.0253(5) 1.0217(5) 0.9243(7) 0.036(6) Uani 0.511(16) 1 d PGU A 2
H3'A H 0.9673 1.0216 0.9268 0.043 Uiso 0.511(16) 1 calc PR A 2
C4' C 1.0690(6) 0.9703(4) 0.9246(7) 0.030(6) Uani 0.511(16) 1 d PGU A 2
H4'A H 1.0403 0.9359 0.9271 0.036 Uiso 0.511(16) 1 calc PR A 2
C5' C 1.1558(6) 0.9704(3) 0.9209(6) 0.037(6) Uani 0.511(16) 1 d PGU A 2
C6' C 1.1988(5) 1.0218(3) 0.9171(5) 0.040(6) Uani 0.511(16) 1 d PGU A 2
C11' C 1.1550(5) 1.0731(3) 0.9168(5) 0.041(6) Uani 0.511(16) 1 d PGU A 2
C10' C 1.1980(7) 1.1245(3) 0.9130(8) 0.059(8) Uani 0.511(16) 1 d PGU A 2
H10B H 1.1687 1.1589 0.9128 0.071 Uiso 0.511(16) 1 calc PR A 2
C9' C 1.2847(7) 1.1246(5) 0.9093(11) 0.068(8) Uani 0.511(16) 1 d PGU A 2
H9'A H 1.3135 1.1590 0.9067 0.082 Uiso 0.511(16) 1 calc PR A 2
C8' C 1.3285(6) 1.0733(6) 0.9095(11) 0.069(8) Uani 0.511(16) 1 d PGU A 2
H8'A H 1.3865 1.0733 0.9071 0.083 Uiso 0.511(16) 1 calc PR A 2
C7' C 1.2855(5) 1.0219(5) 0.9134(8) 0.052(7) Uani 0.511(16) 1 d PGU A 2
H7'A H 1.3148 0.9876 0.9136 0.063 Uiso 0.511(16) 1 calc PR A 2
C12 C 1.1956(11) 0.9111(8) 0.9143(8) 0.029(4) Uani 1 1 d . . .
C13 C 1.4592(11) 0.7260(8) 1.4164(7) 0.027(4) Uani 1 1 d . . .
C14 C 1.4188(11) 0.7217(8) 1.3593(7) 0.028(4) Uani 1 1 d . . .
C15 C 1.3462(12) 0.7521(9) 1.3502(8) 0.041(5) Uani 1 1 d . . .
H15A H 1.3242 0.7729 1.3791 0.050 Uiso 1 1 calc R . .
C16 C 1.3054(12) 0.7523(9) 1.2995(8) 0.040(5) Uani 1 1 d . . .
H16A H 1.2578 0.7749 1.2948 0.048 Uiso 1 1 calc R . .
C17 C 1.3312(12) 0.7209(9) 1.2554(8) 0.039(5) Uani 1 1 d . . .
C18 C 1.4067(11) 0.6886(8) 1.2630(7) 0.028(4) Uani 1 1 d . . .
C19 C 1.4415(11) 0.6588(8) 1.2182(9) 0.039(5) Uani 1 1 d . . .
H19A H 1.4144 0.6598 1.1836 0.046 Uiso 1 1 calc R . .
C20 C 1.5135(15) 0.6289(10) 1.2250(8) 0.057(7) Uani 1 1 d . . .
H20A H 1.5333 0.6079 1.1955 0.068 Uiso 1 1 calc R . .
C21 C 1.5592(13) 0.6288(9) 1.2760(9) 0.050(6) Uani 1 1 d . . .
H21A H 1.6094 0.6089 1.2799 0.061 Uiso 1 1 calc R . .
C22 C 1.5283(12) 0.6587(8) 1.3198(8) 0.036(5) Uani 1 1 d . . .
H22A H 1.5577 0.6589 1.3537 0.043 Uiso 1 1 calc R . .
C23 C 1.4514(11) 0.6897(7) 1.3138(8) 0.028(4) Uani 1 1 d . . .
C24 C 1.2755(13) 0.7233(10) 1.2046(8) 0.042(5) Uani 1 1 d . . .
C25 C 1.7112(11) 0.7551(9) 1.2685(7) 0.032(5) Uani 1 1 d . . .
C26 C 1.6558(12) 0.7551(7) 1.2166(7) 0.028(4) Uani 1 1 d . . .
C27 C 1.6869(13) 0.7295(8) 1.1716(8) 0.041(6) Uani 1 1 d . . .
H27A H 1.7372 0.7095 1.1746 0.050 Uiso 1 1 calc R . .
C28 C 1.6428(13) 0.7331(8) 1.1194(7) 0.039(5) Uani 1 1 d . . .
H28A H 1.6655 0.7152 1.0890 0.047 Uiso 1 1 calc R . .
C29 C 1.5698(11) 0.7613(7) 1.1124(7) 0.022(4) Uani 1 1 d . . .
C30 C 1.5344(11) 0.7879(8) 1.1590(7) 0.026(4) Uani 1 1 d . . .
C31 C 1.4568(11) 0.8177(7) 1.1567(8) 0.032(5) Uani 1 1 d . . .
H31A H 1.4276 0.8205 1.1229 0.038 Uiso 1 1 calc R . .
C32 C 1.4233(12) 0.8424(9) 1.2025(8) 0.040(5) Uani 1 1 d . . .
H32A H 1.3738 0.8632 1.1988 0.048 Uiso 1 1 calc R . .
C33 C 1.4622(12) 0.8368(9) 1.2541(9) 0.045(6) Uani 1 1 d . . .
H33A H 1.4373 0.8517 1.2852 0.054 Uiso 1 1 calc R . .
C34 C 1.5367(13) 0.8095(8) 1.2592(7) 0.040(5) Uani 1 1 d . . .
H34A H 1.5627 0.8063 1.2940 0.047 Uiso 1 1 calc R . .
C35 C 1.5772(11) 0.7849(7) 1.2116(7) 0.026(4) Uani 1 1 d . . .
C36 C 1.5319(11) 0.7641(7) 1.0558(7) 0.024(4) Uani 1 1 d U . .
C37 C 0.8201(11) 0.4084(7) 1.1207(8) 0.023(4) Uani 1 1 d . . .
C38 C 0.8914(11) 0.4524(7) 1.1185(8) 0.026(4) Uani 1 1 d . . .
C39 C 0.9135(12) 0.4745(7) 1.0697(7) 0.031(5) Uani 1 1 d . . .
H39A H 0.8886 0.4608 1.0370 0.037 Uiso 1 1 calc R . .
C40 C 0.9728(11) 0.5172(8) 1.0677(7) 0.028(5) Uani 1 1 d . . .
H40A H 0.9849 0.5329 1.0335 0.034 Uiso 1 1 calc R . .
C41 C 1.0146(11) 0.5376(7) 1.1143(8) 0.028(4) Uani 1 1 d . . .
C42 C 0.9946(11) 0.5154(7) 1.1663(7) 0.024(4) Uani 1 1 d . . .
C43 C 1.0359(14) 0.5332(10) 1.2171(8) 0.053(7) Uani 1 1 d . . .
H43A H 1.0765 0.5616 1.2159 0.064 Uiso 1 1 calc R . .
C44 C 1.0175(15) 0.5099(11) 1.2672(8) 0.061(7) Uani 1 1 d . . .
H44A H 1.0472 0.5208 1.2992 0.073 Uiso 1 1 calc R . .
C45 C 0.9500(14) 0.4674(9) 1.2698(8) 0.046(6) Uani 1 1 d . . .
H45A H 0.9354 0.4521 1.3037 0.055 Uiso 1 1 calc R . .
C46 C 0.9090(12) 0.4505(8) 1.2223(8) 0.035(5) Uani 1 1 d . . .
H46A H 0.8669 0.4232 1.2242 0.042 Uiso 1 1 calc R . .
C47 C 0.9295(11) 0.4739(8) 1.1693(7) 0.028(4) Uani 1 1 d . . .
C48 C 1.0752(11) 0.5861(7) 1.1062(7) 0.023(4) Uani 1 1 d . . .
C49 C 1.4871(11) 1.1119(7) 1.0985(8) 0.031(5) Uani 1 1 d . . .
C50 C 1.4326(5) 1.0586(3) 1.0916(5) 0.023(6) Uani 0.489(16) 1 d PGU A 1
C51 C 1.4729(4) 1.0082(4) 1.0776(5) 0.026(6) Uani 0.489(16) 1 d PGU A 1
H51A H 1.5303 1.0082 1.0722 0.031 Uiso 0.489(16) 1 calc PR A 1
C52 C 1.4273(6) 0.9579(3) 1.0717(5) 0.023(6) Uani 0.489(16) 1 d PGU A 1
H52A H 1.4543 0.9242 1.0623 0.028 Uiso 0.489(16) 1 calc PR A 1
C53 C 1.3415(5) 0.9579(3) 1.0798(5) 0.026(6) Uani 0.489(16) 1 d PGU A 1
C54 C 1.3012(4) 1.0082(3) 1.0938(5) 0.028(6) Uani 0.489(16) 1 d PGU A 1
C59 C 1.3468(5) 1.0586(3) 1.0998(5) 0.032(6) Uani 0.489(16) 1 d PGU A 1
C58 C 1.3065(7) 1.1089(4) 1.1138(8) 0.053(8) Uani 0.489(16) 1 d PGU A 1
H58A H 1.3370 1.1426 1.1178 0.064 Uiso 0.489(16) 1 calc PR A 1
C57 C 1.2207(8) 1.1089(5) 1.1219(10) 0.074(10) Uani 0.489(16) 1 d PGU A 1
H57A H 1.1938 1.1426 1.1313 0.089 Uiso 0.489(16) 1 calc PR A 1
C56 C 1.1752(6) 1.0586(6) 1.1160(11) 0.077(10) Uani 0.489(16) 1 d PGU A 1
H56A H 1.1177 1.0586 1.1214 0.093 Uiso 0.489(16) 1 calc PR A 1
C55 C 1.2154(5) 1.0082(5) 1.1019(8) 0.048(8) Uani 0.489(16) 1 d PGU A 1
H55A H 1.1849 0.9746 1.0980 0.058 Uiso 0.489(16) 1 calc PR A 1
C50' C 1.4316(5) 1.0605(3) 1.0877(5) 0.026(6) Uani 0.511(16) 1 d PGU A 2
C51' C 1.4747(4) 1.0090(4) 1.0899(5) 0.027(6) Uani 0.511(16) 1 d PGU A 2
H51B H 1.5326 1.0087 1.0956 0.033 Uiso 0.511(16) 1 calc PR A 2
C52' C 1.4313(5) 0.9578(3) 1.0835(5) 0.031(6) Uani 0.511(16) 1 d PGU A 2
H52B H 1.4602 0.9233 1.0850 0.038 Uiso 0.511(16) 1 calc PR A 2
C53' C 1.3448(5) 0.9582(3) 1.0749(5) 0.027(6) Uani 0.511(16) 1 d PGU A 2
C54' C 1.3017(4) 1.0098(3) 1.0728(5) 0.028(5) Uani 0.511(16) 1 d PGU A 2
C59' C 1.3451(5) 1.0609(3) 1.0791(5) 0.030(5) Uani 0.511(16) 1 d PGU A 2
C58' C 1.3019(7) 1.1125(3) 1.0770(9) 0.041(7) Uani 0.511(16) 1 d PGU A 2
H58B H 1.3310 1.1467 1.0812 0.049 Uiso 0.511(16) 1 calc PR A 2
C57' C 1.2154(7) 1.1129(5) 1.0684(11) 0.057(9) Uani 0.511(16) 1 d PGU A 2
H57B H 1.1866 1.1474 1.0669 0.068 Uiso 0.511(16) 1 calc PR A 2
C56' C 1.1720(5) 1.0617(6) 1.0620(11) 0.051(8) Uani 0.511(16) 1 d PGU A 2
H56B H 1.1141 1.0620 1.0563 0.061 Uiso 0.511(16) 1 calc PR A 2
C55' C 1.2151(5) 1.0102(5) 1.0642(8) 0.039(7) Uani 0.511(16) 1 d PGU A 2
H55B H 1.1861 0.9759 1.0599 0.047 Uiso 0.511(16) 1 calc PR A 2
C60 C 1.2984(10) 0.9004(7) 1.0740(7) 0.020(4) Uani 1 1 d . . .
C61 C 1.5293(11) 0.3824(8) 1.0680(7) 0.029(4) Uani 1 1 d . . .
C62 C 1.4777(11) 0.4361(6) 1.0602(7) 0.023(4) Uani 1 1 d . . .
C63 C 1.4838(13) 0.4756(8) 1.1011(8) 0.040(5) Uani 1 1 d . . .
H63A H 1.5241 0.4706 1.1294 0.048 Uiso 1 1 calc R . .
C64 C 1.4320(13) 0.5235(8) 1.1024(9) 0.045(6) Uani 1 1 d . . .
H64A H 1.4357 0.5489 1.1320 0.055 Uiso 1 1 calc R . .
C65 C 1.3750(11) 0.5325(7) 1.0590(8) 0.028(4) Uani 1 1 d . . .
C66 C 1.3686(10) 0.4951(7) 1.0148(8) 0.028(4) Uani 1 1 d . . .
C67 C 1.3107(13) 0.5050(9) 0.9710(10) 0.047(6) Uani 1 1 d . . .
H67A H 1.2750 0.5364 0.9719 0.057 Uiso 1 1 calc R . .
C68 C 1.3069(14) 0.4692(11) 0.9282(11) 0.061(7) Uani 1 1 d . . .
H68A H 1.2693 0.4767 0.8990 0.073 Uiso 1 1 calc R . .
C69 C 1.3574(14) 0.4210(9) 0.9258(9) 0.050(6) Uani 1 1 d . . .
H69A H 1.3537 0.3971 0.8951 0.060 Uiso 1 1 calc R . .
C70 C 1.4125(11) 0.4085(8) 0.9688(8) 0.038(5) Uani 1 1 d . . .
H70A H 1.4447 0.3754 0.9676 0.045 Uiso 1 1 calc R . .
C71 C 1.4208(11) 0.4451(7) 1.0144(8) 0.029(5) Uani 1 1 d . . .
C72 C 1.3185(13) 0.5814(9) 1.0662(9) 0.038(5) Uani 1 1 d U . .
O42 O 0.7368(13) 0.7335(10) 0.9694(10) 0.121(9) Uani 1 1 d . . .
O43 O 0.6013(14) 0.8121(11) 0.7778(12) 0.153(11) Uani 1 1 d . . .
O34 O 0.9348(17) 0.7094(13) 1.1617(8) 0.056(8) Uani 0.50 1 d PDU . .
C73 C 0.908(2) 0.6913(12) 1.1177(7) 0.039(7) Uani 0.50 1 d PDU . .
C74 C 0.849(2) 0.6387(12) 1.1202(12) 0.060(10) Uani 0.50 1 d PDU . .
H74A H 0.8320 0.6277 1.0833 0.089 Uiso 0.50 1 calc PR . .
H74B H 0.8009 0.6481 1.1409 0.089 Uiso 0.50 1 calc PR . .
H74C H 0.8788 0.6076 1.1379 0.089 Uiso 0.50 1 calc PR . .
O44 O 0.830(2) 0.620(2) 0.964(3) 0.17(2) Uani 0.50 1 d PU . .
O45 O 0.581(3) 0.6430(13) 0.8133(13) 0.242(19) Uani 1 1 d U . .
O46 O 0.270(5) 0.561(3) 0.241(3) 0.31(4) Uani 0.50 1 d PU . .

loop_
_atom_site_aniso_label
_atom_site_aniso_U_11
_atom_site_aniso_U_22
_atom_site_aniso_U_33
_atom_site_aniso_U_23
_atom_site_aniso_U_13
_atom_site_aniso_U_12
Ho1 0.0195(4) 0.0156(4) 0.0192(4) 0.0004(3) 0.0036(3) -0.0006(3)
Ho2 0.0230(4) 0.0198(4) 0.0229(5) -0.0031(4) -0.0047(3) -0.0005(3)
Ho3 0.0147(4) 0.0218(4) 0.0185(4) -0.0003(4) -0.0050(3) 0.0003(3)
Ho4 0.0163(4) 0.0137(4) 0.0220(4) 0.0019(3) -0.0029(3) 0.0010(3)
Ho5 0.0225(4) 0.0180(4) 0.0218(4) 0.0005(4) -0.0079(3) -0.0010(3)
Ho6 0.0164(4) 0.0136(4) 0.0167(4) 0.0000(3) -0.0039(3) -0.0017(3)
Ho7 0.0149(4) 0.0157(4) 0.0166(4) 0.0001(3) -0.0058(3) 0.0005(3)
O1 0.014(6) 0.016(6) 0.023(6) 0.003(5) -0.007(5) 0.000(5)
O2 0.012(6) 0.017(6) 0.020(6) 0.002(5) 0.006(5) -0.007(5)
O3 0.006(5) 0.025(6) 0.022(6) 0.003(5) -0.006(5) -0.001(5)
O4 0.013(6) 0.019(6) 0.013(6) 0.010(5) 0.004(5) 0.002(5)
O5 0.023(7) 0.020(6) 0.032(7) -0.003(6) -0.003(5) -0.003(5)
O6 0.023(6) 0.019(6) 0.025(7) -0.010(5) 0.009(5) -0.003(5)
O7 0.017(6) 0.014(6) 0.020(6) 0.002(5) -0.001(5) 0.004(5)
O8 0.011(6) 0.022(6) 0.015(6) -0.001(5) -0.002(5) -0.005(5)
O9 0.039(9) 0.069(11) 0.055(10) -0.013(8) -0.015(8) 0.029(8)
O10 0.038(8) 0.029(8) 0.086(12) -0.040(8) -0.002(8) 0.004(7)
O11 0.052(9) 0.032(8) 0.039(9) 0.017(7) 0.008(7) 0.015(7)
O12 0.049(9) 0.035(8) 0.044(9) 0.012(7) 0.016(7) 0.020(7)
O13 0.037(9) 0.064(10) 0.030(8) -0.013(7) -0.013(7) 0.008(7)
O14 0.027(7) 0.060(9) 0.026(8) 0.003(7) -0.006(6) -0.016(7)
O15 0.059(10) 0.054(10) 0.034(9) 0.015(8) -0.022(7) -0.023(8)
O16 0.043(9) 0.074(11) 0.026(8) -0.009(7) -0.019(7) 0.042(8)
O17 0.036(8) 0.049(8) 0.030(8) -0.008(7) -0.016(6) 0.023(7)
O18 0.052(9) 0.031(7) 0.026(7) -0.004(6) -0.031(7) -0.010(6)
O19 0.031(3) 0.034(3) 0.032(3) -0.0001(19) -0.0008(19) 0.0001(19)
O20 0.017(7) 0.059(9) 0.032(8) -0.003(7) -0.006(6) 0.005(6)
O21 0.049(9) 0.033(8) 0.031(8) -0.012(6) 0.009(7) -0.023(7)
O22 0.021(7) 0.020(6) 0.039(8) -0.007(6) 0.010(6) -0.009(5)
O23 0.106(14) 0.065(11) 0.016(8) 0.006(7) -0.010(8) -0.059(10)
O24 0.065(10) 0.039(8) 0.036(9) 0.006(7) 0.000(7) -0.024(8)
O25 0.044(9) 0.044(8) 0.033(8) 0.001(7) 0.001(7) -0.029(7)
O26 0.027(7) 0.022(7) 0.081(11) 0.001(7) -0.010(7) -0.005(6)
O27 0.028(7) 0.028(7) 0.047(9) -0.016(7) -0.003(6) -0.008(6)
O28 0.042(8) 0.028(7) 0.038(8) -0.017(6) 0.016(7) -0.009(6)
O29 0.035(8) 0.030(7) 0.043(9) -0.005(6) -0.012(7) 0.014(6)
O30 0.019(7) 0.022(7) 0.073(10) 0.002(7) -0.014(7) 0.004(6)
O31 0.099(15) 0.083(13) 0.106(15) 0.068(12) 0.081(12) 0.067(11)
O32 0.14(2) 0.071(14) 0.23(3) 0.067(17) 0.10(2) 0.068(14)
O33 0.045(9) 0.102(12) 0.044(8) 0.022(8) -0.005(7) -0.023(9)
O35 0.046(9) 0.066(11) 0.050(10) -0.014(8) 0.021(8) -0.002(8)
O36 0.107(15) 0.068(11) 0.047(10) -0.030(9) 0.020(10) -0.039(11)
O37 0.049(10) 0.032(8) 0.100(14) -0.025(9) -0.015(9) -0.002(7)
O38 0.101(14) 0.060(11) 0.072(12) 0.040(10) 0.022(11) 0.002(10)
O39 0.071(11) 0.078(12) 0.036(9) -0.012(8) 0.023(8) -0.017(9)
O40 0.060(10) 0.047(9) 0.039(9) -0.003(7) 0.022(7) -0.010(8)
O41 0.054(10) 0.060(10) 0.058(10) 0.004(8) 0.024(8) 0.005(8)
C1 0.018(10) 0.033(11) 0.054(14) 0.013(11) 0.020(10) 0.017(9)
C2 0.037(10) 0.017(10) 0.044(15) 0.006(13) -0.001(13) 0.007(9)
C3 0.028(11) 0.022(11) 0.046(17) 0.003(13) 0.005(13) 0.007(8)
C4 0.033(11) 0.022(10) 0.064(17) -0.007(14) 0.004(13) 0.005(10)
C5 0.032(10) 0.022(9) 0.045(15) -0.003(13) 0.006(13) 0.010(9)
C6 0.032(9) 0.023(8) 0.060(14) 0.005(12) 0.003(12) 0.004(7)
C11 0.033(9) 0.022(8) 0.064(15) 0.000(12) 0.004(12) 0.003(7)
C10 0.027(10) 0.023(10) 0.094(19) -0.007(15) 0.015(14) 0.009(9)
C9 0.033(11) 0.035(11) 0.09(2) -0.026(17) 0.004(17) 0.003(11)
C8 0.022(12) 0.042(13) 0.08(2) -0.011(17) -0.006(16) 0.009(9)
C7 0.038(11) 0.032(11) 0.051(19) -0.010(15) -0.006(15) 0.010(9)
C2' 0.030(9) 0.016(9) 0.049(15) 0.002(13) -0.014(13) 0.006(8)
C3' 0.032(11) 0.023(11) 0.054(17) -0.001(14) 0.008(14) 0.003(7)
C4' 0.033(10) 0.016(9) 0.040(16) -0.006(13) -0.004(13) -0.004(9)
C5' 0.035(9) 0.025(9) 0.051(15) 0.005(14) 0.008(14) 0.006(9)
C6' 0.032(9) 0.027(8) 0.061(14) 0.008(12) 0.008(12) 0.004(7)
C11' 0.035(9) 0.023(8) 0.067(14) 0.005(13) 0.007(13) 0.002(7)
C10' 0.047(11) 0.028(9) 0.10(2) -0.006(17) 0.025(17) -0.004(9)
C9' 0.047(12) 0.036(11) 0.12(2) -0.012(18) 0.018(18) -0.011(11)
C8' 0.036(12) 0.047(13) 0.12(2) -0.011(19) 0.010(18) -0.006(9)
C7' 0.033(9) 0.035(11) 0.089(19) -0.001(16) 0.005(15) 0.003(9)
C12 0.013(9) 0.033(11) 0.040(12) -0.003(10) -0.005(9) 0.002(8)
C13 0.029(11) 0.031(11) 0.021(10) -0.003(8) -0.002(9) -0.003(8)
C14 0.027(10) 0.033(11) 0.023(10) 0.000(9) -0.004(8) -0.009(8)
C15 0.030(11) 0.072(16) 0.021(11) 0.002(11) -0.013(9) 0.007(11)
C16 0.025(11) 0.069(15) 0.027(11) 0.011(11) 0.000(9) 0.010(10)
C17 0.030(11) 0.063(15) 0.024(11) 0.018(11) -0.002(9) -0.013(10)
C18 0.021(10) 0.042(11) 0.021(10) 0.000(9) 0.001(8) -0.022(9)
C19 0.019(10) 0.045(12) 0.050(14) 0.006(11) -0.023(9) -0.004(9)
C20 0.071(17) 0.078(17) 0.022(12) -0.025(12) 0.006(12) 0.011(14)
C21 0.038(13) 0.050(14) 0.062(16) -0.003(12) -0.025(12) 0.009(11)
C22 0.042(12) 0.030(11) 0.035(12) -0.013(10) -0.012(10) 0.012(9)
C23 0.029(10) 0.024(10) 0.031(11) -0.002(9) 0.000(9) -0.013(8)
C24 0.033(12) 0.067(16) 0.026(12) 0.001(12) 0.006(9) -0.002(12)
C25 0.031(11) 0.048(13) 0.014(10) 0.013(10) -0.013(8) -0.009(10)
C26 0.038(11) 0.029(10) 0.016(10) -0.003(9) -0.016(8) 0.005(9)
C27 0.042(13) 0.040(12) 0.040(13) 0.006(11) -0.022(10) 0.012(10)
C28 0.055(14) 0.050(13) 0.012(10) -0.010(9) -0.002(9) 0.012(11)
C29 0.025(10) 0.021(9) 0.020(10) -0.003(8) -0.011(8) 0.000(7)
C30 0.026(10) 0.031(10) 0.021(10) 0.005(8) -0.007(8) -0.001(8)
C31 0.024(10) 0.032(11) 0.039(12) -0.004(10) -0.025(9) 0.004(8)
C32 0.022(10) 0.053(14) 0.044(13) 0.007(11) -0.010(9) 0.005(9)
C33 0.035(12) 0.047(13) 0.053(14) -0.018(12) 0.000(11) 0.009(10)
C34 0.061(15) 0.045(13) 0.012(10) -0.002(9) -0.009(9) 0.002(11)
C35 0.035(11) 0.021(9) 0.022(10) 0.000(8) -0.003(8) -0.010(8)
C36 0.025(4) 0.024(4) 0.024(4) 0.000(2) 0.000(2) 0.000(2)
C37 0.023(10) 0.014(9) 0.033(11) 0.003(8) 0.001(9) 0.003(7)
C38 0.029(10) 0.015(9) 0.033(11) -0.004(8) 0.004(8) -0.009(8)
C39 0.043(12) 0.026(10) 0.023(11) -0.003(9) 0.003(9) -0.018(9)
C40 0.038(11) 0.039(11) 0.008(9) -0.008(8) 0.004(8) -0.027(9)
C41 0.024(10) 0.025(10) 0.036(12) -0.003(9) 0.007(9) -0.006(8)
C42 0.033(10) 0.021(9) 0.018(10) -0.005(8) -0.010(8) -0.005(8)
C43 0.059(15) 0.080(17) 0.021(11) 0.009(12) 0.008(11) -0.037(13)
C44 0.079(18) 0.084(19) 0.019(11) -0.004(12) -0.010(12) -0.039(15)
C45 0.069(16) 0.051(13) 0.018(11) 0.016(10) 0.001(10) -0.013(12)
C46 0.040(12) 0.034(11) 0.031(12) -0.004(9) -0.001(9) -0.013(9)
C47 0.021(10) 0.037(11) 0.026(11) -0.004(9) -0.017(8) -0.002(8)
C48 0.028(10) 0.018(9) 0.023(10) 0.002(8) -0.001(8) -0.009(8)
C49 0.022(10) 0.020(10) 0.050(13) -0.003(9) 0.001(9) 0.000(8)
C50 0.026(9) 0.019(10) 0.025(14) -0.003(12) -0.004(13) -0.006(9)
C51 0.020(11) 0.023(11) 0.036(14) -0.002(12) 0.008(12) -0.007(8)
C52 0.017(10) 0.018(10) 0.034(14) -0.001(12) -0.007(12) -0.002(9)
C53 0.021(9) 0.018(10) 0.039(15) -0.002(13) -0.001(13) -0.009(9)
C54 0.018(8) 0.026(9) 0.039(14) -0.003(12) -0.008(11) -0.001(7)
C59 0.028(9) 0.022(9) 0.047(15) -0.008(12) 0.002(12) 0.000(7)
C58 0.045(12) 0.033(11) 0.08(2) -0.030(16) 0.017(17) 0.000(10)
C57 0.047(13) 0.045(14) 0.13(2) -0.02(2) 0.03(2) 0.008(12)
C56 0.030(13) 0.059(16) 0.14(2) -0.02(2) 0.01(2) 0.005(10)
C55 0.021(10) 0.045(13) 0.08(2) -0.010(17) 0.001(16) -0.003(9)
C50' 0.026(9) 0.023(9) 0.031(14) -0.011(13) 0.004(13) -0.006(8)
C51' 0.018(10) 0.027(11) 0.036(14) -0.002(13) 0.000(12) -0.005(7)
C52' 0.018(9) 0.024(10) 0.052(15) -0.005(13) 0.008(13) -0.004(9)
C53' 0.022(9) 0.017(9) 0.042(15) -0.010(13) 0.000(13) -0.006(8)
C54' 0.022(8) 0.023(8) 0.038(14) -0.008(12) -0.006(11) -0.001(7)
C59' 0.026(8) 0.019(8) 0.044(14) -0.002(12) 0.005(12) -0.001(7)
C58' 0.035(11) 0.024(9) 0.064(19) -0.014(15) 0.007(15) 0.005(9)
C57' 0.037(12) 0.030(11) 0.10(2) 0.018(18) 0.001(18) 0.012(11)
C56' 0.021(12) 0.043(13) 0.09(2) 0.006(19) 0.010(17) 0.007(8)
C55' 0.025(9) 0.033(11) 0.059(19) 0.003(16) -0.008(15) -0.002(8)
C60 0.023(10) 0.015(9) 0.022(10) -0.002(8) -0.010(8) -0.005(7)
C61 0.028(11) 0.043(12) 0.015(10) 0.015(9) 0.002(8) 0.006(9)
C62 0.038(11) 0.003(8) 0.028(11) -0.003(8) 0.005(8) -0.002(7)
C63 0.043(13) 0.042(12) 0.034(12) -0.009(10) -0.016(10) 0.017(10)
C64 0.047(13) 0.024(11) 0.064(16) -0.031(11) -0.016(12) 0.000(9)
C65 0.029(11) 0.023(10) 0.031(11) -0.003(9) 0.007(9) 0.003(8)
C66 0.017(9) 0.022(9) 0.045(12) 0.011(9) -0.009(9) -0.006(7)
C67 0.046(14) 0.033(12) 0.062(16) -0.009(12) -0.018(12) 0.006(10)
C68 0.040(14) 0.069(17) 0.074(19) 0.038(15) -0.019(13) 0.012(12)
C69 0.059(15) 0.051(14) 0.039(13) -0.002(11) -0.027(11) 0.006(12)
C70 0.026(11) 0.029(11) 0.057(14) -0.001(10) -0.015(10) 0.012(9)
C71 0.031(11) 0.011(9) 0.045(12) 0.006(9) -0.009(9) -0.006(8)
C72 0.037(5) 0.037(5) 0.038(5) 0.000(2) 0.002(2) 0.000(2)
O42 0.070(15) 0.128(19) 0.17(2) -0.008(17) 0.060(15) -0.007(13)
O43 0.081(16) 0.15(2) 0.23(3) -0.10(2) 0.022(18) 0.024(16)
O34 0.050(16) 0.091(19) 0.028(9) 0.005(13) 0.018(12) -0.030(14)
C73 0.039(7) 0.040(7) 0.039(7) 0.000(2) 0.001(2) 0.000(2)
C74 0.06(2) 0.021(17) 0.10(2) 0.001(15) 0.012(19) 0.002(12)
O44 0.05(3) 0.13(4) 0.32(6) 0.11(4) -0.04(3) -0.05(3)
O45 0.41(5) 0.15(3) 0.18(3) 0.01(2) 0.20(3) -0.05(3)
O46 0.33(7) 0.35(7) 0.25(6) 0.20(5) -0.18(5) -0.29(6)

loop_
_atom_type_symbol
_atom_type_description
_atom_type_scat_dispersion_real
_atom_type_scat_dispersion_imag
_atom_type_scat_source
C C 0.0033 0.0016 'International Tables Vol C Tables 4.2.6.8 and 6.1.1.4'
H H 0.0000 0.0000 'International Tables Vol C Tables 4.2.6.8 and 6.1.1.4'
O O 0.0106 0.0060 'International Tables Vol C Tables 4.2.6.8 and 6.1.1.4'
Ho Ho -0.2175 4.6783 'International Tables Vol C Tables 4.2.6.8 and 6.1.1.4'

loop_
_geom_angle_atom_site_label_1
_geom_angle_atom_site_label_2
_geom_angle_atom_site_label_3
_geom_angle
_geom_angle_site_symmetry_1
_geom_angle_site_symmetry_3
_geom_angle_publ_flag
O6 Ho1 O5 69.5(4) . . ?
O6 Ho1 O1 142.2(4) . . ?
O5 Ho1 O1 120.3(4) . . ?
O6 Ho1 O3 120.9(4) . . ?
O5 Ho1 O3 149.2(4) . . ?
O1 Ho1 O3 71.0(3) . . ?
O6 Ho1 O7 69.5(4) . . ?
O5 Ho1 O7 68.9(4) . . ?
O1 Ho1 O7 147.7(4) . . ?
O3 Ho1 O7 87.2(4) . . ?
O6 Ho1 O27 66.5(4) . . ?
O5 Ho1 O27 130.4(4) . . ?
O1 Ho1 O27 84.5(4) . . ?
O3 Ho1 O27 76.3(4) . . ?
O7 Ho1 O27 113.9(4) . . ?
O6 Ho1 O2 146.7(4) . . ?
O5 Ho1 O2 86.7(4) . . ?
O1 Ho1 O2 69.9(4) . . ?
O3 Ho1 O2 69.9(3) . . ?
O7 Ho1 O2 80.5(3) . . ?
O27 Ho1 O2 142.5(4) . . ?
O6 Ho1 O11 82.5(4) . . ?
O5 Ho1 O11 78.8(4) . . ?
O1 Ho1 O11 65.9(4) . . ?
O3 Ho1 O11 129.1(4) . . ?
O7 Ho1 O11 142.8(4) . . ?
O27 Ho1 O11 73.8(5) . . ?
O2 Ho1 O11 116.4(4) . . ?
O6 Ho1 Ho7 35.7(3) . . ?
O5 Ho1 Ho7 76.7(3) . . ?
O1 Ho1 Ho7 162.6(2) . . ?
O3 Ho1 Ho7 96.3(2) . . ?
O7 Ho1 Ho7 37.5(3) . . ?
O27 Ho1 Ho7 80.9(3) . . ?
O2 Ho1 Ho7 117.8(2) . . ?
O11 Ho1 Ho7 118.1(3) . . ?
O6 Ho1 Ho3 160.7(3) . . ?
O5 Ho1 Ho3 95.6(3) . . ?
O1 Ho1 Ho3 36.0(2) . . ?
O3 Ho1 Ho3 78.2(2) . . ?
O7 Ho1 Ho3 117.7(3) . . ?
O27 Ho1 Ho3 120.2(3) . . ?
O2 Ho1 Ho3 37.6(2) . . ?
O11 Ho1 Ho3 82.5(3) . . ?
Ho7 Ho1 Ho3 155.20(3) . . ?
O6 Ho1 Ho4 138.1(3) . . ?
O5 Ho1 Ho4 116.3(3) . . ?
O1 Ho1 Ho4 73.9(3) . . ?
O3 Ho1 Ho4 35.2(2) . . ?
O7 Ho1 Ho4 74.6(3) . . ?
O27 Ho1 Ho4 111.5(3) . . ?
O2 Ho1 Ho4 36.2(2) . . ?
O11 Ho1 Ho4 138.9(3) . . ?
Ho7 Ho1 Ho4 102.87(3) . . ?
Ho3 Ho1 Ho4 59.03(2) . . ?
O6 Ho1 Ho5 34.0(3) . . ?
O5 Ho1 Ho5 38.8(3) . . ?
O1 Ho1 Ho5 132.1(2) . . ?
O3 Ho1 Ho5 153.7(2) . . ?
O7 Ho1 Ho5 75.9(3) . . ?
O27 Ho1 Ho5 92.1(3) . . ?
O2 Ho1 Ho5 125.3(3) . . ?
O11 Ho1 Ho5 67.3(3) . . ?
Ho7 Ho1 Ho5 58.18(2) . . ?
Ho3 Ho1 Ho5 127.51(3) . . ?
Ho4 Ho1 Ho5 147.81(3) . . ?
O16 Ho2 O28 102.0(5) . . ?
O16 Ho2 O9 142.2(5) . 3_777 ?
O28 Ho2 O9 92.7(5) . 3_777 ?
O16 Ho2 O4 89.4(5) . . ?
O28 Ho2 O4 149.1(4) . . ?
O9 Ho2 O4 95.5(5) 3_777 . ?
O16 Ho2 O1 141.5(4) . . ?
O28 Ho2 O1 82.5(4) . . ?
O9 Ho2 O1 74.3(4) 3_777 . ?
O4 Ho2 O1 71.3(3) . . ?
O16 Ho2 O36 75.5(6) . . ?
O28 Ho2 O36 69.2(5) . . ?
O9 Ho2 O36 77.7(6) 3_777 . ?
O4 Ho2 O36 141.6(5) . . ?
O1 Ho2 O36 138.8(5) . . ?
O16 Ho2 O3 74.3(4) . . ?
O28 Ho2 O3 83.3(4) . . ?
O9 Ho2 O3 142.6(4) 3_777 . ?
O4 Ho2 O3 72.2(3) . . ?
O1 Ho2 O3 68.3(3) . . ?
O36 Ho2 O3 133.3(5) . . ?
O16 Ho2 O35 72.7(5) . . ?
O28 Ho2 O35 138.4(4) . . ?
O9 Ho2 O35 73.3(5) 3_777 . ?
O4 Ho2 O35 72.3(4) . . ?
O1 Ho2 O35 127.7(4) . . ?
O36 Ho2 O35 69.6(5) . . ?
O3 Ho2 O35 131.0(4) . . ?
O16 Ho2 Ho4 68.6(4) . . ?
O28 Ho2 Ho4 121.9(3) . . ?
O9 Ho2 Ho4 130.6(4) 3_777 . ?
O4 Ho2 Ho4 36.9(2) . . ?
O1 Ho2 Ho4 76.6(2) . . ?
O36 Ho2 Ho4 143.8(4) . . ?
O3 Ho2 Ho4 38.6(2) . . ?
O35 Ho2 Ho4 95.2(3) . . ?
O16 Ho2 Ho3 125.8(4) . . ?
O28 Ho2 Ho3 119.5(3) . . ?
O9 Ho2 Ho3 72.2(4) 3_777 . ?
O4 Ho2 Ho3 37.7(2) . . ?
O1 Ho2 Ho3 37.1(2) . . ?
O36 Ho2 Ho3 148.8(5) . . ?
O3 Ho2 Ho3 77.6(2) . . ?
O35 Ho2 Ho3 93.8(3) . . ?
Ho4 Ho2 Ho3 60.61(2) . . ?
O16 Ho2 Ho1 110.1(3) . . ?
O28 Ho2 Ho1 71.1(3) . . ?
O9 Ho2 Ho1 107.5(4) 3_777 . ?
O4 Ho2 Ho1 78.0(3) . . ?
O1 Ho2 Ho1 34.7(3) . . ?
O36 Ho2 Ho1 140.2(4) . . ?
O3 Ho2 Ho1 36.2(2) . . ?
O35 Ho2 Ho1 150.2(3) . . ?
Ho4 Ho2 Ho1 61.03(2) . . ?
Ho3 Ho2 Ho1 59.84(3) . . ?
O10 Ho3 O33 78.3(6) 3_777 . ?
O10 Ho3 O1 72.7(4) 3_777 . ?
O33 Ho3 O1 135.9(5) . . ?
O10 Ho3 O4 91.4(5) 3_777 . ?
O33 Ho3 O4 78.1(4) . . ?
O1 Ho3 O4 70.4(3) . . ?
O10 Ho3 O2 143.3(4) 3_777 . ?
O33 Ho3 O2 126.7(5) . . ?
O1 Ho3 O2 71.0(4) . . ?
O4 Ho3 O2 71.6(4) . . ?
O10 Ho3 O14 77.7(5) 3_777 4_575 ?
O33 Ho3 O14 81.4(5) . 4_575 ?
O1 Ho3 O14 122.3(4) . 4_575 ?
O4 Ho3 O14 158.4(4) . 4_575 ?
O2 Ho3 O14 127.4(4) . 4_575 ?
O10 Ho3 O37 143.6(5) 3_777 . ?
O33 Ho3 O37 74.7(6) . . ?
O1 Ho3 O37 143.0(5) . . ?
O4 Ho3 O37 106.2(5) . . ?
O2 Ho3 O37 73.1(4) . . ?
O14 Ho3 O37 74.5(5) 4_575 . ?
O10 Ho3 O13 100.4(5) 3_777 4_575 ?
O33 Ho3 O13 134.4(5) . 4_575 ?
O1 Ho3 O13 83.7(4) . 4_575 ?
O4 Ho3 O13 146.9(4) . 4_575 ?
O2 Ho3 O13 80.9(4) . 4_575 ?
O14 Ho3 O13 54.4(4) 4_575 4_575 ?
O37 Ho3 O13 82.2(5) . 4_575 ?
O10 Ho3 C13 91.1(5) 3_777 4_575 ?
O33 Ho3 C13 107.8(5) . 4_575 ?
O1 Ho3 C13 105.2(5) . 4_575 ?
O4 Ho3 C13 174.0(5) . 4_575 ?
O2 Ho3 C13 103.3(5) . 4_575 ?
O14 Ho3 C13 27.6(5) 4_575 4_575 ?
O37 Ho3 C13 74.7(5) . 4_575 ?
O13 Ho3 C13 27.0(5) 4_575 4_575 ?
O10 Ho3 Ho2 69.0(3) 3_777 . ?
O33 Ho3 Ho2 101.3(3) . . ?
O1 Ho3 Ho2 37.2(3) . . ?
O4 Ho3 Ho2 36.6(2) . . ?
O2 Ho3 Ho2 78.9(3) . . ?
O14 Ho3 Ho2 145.1(3) 4_575 . ?
O37 Ho3 Ho2 140.1(4) . . ?
O13 Ho3 Ho2 121.0(3) 4_575 . ?
C13 Ho3 Ho2 140.4(4) 4_575 . ?
O10 Ho3 Ho4 126.1(4) 3_777 . ?
O33 Ho3 Ho4 96.6(4) . . ?
O1 Ho3 Ho4 75.7(2) . . ?
O4 Ho3 Ho4 36.4(2) . . ?
O2 Ho3 Ho4 37.5(2) . . ?
O14 Ho3 Ho4 155.5(3) 4_575 . ?
O37 Ho3 Ho4 81.3(3) . . ?
O13 Ho3 Ho4 118.3(3) 4_575 . ?
C13 Ho3 Ho4 139.4(4) 4_575 . ?
Ho2 Ho3 Ho4 59.41(2) . . ?
O10 Ho3 Ho1 107.4(3) 3_777 . ?
O33 Ho3 Ho1 156.4(3) . . ?
O1 Ho3 Ho1 36.1(3) . . ?
O4 Ho3 Ho1 78.9(2) . . ?
O2 Ho3 Ho1 38.7(2) . . ?
O14 Ho3 Ho1 122.0(3) 4_575 . ?
O37 Ho3 Ho1 107.1(4) . . ?
O13 Ho3 Ho1 68.2(3) 4_575 . ?
C13 Ho3 Ho1 95.1(4) 4_575 . ?
Ho2 Ho3 Ho1 61.61(3) . . ?
Ho4 Ho3 Ho1 61.25(2) . . ?
O4 Ho4 O3 75.0(4) . . ?
O4 Ho4 O15 94.6(5) . . ?
O3 Ho4 O15 77.5(4) . . ?
O4 Ho4 O2 72.6(3) . . ?
O3 Ho4 O2 71.1(3) . . ?
O15 Ho4 O2 148.2(4) . . ?
O4 Ho4 O31 159.3(4) . . ?
O3 Ho4 O31 90.1(5) . . ?
O15 Ho4 O31 96.1(7) . . ?
O2 Ho4 O31 89.2(5) . . ?
O4 Ho4 O32 149.1(6) . . ?
O3 Ho4 O32 128.1(7) . . ?
O15 Ho4 O32 74.5(8) . . ?
O2 Ho4 O32 130.3(7) . . ?
O31 Ho4 O32 51.5(6) . . ?
O4 Ho4 O24 76.8(4) . . ?
O3 Ho4 O24 142.1(4) . . ?
O15 Ho4 O24 80.2(5) . . ?
O2 Ho4 O24 122.7(4) . . ?
O31 Ho4 O24 122.6(5) . . ?
O32 Ho4 O24 73.0(6) . . ?
O4 Ho4 O23 87.8(5) . . ?
O3 Ho4 O23 148.3(4) . . ?
O15 Ho4 O23 131.2(5) . . ?
O2 Ho4 O23 78.5(4) . . ?
O31 Ho4 O23 98.4(7) . . ?
O32 Ho4 O23 79.0(8) . . ?
O24 Ho4 O23 52.9(4) . . ?
O4 Ho4 C48 83.1(4) . . ?
O3 Ho4 C48 158.0(4) . . ?
O15 Ho4 C48 105.2(5) . . ?
O2 Ho4 C48 102.1(4) . . ?
O31 Ho4 C48 111.0(6) . . ?
O32 Ho4 C48 72.5(7) . . ?
O24 Ho4 C48 26.3(4) . . ?
O23 Ho4 C48 26.7(4) . . ?
O4 Ho4 C72 175.4(5) . . ?
O3 Ho4 C72 109.7(5) . . ?
O15 Ho4 C72 87.1(6) . . ?
O2 Ho4 C72 108.1(5) . . ?
O31 Ho4 C72 23.9(5) . . ?
O32 Ho4 C72 27.7(6) . . ?
O24 Ho4 C72 99.3(6) . . ?
O23 Ho4 C72 87.9(6) . . ?
C48 Ho4 C72 92.3(6) . . ?
O4 Ho4 Ho2 36.7(3) . . ?
O3 Ho4 Ho2 41.7(3) . . ?
O15 Ho4 Ho2 73.6(4) . . ?
O2 Ho4 Ho2 79.5(3) . . ?
O31 Ho4 Ho2 131.7(5) . . ?
O32 Ho4 Ho2 148.1(8) . . ?
O24 Ho4 Ho2 102.5(3) . . ?
O23 Ho4 Ho2 124.3(4) . . ?
C48 Ho4 Ho2 117.3(4) . . ?
C72 Ho4 Ho2 147.8(4) . . ?
O4 Ho4 Ho3 37.3(2) . . ?
O3 Ho4 Ho3 78.8(2) . . ?
O15 Ho4 Ho3 130.6(4) . . ?
O2 Ho4 Ho3 37.6(2) . . ?
O31 Ho4 Ho3 126.5(4) . . ?
O32 Ho4 Ho3 150.0(7) . . ?
O24 Ho4 Ho3 93.5(4) . . ?
O23 Ho4 Ho3 71.7(4) . . ?
C48 Ho4 Ho3 83.5(4) . . ?
C72 Ho4 Ho3 141.9(4) . . ?
Ho2 Ho4 Ho3 59.97(2) . . ?
O17 Ho5 O12 100.4(5) 4_575 . ?
O17 Ho5 O6 139.4(4) 4_575 . ?
O12 Ho5 O6 84.1(4) . . ?
O17 Ho5 O8 90.1(4) 4_575 . ?
O12 Ho5 O8 151.0(4) . . ?
O6 Ho5 O8 70.8(4) . . ?
O17 Ho5 O25 145.7(5) 4_575 3_877 ?
O12 Ho5 O25 91.8(5) . 3_877 ?
O6 Ho5 O25 73.3(4) . 3_877 ?
O8 Ho5 O25 94.4(4) . 3_877 ?
O17 Ho5 O39 75.0(5) 4_575 . ?
O12 Ho5 O39 135.6(5) . . ?
O6 Ho5 O39 128.4(5) . . ?
O8 Ho5 O39 73.1(5) . . ?
O25 Ho5 O39 74.0(5) 3_877 . ?
O17 Ho5 O38 78.5(5) 4_575 . ?
O12 Ho5 O38 69.1(5) . . ?
O6 Ho5 O38 138.3(5) . . ?
O8 Ho5 O38 139.9(5) . . ?
O25 Ho5 O38 76.3(6) 3_877 . ?
O39 Ho5 O38 66.8(6) . . ?
O17 Ho5 O5 73.6(4) 4_575 . ?
O12 Ho5 O5 85.0(4) . . ?
O6 Ho5 O5 66.6(4) . . ?
O8 Ho5 O5 72.1(4) . . ?
O25 Ho5 O5 139.9(4) 3_877 . ?
O39 Ho5 O5 132.4(4) . . ?
O38 Ho5 O5 137.4(5) . . ?
O17 Ho5 Ho7 125.5(3) 4_575 . ?
O12 Ho5 Ho7 121.1(3) . . ?
O6 Ho5 Ho7 37.2(3) . . ?
O8 Ho5 Ho7 37.1(2) . . ?
O25 Ho5 Ho7 71.2(3) 3_877 . ?
O39 Ho5 Ho7 94.3(4) . . ?
O38 Ho5 Ho7 145.9(4) . . ?
O5 Ho5 Ho7 76.5(3) . . ?
O17 Ho5 Ho6 68.4(3) 4_575 . ?
O12 Ho5 Ho6 123.7(3) . . ?
O6 Ho5 Ho6 75.6(3) . . ?
O8 Ho5 Ho6 36.9(2) . . ?
O25 Ho5 Ho6 129.1(3) 3_877 . ?
O39 Ho5 Ho6 96.2(4) . . ?
O38 Ho5 Ho6 146.0(4) . . ?
O5 Ho5 Ho6 38.7(3) . . ?
Ho7 Ho5 Ho6 59.72(2) . . ?
O17 Ho5 Ho1 108.6(3) 4_575 . ?
O12 Ho5 Ho1 72.5(3) . . ?
O6 Ho5 Ho1 34.0(3) . . ?
O8 Ho5 Ho1 78.6(3) . . ?
O25 Ho5 Ho1 105.6(3) 3_877 . ?
O39 Ho5 Ho1 151.5(4) . . ?
O38 Ho5 Ho1 141.6(4) . . ?
O5 Ho5 Ho1 35.7(3) . . ?
Ho7 Ho5 Ho1 60.01(3) . . ?
Ho6 Ho5 Ho1 61.32(2) . . ?
O29 Ho6 O18 141.9(5) 3_867 4_575 ?
O29 Ho6 O8 88.9(4) 3_867 . ?
O18 Ho6 O8 95.8(4) 4_575 . ?
O29 Ho6 O7 75.9(4) 3_867 . ?
O18 Ho6 O7 141.5(4) 4_575 . ?
O8 Ho6 O7 72.8(4) . . ?
O29 Ho6 O5 143.1(4) 3_867 . ?
O18 Ho6 O5 73.5(4) 4_575 . ?
O8 Ho6 O5 74.1(4) . . ?
O7 Ho6 O5 68.0(4) . . ?
O29 Ho6 O21 100.3(5) 3_867 3_767 ?
O18 Ho6 O21 89.5(5) 4_575 3_767 ?
O8 Ho6 O21 157.5(4) . 3_767 ?
O7 Ho6 O21 89.4(4) . 3_767 ?
O5 Ho6 O21 86.5(4) . 3_767 ?
O29 Ho6 O22 79.9(4) 3_867 3_767 ?
O18 Ho6 O22 76.9(4) 4_575 3_767 ?
O8 Ho6 O22 149.1(4) . 3_767 ?
O7 Ho6 O22 130.4(4) . 3_767 ?
O5 Ho6 O22 129.8(4) . 3_767 ?
O21 Ho6 O22 53.4(4) 3_767 3_767 ?
O29 Ho6 O40 73.4(5) 3_867 . ?
O18 Ho6 O40 72.1(5) 4_575 . ?
O8 Ho6 O40 72.8(4) . . ?
O7 Ho6 O40 133.7(4) . . ?
O5 Ho6 O40 128.7(4) . . ?
O21 Ho6 O40 129.4(4) 3_767 . ?
O22 Ho6 O40 76.4(4) 3_767 . ?
O29 Ho6 C37 90.8(5) 3_867 3_767 ?
O18 Ho6 C37 81.2(5) 4_575 3_767 ?
O8 Ho6 C37 174.8(5) . 3_767 ?
O7 Ho6 C37 112.1(5) . 3_767 ?
O5 Ho6 C37 108.9(4) . 3_767 ?
O21 Ho6 C37 27.4(4) 3_767 3_767 ?
O22 Ho6 C37 26.0(4) 3_767 3_767 ?
O40 Ho6 C37 102.1(5) . 3_767 ?
O29 Ho6 Ho7 69.8(3) 3_867 . ?
O18 Ho6 Ho7 130.4(3) 4_575 . ?
O8 Ho6 Ho7 37.0(2) . . ?
O7 Ho6 Ho7 38.8(3) . . ?
O5 Ho6 Ho7 77.5(3) . . ?
O21 Ho6 Ho7 128.0(3) 3_767 . ?
O22 Ho6 Ho7 149.4(3) 3_767 . ?
O40 Ho6 Ho7 97.5(3) . . ?
C37 Ho6 Ho7 147.1(4) 3_767 . ?
O29 Ho6 Ho5 124.8(3) 3_867 . ?
O18 Ho6 Ho5 72.3(3) 4_575 . ?
O8 Ho6 Ho5 36.8(2) . . ?
O7 Ho6 Ho5 77.9(2) . . ?
O5 Ho6 Ho5 40.9(3) . . ?
O21 Ho6 Ho5 127.0(3) 3_767 . ?
O22 Ho6 Ho5 149.1(3) 3_767 . ?
O40 Ho6 Ho5 92.3(3) . . ?
C37 Ho6 Ho5 144.2(3) 3_767 . ?
Ho7 Ho6 Ho5 59.53(2) . . ?
O29 Ho6 Ho1 111.0(3) 3_867 . ?
O18 Ho6 Ho1 106.9(3) 4_575 . ?
O8 Ho6 Ho1 77.8(3) . . ?
O7 Ho6 Ho1 35.3(2) . . ?
O5 Ho6 Ho1 34.2(3) . . ?
O21 Ho6 Ho1 79.6(3) 3_767 . ?
O22 Ho6 Ho1 133.1(3) 3_767 . ?
O40 Ho6 Ho1 150.3(3) . . ?
C37 Ho6 Ho1 107.1(4) 3_767 . ?
Ho7 Ho6 Ho1 59.67(2) . . ?
Ho5 Ho6 Ho1 60.52(2) . . ?
O30 Ho7 O26 140.6(5) 3_867 3_877 ?
O30 Ho7 O8 92.0(4) 3_867 . ?
O26 Ho7 O8 94.8(4) 3_877 . ?
O30 Ho7 O6 144.4(4) 3_867 . ?
O26 Ho7 O6 73.7(4) 3_877 . ?
O8 Ho7 O6 71.1(4) . . ?
O30 Ho7 O19 79.4(4) 3_867 . ?
O26 Ho7 O19 80.5(4) 3_877 . ?
O8 Ho7 O19 158.9(4) . . ?
O6 Ho7 O19 126.0(4) . . ?
O30 Ho7 O7 76.0(4) 3_867 . ?
O26 Ho7 O7 142.9(4) 3_877 . ?
O8 Ho7 O7 73.2(4) . . ?
O6 Ho7 O7 69.2(4) . . ?
O19 Ho7 O7 122.2(4) . . ?
O30 Ho7 O20 94.4(5) 3_867 . ?
O26 Ho7 O20 100.5(5) 3_877 . ?
O8 Ho7 O20 147.0(4) . . ?
O6 Ho7 O20 85.4(4) . . ?
O19 Ho7 O20 53.7(4) . . ?
O7 Ho7 O20 77.0(4) . . ?
O30 Ho7 O41 71.7(5) 3_867 . ?
O26 Ho7 O41 71.7(5) 3_877 . ?
O8 Ho7 O41 78.8(4) . . ?
O6 Ho7 O41 131.3(4) . . ?
O19 Ho7 O41 80.2(5) . . ?
O7 Ho7 O41 136.0(4) . . ?
O20 Ho7 O41 133.8(5) . . ?
O30 Ho7 C36 86.7(5) 3_867 . ?
O26 Ho7 C36 90.8(5) 3_877 . ?
O8 Ho7 C36 172.5(4) . . ?
O6 Ho7 C36 106.0(4) . . ?
O19 Ho7 C36 27.5(4) . . ?
O7 Ho7 C36 99.3(4) . . ?
O20 Ho7 C36 26.1(4) . . ?
O41 Ho7 C36 107.7(5) . . ?
O30 Ho7 Ho5 128.6(3) 3_867 . ?
O26 Ho7 Ho5 71.5(3) 3_877 . ?
O8 Ho7 Ho5 37.5(3) . . ?
O6 Ho7 Ho5 37.1(3) . . ?
O19 Ho7 Ho5 150.6(3) . . ?
O7 Ho7 Ho5 78.8(2) . . ?
O20 Ho7 Ho5 122.4(3) . . ?
O41 Ho7 Ho5 98.8(4) . . ?
C36 Ho7 Ho5 141.6(4) . . ?
O30 Ho7 Ho6 71.8(3) 3_867 . ?
O26 Ho7 Ho6 130.3(3) 3_877 . ?
O8 Ho7 Ho6 37.5(2) . . ?
O6 Ho7 Ho6 76.3(3) . . ?
O19 Ho7 Ho6 148.5(3) . . ?
O7 Ho7 Ho6 38.6(2) . . ?
O20 Ho7 Ho6 115.6(3) . . ?
O41 Ho7 Ho6 101.8(4) . . ?
C36 Ho7 Ho6 135.5(4) . . ?
Ho5 Ho7 Ho6 60.75(2) . . ?
O30 Ho7 Ho1 112.5(3) 3_867 . ?
O26 Ho7 Ho1 106.9(3) 3_877 . ?
O8 Ho7 Ho1 80.3(3) . . ?
O6 Ho7 Ho1 35.5(3) . . ?
O19 Ho7 Ho1 120.8(3) . . ?
O7 Ho7 Ho1 37.3(2) . . ?
O20 Ho7 Ho1 67.4(3) . . ?
O41 Ho7 Ho1 158.8(4) . . ?
C36 Ho7 Ho1 93.4(4) . . ?
Ho5 Ho7 Ho1 61.81(2) . . ?
Ho6 Ho7 Ho1 62.28(3) . . ?
Ho3 O1 Ho1 107.9(4) . . ?
Ho3 O1 Ho2 105.7(4) . . ?
Ho1 O1 Ho2 110.5(4) . . ?
Ho3 O1 H1A 110.9 . . ?
Ho1 O1 H1A 110.9 . . ?
Ho2 O1 H1A 110.9 . . ?
Ho4 O2 Ho3 104.9(4) . . ?
Ho4 O2 Ho1 106.3(4) . . ?
Ho3 O2 Ho1 103.8(4) . . ?
Ho4 O2 H2A 113.6 . . ?
Ho3 O2 H2A 113.6 . . ?
Ho1 O2 H2A 113.6 . . ?
Ho4 O3 Ho1 109.5(4) . . ?
Ho4 O3 Ho2 99.6(4) . . ?
Ho1 O3 Ho2 104.8(4) . . ?
Ho4 O3 H3B 113.9 . . ?
Ho1 O3 H3B 113.9 . . ?
Ho2 O3 H3B 113.9 . . ?
Ho2 O4 Ho4 106.4(4) . . ?
Ho2 O4 Ho3 105.7(4) . . ?
Ho4 O4 Ho3 106.3(4) . . ?
Ho2 O4 H4B 112.6 . . ?
Ho4 O4 H4B 112.6 . . ?
Ho3 O4 H4B 112.6 . . ?
Ho1 O5 Ho6 110.6(4) . . ?
Ho1 O5 Ho5 105.6(4) . . ?
Ho6 O5 Ho5 100.4(4) . . ?
Ho1 O5 H5A 113.1 . . ?
Ho6 O5 H5A 113.1 . . ?
Ho5 O5 H5A 113.1 . . ?
Ho1 O6 Ho5 112.0(4) . . ?
Ho1 O6 Ho7 108.8(4) . . ?
Ho5 O6 Ho7 105.7(4) . . ?
Ho1 O6 H6A 110.1 . . ?
Ho5 O6 H6A 110.1 . . ?
Ho7 O6 H6A 110.1 . . ?
Ho1 O7 Ho6 109.3(4) . . ?
Ho1 O7 Ho7 105.2(4) . . ?
Ho6 O7 Ho7 102.6(4) . . ?
Ho1 O7 H7B 113.0 . . ?
Ho6 O7 H7B 113.0 . . ?
Ho7 O7 H7B 113.0 . . ?
Ho7 O8 Ho5 105.4(4) . . ?
Ho7 O8 Ho6 105.5(4) . . ?
Ho5 O8 Ho6 106.3(4) . . ?
Ho7 O8 H8B 113.0 . . ?
Ho5 O8 H8B 113.0 . . ?
Ho6 O8 H8B 113.0 . . ?
C1 O9 Ho2 133.7(13) . 3_777 ?
C1 O10 Ho3 138.5(13) . 3_777 ?
C12 O11 Ho1 136.5(12) . . ?
C12 O12 Ho5 136.4(12) . . ?
C13 O13 Ho3 91.6(11) . 4_676 ?
C13 O14 Ho3 92.3(10) . 4_676 ?
C24 O15 Ho4 127.9(13) . . ?
C24 O16 Ho2 142.6(14) . . ?
C25 O17 Ho5 140.1(12) . 4_676 ?
C25 O18 Ho6 133.5(12) . 4_676 ?
C36 O19 Ho7 93.1(10) . . ?
C36 O20 Ho7 93.4(11) . . ?
C37 O21 Ho6 91.8(10) . 3_767 ?
C37 O22 Ho6 93.2(10) . 3_767 ?
C48 O23 Ho4 93.2(10) . . ?
C48 O24 Ho4 93.7(11) . . ?
C49 O25 Ho5 134.7(12) . 3_877 ?
C49 O26 Ho7 138.7(12) . 3_877 ?
C60 O27 Ho1 134.2(11) . . ?
C60 O28 Ho2 138.3(11) . . ?
C61 O29 Ho6 138.3(12) . 3_867 ?
C61 O30 Ho7 136.1(11) . 3_867 ?
C72 O31 Ho4 98.9(14) . . ?
C72 O32 Ho4 93.7(14) . . ?
C73 O33 Ho3 139.5(17) . . ?
O10 C1 O9 124.5(17) . . ?
O10 C1 C2' 118.0(17) . . ?
O9 C1 C2' 117.4(17) . . ?
O10 C1 C2 119.3(17) . . ?
O9 C1 C2 116.2(17) . . ?
C2' C1 C2 5.98(7) . . ?
C3 C2 C11 120.0 . . ?
C3 C2 C1 113.1(9) . . ?
C11 C2 C1 126.9(9) . . ?
C2 C3 C4 120.0 . . ?
C2 C3 H3A 120.0 . . ?
C4 C3 H3A 120.0 . . ?
C5 C4 C3 120.0 . . ?
C5 C4 H4A 120.0 . . ?
C3 C4 H4A 120.0 . . ?
C4 C5 C6 120.0 . . ?
C4 C5 C12 117.1(9) . . ?
C6 C5 C12 122.8(9) . . ?
C11 C6 C5 120.0 . . ?
C11 C6 C7 120.0 . . ?
C5 C6 C7 120.0 . . ?
C10 C11 C6 120.0 . . ?
C10 C11 C2 120.0 . . ?
C6 C11 C2 120.0 . . ?
C9 C10 C11 120.0 . . ?
C9 C10 H10A 120.0 . . ?
C11 C10 H10A 120.0 . . ?
C8 C9 C10 120.0 . . ?
C8 C9 H9A 120.0 . . ?
C10 C9 H9A 120.0 . . ?
C9 C8 C7 120.0 . . ?
C9 C8 H8A 120.0 . . ?
C7 C8 H8A 120.0 . . ?
C8 C7 C6 120.0 . . ?
C8 C7 H7A 120.0 . . ?
C6 C7 H7A 120.0 . . ?
C3' C2' C11' 120.0 . . ?
C3' C2' C1 118.8(9) . . ?
C11' C2' C1 120.9(9) . . ?
C2' C3' C4' 120.0 . . ?
C2' C3' H3'A 120.0 . . ?
C4' C3' H3'A 120.0 . . ?
C5' C4' C3' 120.0 . . ?
C5' C4' H4'A 120.0 . . ?
C3' C4' H4'A 120.0 . . ?
C4' C5' C6' 120.0 . . ?
C4' C5' C12 114.9(9) . . ?
C6' C5' C12 124.7(9) . . ?
C11' C6' C5' 120.0 . . ?
C11' C6' C7' 120.0 . . ?
C5' C6' C7' 120.0 . . ?
C10' C11' C6' 120.0 . . ?
C10' C11' C2' 120.0 . . ?
C6' C11' C2' 120.0 . . ?
C11' C10' C9' 120.0 . . ?
C11' C10' H10B 120.0 . . ?
C9' C10' H10B 120.0 . . ?
C8' C9' C10' 120.0 . . ?
C8' C9' H9'A 120.0 . . ?
C10' C9' H9'A 120.0 . . ?
C7' C8' C9' 120.0 . . ?
C7' C8' H8'A 120.0 . . ?
C9' C8' H8'A 120.0 . . ?
C8' C7' C6' 120.0 . . ?
C8' C7' H7'A 120.0 . . ?
C6' C7' H7'A 120.0 . . ?
O12 C12 O11 125.3(17) . . ?
O12 C12 C5 115.5(17) . . ?
O11 C12 C5 119.2(16) . . ?
O12 C12 C5' 118.0(17) . . ?
O11 C12 C5' 116.6(16) . . ?
C5 C12 C5' 3.77(6) . . ?
O13 C13 O14 121.0(16) . . ?
O13 C13 C14 122.4(17) . . ?
O14 C13 C14 116.6(16) . . ?
O13 C13 Ho3 61.4(9) . 4_676 ?
O14 C13 Ho3 60.1(9) . 4_676 ?
C14 C13 Ho3 171.7(13) . 4_676 ?
C15 C14 C23 118.1(17) . . ?
C15 C14 C13 116.5(17) . . ?
C23 C14 C13 125.4(17) . . ?
C16 C15 C14 121(2) . . ?
C16 C15 H15A 119.3 . . ?
C14 C15 H15A 119.3 . . ?
C17 C16 C15 123.3(19) . . ?
C17 C16 H16A 118.4 . . ?
C15 C16 H16A 118.4 . . ?
C16 C17 C18 117.2(17) . . ?
C16 C17 C24 115.7(19) . . ?
C18 C17 C24 127.0(19) . . ?
C23 C18 C19 118.6(17) . . ?
C23 C18 C17 120.5(18) . . ?
C19 C18 C17 120.7(16) . . ?
C20 C19 C18 121.0(18) . . ?
C20 C19 H19A 119.5 . . ?
C18 C19 H19A 119.5 . . ?
C19 C20 C21 121(2) . . ?
C19 C20 H20A 119.3 . . ?
C21 C20 H20A 119.3 . . ?
C22 C21 C20 119.0(19) . . ?
C22 C21 H21A 120.5 . . ?
C20 C21 H21A 120.5 . . ?
C21 C22 C23 120.6(18) . . ?
C21 C22 H22A 119.7 . . ?
C23 C22 H22A 119.7 . . ?
C18 C23 C22 119.5(17) . . ?
C18 C23 C14 119.5(17) . . ?
C22 C23 C14 121.1(16) . . ?
O16 C24 O15 126(2) . . ?
O16 C24 C17 116(2) . . ?
O15 C24 C17 117(2) . . ?
O18 C25 O17 124.5(16) . . ?
O18 C25 C26 120.0(17) . . ?
O17 C25 C26 115.4(17) . . ?
C27 C26 C35 119.3(16) . . ?
C27 C26 C25 116.7(17) . . ?
C35 C26 C25 123.7(17) . . ?
C26 C27 C28 120.2(18) . . ?
C26 C27 H27A 119.9 . . ?
C28 C27 H27A 119.9 . . ?
C29 C28 C27 122.8(18) . . ?
C29 C28 H28A 118.6 . . ?
C27 C28 H28A 118.6 . . ?
C28 C29 C30 118.7(16) . . ?
C28 C29 C36 117.7(16) . . ?
C30 C29 C36 123.6(15) . . ?
C31 C30 C29 123.5(16) . . ?
C31 C30 C35 116.9(17) . . ?
C29 C30 C35 119.6(16) . . ?
C32 C31 C30 122.4(17) . . ?
C32 C31 H31A 118.8 . . ?
C30 C31 H31A 118.8 . . ?
C31 C32 C33 120.8(18) . . ?
C31 C32 H32A 119.6 . . ?
C33 C32 H32A 119.6 . . ?
C34 C33 C32 120(2) . . ?
C34 C33 H33A 120.1 . . ?
C32 C33 H33A 120.1 . . ?
C33 C34 C35 121.8(18) . . ?
C33 C34 H34A 119.1 . . ?
C35 C34 H34A 119.1 . . ?
C30 C35 C26 119.5(16) . . ?
C30 C35 C34 118.2(17) . . ?
C26 C35 C34 122.3(16) . . ?
O20 C36 O19 119.8(16) . . ?
O20 C36 C29 123.2(17) . . ?
O19 C36 C29 116.7(16) . . ?
O20 C36 Ho7 60.4(9) . . ?
O19 C36 Ho7 59.4(9) . . ?
C29 C36 Ho7 173.4(12) . . ?
O22 C37 O21 121.4(16) . . ?
O22 C37 C38 121.9(16) . . ?
O21 C37 C38 116.6(16) . . ?
O22 C37 Ho6 60.8(9) . 3_767 ?
O21 C37 Ho6 60.8(9) . 3_767 ?
C38 C37 Ho6 175.5(12) . 3_767 ?
C39 C38 C47 119.8(16) . . ?
C39 C38 C37 120.2(16) . . ?
C47 C38 C37 119.8(16) . . ?
C38 C39 C40 120.6(17) . . ?
C38 C39 H39A 119.7 . . ?
C40 C39 H39A 119.7 . . ?
C41 C40 C39 122.6(17) . . ?
C41 C40 H40A 118.7 . . ?
C39 C40 H40A 118.7 . . ?
C40 C41 C42 119.0(16) . . ?
C40 C41 C48 116.8(16) . . ?
C42 C41 C48 124.1(16) . . ?
C41 C42 C47 119.0(15) . . ?
C41 C42 C43 123.0(17) . . ?
C47 C42 C43 118.0(17) . . ?
C44 C43 C42 122.3(19) . . ?
C44 C43 H43A 118.9 . . ?
C42 C43 H43A 118.9 . . ?
C43 C44 C45 119.1(19) . . ?
C43 C44 H44A 120.4 . . ?
C45 C44 H44A 120.4 . . ?
C46 C45 C44 119.6(18) . . ?
C46 C45 H45A 120.2 . . ?
C44 C45 H45A 120.2 . . ?
C45 C46 C47 121.5(18) . . ?
C45 C46 H46A 119.3 . . ?
C47 C46 H46A 119.3 . . ?
C42 C47 C46 119.4(15) . . ?
C42 C47 C38 118.8(17) . . ?
C46 C47 C38 121.5(16) . . ?
O24 C48 O23 119.7(16) . . ?
O24 C48 C41 121.9(16) . . ?
O23 C48 C41 118.4(16) . . ?
O24 C48 Ho4 60.0(9) . . ?
O23 C48 Ho4 60.1(9) . . ?
C41 C48 Ho4 173.5(13) . . ?
O26 C49 O25 122.9(17) . . ?
O26 C49 C50' 117.0(16) . . ?
O25 C49 C50' 120.1(15) . . ?
O26 C49 C50 120.5(16) . . ?
O25 C49 C50 116.6(15) . . ?
C50' C49 C50 4.0 . . ?
C51 C50 C59 120.0 . . ?
C51 C50 C49 117.0(9) . . ?
C59 C50 C49 123.0(9) . . ?
C50 C51 C52 120.0 . . ?
C50 C51 H51A 120.0 . . ?
C52 C51 H51A 120.0 . . ?
C51 C52 C53 120.0 . . ?
C51 C52 H52A 120.0 . . ?
C53 C52 H52A 120.0 . . ?
C54 C53 C52 120.0 . . ?
C54 C53 C60 124.3(9) . . ?
C52 C53 C60 115.7(8) . . ?
C53 C54 C59 120.0 . . ?
C53 C54 C55 120.0 . . ?
C59 C54 C55 120.0 . . ?
C58 C59 C54 120.0 . . ?
C58 C59 C50 120.0 . . ?
C54 C59 C50 120.0 . . ?
C59 C58 C57 120.0 . . ?
C59 C58 H58A 120.0 . . ?
C57 C58 H58A 120.0 . . ?
C56 C57 C58 120.0 . . ?
C56 C57 H57A 120.0 . . ?
C58 C57 H57A 120.0 . . ?
C55 C56 C57 120.0 . . ?
C55 C56 H56A 120.0 . . ?
C57 C56 H56A 120.0 . . ?
C56 C55 C54 120.0 . . ?
C56 C55 H55A 120.0 . . ?
C54 C55 H55A 120.0 . . ?
C51' C50' C59' 120.0 . . ?
C51' C50' C49 113.5(9) . . ?
C59' C50' C49 126.4(9) . . ?
C50' C51' C52' 120.0 . . ?
C50' C51' H51B 120.0 . . ?
C52' C51' H51B 120.0 . . ?
C53' C52' C51' 120.0 . . ?
C53' C52' H52B 120.0 . . ?
C51' C52' H52B 120.0 . . ?
C52' C53' C54' 120.0 . . ?
C52' C53' C60 118.1(8) . . ?
C54' C53' C60 121.7(8) . . ?
C59' C54' C53' 120.0 . . ?
C59' C54' C55' 120.0 . . ?
C53' C54' C55' 120.0 . . ?
C58' C59' C54' 120.0 . . ?
C58' C59' C50' 120.0 . . ?
C54' C59' C50' 120.0 . . ?
C57' C58' C59' 120.0 . . ?
C57' C58' H58B 120.0 . . ?
C59' C58' H58B 120.0 . . ?
C58' C57' C56' 120.0 . . ?
C58' C57' H57B 120.0 . . ?
C56' C57' H57B 120.0 . . ?
C55' C56' C57' 120.0 . . ?
C55' C56' H56B 120.0 . . ?
C57' C56' H56B 120.0 . . ?
C56' C55' C54' 120.0 . . ?
C56' C55' H55B 120.0 . . ?
C54' C55' H55B 120.0 . . ?
O28 C60 O27 124.6(15) . . ?
O28 C60 C53 115.9(15) . . ?
O27 C60 C53 119.4(15) . . ?
O28 C60 C53' 120.6(15) . . ?
O27 C60 C53' 114.8(15) . . ?
C53 C60 C53' 4.77(6) . . ?
O29 C61 O30 123.9(17) . . ?
O29 C61 C62 119.5(17) . . ?
O30 C61 C62 116.5(16) . . ?
C63 C62 C71 119.6(16) . . ?
C63 C62 C61 116.9(16) . . ?
C71 C62 C61 123.5(15) . . ?
C62 C63 C64 122.4(18) . . ?
C62 C63 H63A 118.8 . . ?
C64 C63 H63A 118.8 . . ?
C65 C64 C63 118.9(17) . . ?
C65 C64 H64A 120.6 . . ?
C63 C64 H64A 120.6 . . ?
C66 C65 C64 121.3(16) . . ?
C66 C65 C72 123.6(17) . . ?
C64 C65 C72 114.9(17) . . ?
C65 C66 C67 120.6(17) . . ?
C65 C66 C71 119.5(16) . . ?
C67 C66 C71 119.9(18) . . ?
C68 C67 C66 120(2) . . ?
C68 C67 H67A 120.2 . . ?
C66 C67 H67A 120.2 . . ?
C67 C68 C69 122(2) . . ?
C67 C68 H68A 118.9 . . ?
C69 C68 H68A 118.9 . . ?
C70 C69 C68 120(2) . . ?
C70 C69 H69A 120.0 . . ?
C68 C69 H69A 120.0 . . ?
C69 C70 C71 120.5(18) . . ?
C69 C70 H70A 119.7 . . ?
C71 C70 H70A 119.7 . . ?
C70 C71 C62 124.2(16) . . ?
C70 C71 C66 117.6(17) . . ?
C62 C71 C66 118.1(16) . . ?
O31 C72 O32 116(2) . . ?
O31 C72 C65 129(2) . . ?
O32 C72 C65 115.0(19) . . ?
O31 C72 Ho4 57.2(12) . . ?
O32 C72 Ho4 58.6(12) . . ?
C65 C72 Ho4 173.4(15) . . ?
O33 C73 O34 127.3(16) . . ?
O33 C73 C74 116.2(11) . . ?
O34 C73 C74 116.4(11) . . ?
C73 C74 H74A 109.5 . . ?
C73 C74 H74B 109.5 . . ?
H74A C74 H74B 109.5 . . ?
C73 C74 H74C 109.5 . . ?
H74A C74 H74C 109.5 . . ?
H74B C74 H74C 109.5 . . ?

loop_
_geom_bond_atom_site_label_1
_geom_bond_atom_site_label_2
_geom_bond_distance
_geom_bond_site_symmetry_2
_geom_bond_publ_flag
Ho1 O6 2.317(11) . ?
Ho1 O5 2.327(11) . ?
Ho1 O1 2.338(11) . ?
Ho1 O3 2.351(10) . ?
Ho1 O7 2.374(10) . ?
Ho1 O27 2.424(11) . ?
Ho1 O2 2.432(10) . ?
Ho1 O11 2.432(12) . ?
Ho1 Ho7 3.7772(14) . ?
Ho1 Ho3 3.7796(14) . ?
Ho1 Ho4 3.8371(13) . ?
Ho1 Ho5 3.8437(14) . ?
Ho2 O16 2.250(12) . ?
Ho2 O28 2.275(12) . ?
Ho2 O9 2.279(13) 3_777 ?
Ho2 O4 2.310(10) . ?
Ho2 O1 2.343(10) . ?
Ho2 O36 2.460(14) . ?
Ho2 O3 2.503(11) . ?
Ho2 O35 2.527(14) . ?
Ho2 Ho4 3.7074(14) . ?
Ho2 Ho3 3.7288(12) . ?
Ho3 O10 2.313(12) 3_777 ?
Ho3 O33 2.329(14) . ?
Ho3 O1 2.336(10) . ?
Ho3 O4 2.368(10) . ?
Ho3 O2 2.372(10) . ?
Ho3 O14 2.395(12) 4_575 ?
Ho3 O37 2.415(13) . ?
Ho3 O13 2.424(13) 4_575 ?
Ho3 C13 2.759(17) 4_575 ?
Ho3 Ho4 3.7526(12) . ?
Ho4 O4 2.321(10) . ?
Ho4 O3 2.348(10) . ?
Ho4 O15 2.353(13) . ?
Ho4 O2 2.362(10) . ?
Ho4 O31 2.380(14) . ?
Ho4 O32 2.393(17) . ?
Ho4 O24 2.426(13) . ?
Ho4 O23 2.427(13) . ?
Ho4 C48 2.795(17) . ?
Ho4 C72 2.80(2) . ?
Ho5 O17 2.275(12) 4_575 ?
Ho5 O12 2.277(13) . ?
Ho5 O6 2.320(11) . ?
Ho5 O8 2.342(10) . ?
Ho5 O25 2.373(12) 3_877 ?
Ho5 O39 2.461(14) . ?
Ho5 O38 2.469(15) . ?
Ho5 O5 2.498(11) . ?
Ho5 Ho7 3.7057(12) . ?
Ho5 Ho6 3.7513(14) . ?
Ho6 O29 2.313(12) 3_867 ?
Ho6 O18 2.322(11) 4_575 ?
Ho6 O8 2.347(10) . ?
Ho6 O7 2.375(10) . ?
Ho6 O5 2.384(11) . ?
Ho6 O21 2.426(12) 3_767 ?
Ho6 O22 2.429(11) 3_767 ?
Ho6 O40 2.484(13) . ?
Ho6 C37 2.778(17) 3_767 ?
Ho6 Ho7 3.7131(12) . ?
Ho7 O30 2.278(12) 3_867 ?
Ho7 O26 2.304(13) 3_877 ?
Ho7 O8 2.318(10) . ?
Ho7 O6 2.329(11) . ?
Ho7 O19 2.379(12) . ?
Ho7 O7 2.382(10) . ?
Ho7 O20 2.405(13) . ?
Ho7 O41 2.512(14) . ?
Ho7 C36 2.761(17) . ?
O1 H1A 0.9800 . ?
O2 H2A 0.9800 . ?
O3 H3B 0.9800 . ?
O4 H4B 0.9800 . ?
O5 H5A 0.9800 . ?
O6 H6A 0.9800 . ?
O7 H7B 0.9800 . ?
O8 H8B 0.9800 . ?
O9 C1 1.28(2) . ?
O9 Ho2 2.279(13) 3_777 ?
O10 C1 1.22(2) . ?
O10 Ho3 2.313(12) 3_777 ?
O11 C12 1.27(2) . ?
O12 C12 1.25(2) . ?
O13 C13 1.25(2) . ?
O13 Ho3 2.424(13) 4_676 ?
O14 C13 1.28(2) . ?
O14 Ho3 2.395(12) 4_676 ?
O15 C24 1.28(2) . ?
O16 C24 1.21(2) . ?
O17 C25 1.29(2) . ?
O17 Ho5 2.275(12) 4_676 ?
O18 C25 1.22(2) . ?
O18 Ho6 2.322(11) 4_676 ?
O19 C36 1.28(2) . ?
O20 C36 1.22(2) . ?
O21 C37 1.28(2) . ?
O21 Ho6 2.426(12) 3_767 ?
O22 C37 1.22(2) . ?
O22 Ho6 2.429(11) 3_767 ?
O23 C48 1.26(2) . ?
O24 C48 1.24(2) . ?
O25 C49 1.28(2) . ?
O25 Ho5 2.373(12) 3_877 ?
O26 C49 1.23(2) . ?
O26 Ho7 2.304(12) 3_877 ?
O27 C60 1.27(2) . ?
O28 C60 1.24(2) . ?
O29 C61 1.24(2) . ?
O29 Ho6 2.313(12) 3_867 ?
O30 C61 1.26(2) . ?
O30 Ho7 2.278(12) 3_867 ?
O31 C72 1.15(2) . ?
O32 C72 1.30(3) . ?
O33 C73 1.207(9) . ?
C1 C2' 1.545(18) . ?
C1 C2 1.574(18) . ?
C2 C3 1.3900 . ?
C2 C11 1.3900 . ?
C3 C4 1.3900 . ?
C3 H3A 0.9300 . ?
C4 C5 1.3900 . ?
C4 H4A 0.9300 . ?
C5 C6 1.3900 . ?
C5 C12 1.500(19) . ?
C6 C11 1.3900 . ?
C6 C7 1.3900 . ?
C11 C10 1.3900 . ?
C10 C9 1.3900 . ?
C10 H10A 0.9300 . ?
C9 C8 1.3900 . ?
C9 H9A 0.9300 . ?
C8 C7 1.3900 . ?
C8 H8A 0.9300 . ?
C7 H7A 0.9300 . ?
C2' C3' 1.3900 . ?
C2' C11' 1.3900 . ?
C3' C4' 1.3900 . ?
C3' H3'A 0.9300 . ?
C4' C5' 1.3900 . ?
C4' H4'A 0.9300 . ?
C5' C6' 1.3900 . ?
C5' C12 1.538(19) . ?
C6' C11' 1.3900 . ?
C6' C7' 1.3900 . ?
C11' C10' 1.3900 . ?
C10' C9' 1.3900 . ?
C10' H10B 0.9300 . ?
C9' C8' 1.3900 . ?
C9' H9'A 0.9300 . ?
C8' C7' 1.3900 . ?
C8' H8'A 0.9300 . ?
C7' H7'A 0.9300 . ?
C13 C14 1.51(2) . ?
C13 Ho3 2.759(17) 4_676 ?
C14 C15 1.37(3) . ?
C14 C23 1.44(2) . ?
C15 C16 1.37(2) . ?
C15 H15A 0.9300 . ?
C16 C17 1.37(3) . ?
C16 H16A 0.9300 . ?
C17 C18 1.43(3) . ?
C17 C24 1.49(3) . ?
C18 C23 1.40(2) . ?
C18 C19 1.42(3) . ?
C19 C20 1.35(3) . ?
C19 H19A 0.9300 . ?
C20 C21 1.41(3) . ?
C20 H20A 0.9300 . ?
C21 C22 1.37(3) . ?
C21 H21A 0.9300 . ?
C22 C23 1.43(2) . ?
C22 H22A 0.9300 . ?
C25 C26 1.51(2) . ?
C26 C27 1.35(3) . ?
C26 C35 1.44(2) . ?
C27 C28 1.43(2) . ?
C27 H27A 0.9300 . ?
C28 C29 1.35(2) . ?
C28 H28A 0.9300 . ?
C29 C30 1.42(2) . ?
C29 C36 1.48(2) . ?
C30 C31 1.42(2) . ?
C30 C35 1.43(2) . ?
C31 C32 1.37(3) . ?
C31 H31A 0.9300 . ?
C32 C33 1.38(3) . ?
C32 H32A 0.9300 . ?
C33 C34 1.35(3) . ?
C33 H33A 0.9300 . ?
C34 C35 1.46(3) . ?
C34 H34A 0.9300 . ?
C37 C38 1.54(2) . ?
C37 Ho6 2.778(17) 3_767 ?
C38 C39 1.35(2) . ?
C38 C47 1.44(2) . ?
C39 C40 1.38(2) . ?
C39 H39A 0.9300 . ?
C40 C41 1.38(2) . ?
C40 H40A 0.9300 . ?
C41 C42 1.41(2) . ?
C41 C48 1.51(2) . ?
C42 C47 1.43(2) . ?
C42 C43 1.44(2) . ?
C43 C44 1.37(3) . ?
C43 H43A 0.9300 . ?
C44 C45 1.47(3) . ?
C44 H44A 0.9300 . ?
C45 C46 1.36(3) . ?
C45 H45A 0.9300 . ?
C46 C47 1.44(3) . ?
C46 H46A 0.9300 . ?
C49 C50' 1.512(19) . ?
C49 C50 1.528(18) . ?
C50 C51 1.3900 . ?
C50 C59 1.3900 . ?
C51 C52 1.3900 . ?
C51 H51A 0.9300 . ?
C52 C53 1.3900 . ?
C52 H52A 0.9300 . ?
C53 C54 1.3900 . ?
C53 C60 1.516(17) . ?
C54 C59 1.3900 . ?
C54 C55 1.3900 . ?
C59 C58 1.3900 . ?
C58 C57 1.3900 . ?
C58 H58A 0.9300 . ?
C57 C56 1.3900 . ?
C57 H57A 0.9300 . ?
C56 C55 1.3900 . ?
C56 H56A 0.9300 . ?
C55 H55A 0.9300 . ?
C50' C51' 1.3900 . ?
C50' C59' 1.3900 . ?
C51' C52' 1.3900 . ?
C51' H51B 0.9300 . ?
C52' C53' 1.3900 . ?
C52' H52B 0.9300 . ?
C53' C54' 1.3900 . ?
C53' C60 1.542(17) . ?
C54' C59' 1.3900 . ?
C54' C55' 1.3900 . ?
C59' C58' 1.3900 . ?
C58' C57' 1.3900 . ?
C58' H58B 0.9300 . ?
C57' C56' 1.3900 . ?
C57' H57B 0.9300 . ?
C56' C55' 1.3900 . ?
C56' H56B 0.9300 . ?
C55' H55B 0.9300 . ?
C61 C62 1.51(2) . ?
C62 C63 1.36(2) . ?
C62 C71 1.43(2) . ?
C63 C64 1.39(3) . ?
C63 H63A 0.9300 . ?
C64 C65 1.38(3) . ?
C64 H64A 0.9300 . ?
C65 C66 1.38(2) . ?
C65 C72 1.47(3) . ?
C66 C67 1.40(3) . ?
C66 C71 1.44(2) . ?
C67 C68 1.33(3) . ?
C67 H67A 0.9300 . ?
C68 C69 1.39(3) . ?
C68 H68A 0.9300 . ?
C69 C70 1.37(2) . ?
C69 H69A 0.9300 . ?
C70 C71 1.40(3) . ?
C70 H70A 0.9300 . ?
O34 C73 1.211(9) . ?
C73 C74 1.546(9) . ?
C74 H74A 0.9600 . ?
C74 H74B 0.9600 . ?
C74 H74C 0.9600 . ?

loop_
_geom_torsion_atom_site_label_1
_geom_torsion_atom_site_label_2
_geom_torsion_atom_site_label_3
_geom_torsion_atom_site_label_4
_geom_torsion
_geom_torsion_site_symmetry_1
_geom_torsion_site_symmetry_2
_geom_torsion_site_symmetry_3
_geom_torsion_site_symmetry_4
_geom_torsion_publ_flag
O6 Ho1 Ho2 O16 -78.3(6) . . . . ?
O5 Ho1 Ho2 O16 134.3(7) . . . . ?
O1 Ho1 Ho2 O16 159.2(6) . . . . ?
O3 Ho1 Ho2 O16 8.6(6) . . . . ?
O7 Ho1 Ho2 O16 17.2(5) . . . . ?
O27 Ho1 Ho2 O16 -87.0(5) . . . . ?
O2 Ho1 Ho2 O16 84.0(5) . . . . ?
O11 Ho1 Ho2 O16 -158.9(6) . . . . ?
Ho7 Ho1 Ho2 O16 -30.4(4) . . . . ?
Ho3 Ho1 Ho2 O16 120.5(4) . . . . ?
Ho4 Ho1 Ho2 O16 49.6(4) . . . . ?
Ho5 Ho1 Ho2 O16 -127.4(4) . . . . ?
O6 Ho1 Ho2 O28 17.9(5) . . . . ?
O5 Ho1 Ho2 O28 -129.5(7) . . . . ?
O1 Ho1 Ho2 O28 -104.6(6) . . . . ?
O3 Ho1 Ho2 O28 104.9(5) . . . . ?
O7 Ho1 Ho2 O28 113.4(5) . . . . ?
O27 Ho1 Ho2 O28 9.3(5) . . . . ?
O2 Ho1 Ho2 O28 -179.7(4) . . . . ?
O11 Ho1 Ho2 O28 -62.7(5) . . . . ?
Ho7 Ho1 Ho2 O28 65.9(4) . . . . ?
Ho3 Ho1 Ho2 O28 -143.2(4) . . . . ?
Ho4 Ho1 Ho2 O28 145.9(4) . . . . ?
Ho5 Ho1 Ho2 O28 -31.2(4) . . . . ?
O6 Ho1 Ho2 O9 104.8(6) . . . 3_777 ?
O5 Ho1 Ho2 O9 -42.6(7) . . . 3_777 ?
O1 Ho1 Ho2 O9 -17.7(6) . . . 3_777 ?
O3 Ho1 Ho2 O9 -168.3(6) . . . 3_777 ?
O7 Ho1 Ho2 O9 -159.7(5) . . . 3_777 ?
O27 Ho1 Ho2 O9 96.2(5) . . . 3_777 ?
O2 Ho1 Ho2 O9 -92.9(5) . . . 3_777 ?
O11 Ho1 Ho2 O9 24.2(6) . . . 3_777 ?
Ho7 Ho1 Ho2 O9 152.7(4) . . . 3_777 ?
Ho3 Ho1 Ho2 O9 -56.4(4) . . . 3_777 ?
Ho4 Ho1 Ho2 O9 -127.3(4) . . . 3_777 ?
Ho5 Ho1 Ho2 O9 55.7(4) . . . 3_777 ?
O6 Ho1 Ho2 O4 -163.2(5) . . . . ?
O5 Ho1 Ho2 O4 49.4(6) . . . . ?
O1 Ho1 Ho2 O4 74.3(5) . . . . ?
O3 Ho1 Ho2 O4 -76.2(5) . . . . ?
O7 Ho1 Ho2 O4 -67.7(4) . . . . ?
O27 Ho1 Ho2 O4 -171.8(4) . . . . ?
O2 Ho1 Ho2 O4 -0.8(3) . . . . ?
O11 Ho1 Ho2 O4 116.2(4) . . . . ?
Ho7 Ho1 Ho2 O4 -115.2(2) . . . . ?
Ho3 Ho1 Ho2 O4 35.7(2) . . . . ?
Ho4 Ho1 Ho2 O4 -35.2(2) . . . . ?
Ho5 Ho1 Ho2 O4 147.7(2) . . . . ?
O6 Ho1 Ho2 O1 122.5(6) . . . . ?
O5 Ho1 Ho2 O1 -24.9(7) . . . . ?
O3 Ho1 Ho2 O1 -150.5(6) . . . . ?
O7 Ho1 Ho2 O1 -142.0(5) . . . . ?
O27 Ho1 Ho2 O1 113.9(5) . . . . ?
O2 Ho1 Ho2 O1 -75.1(5) . . . . ?
O11 Ho1 Ho2 O1 41.9(5) . . . . ?
Ho7 Ho1 Ho2 O1 170.4(4) . . . . ?
Ho3 Ho1 Ho2 O1 -38.6(4) . . . . ?
Ho4 Ho1 Ho2 O1 -109.5(4) . . . . ?
Ho5 Ho1 Ho2 O1 73.4(4) . . . . ?
O6 Ho1 Ho2 O36 13.1(8) . . . . ?
O5 Ho1 Ho2 O36 -134.3(9) . . . . ?
O1 Ho1 Ho2 O36 -109.4(8) . . . . ?
O3 Ho1 Ho2 O36 100.1(8) . . . . ?
O7 Ho1 Ho2 O36 108.6(8) . . . . ?
O27 Ho1 Ho2 O36 4.5(8) . . . . ?
O2 Ho1 Ho2 O36 175.5(8) . . . . ?
O11 Ho1 Ho2 O36 -67.5(8) . . . . ?
Ho7 Ho1 Ho2 O36 61.0(7) . . . . ?
Ho3 Ho1 Ho2 O36 -148.1(7) . . . . ?
Ho4 Ho1 Ho2 O36 141.0(7) . . . . ?
Ho5 Ho1 Ho2 O36 -36.0(7) . . . . ?
O6 Ho1 Ho2 O3 -86.9(5) . . . . ?
O5 Ho1 Ho2 O3 125.6(7) . . . . ?
O1 Ho1 Ho2 O3 150.5(6) . . . . ?
O7 Ho1 Ho2 O3 8.5(5) . . . . ?
O27 Ho1 Ho2 O3 -95.6(5) . . . . ?
O2 Ho1 Ho2 O3 75.4(5) . . . . ?
O11 Ho1 Ho2 O3 -167.6(5) . . . . ?
Ho7 Ho1 Ho2 O3 -39.0(4) . . . . ?
Ho3 Ho1 Ho2 O3 111.9(4) . . . . ?
Ho4 Ho1 Ho2 O3 41.0(4) . . . . ?
Ho5 Ho1 Ho2 O3 -136.1(4) . . . . ?
O6 Ho1 Ho2 O35 -168.5(8) . . . . ?
O5 Ho1 Ho2 O35 44.1(9) . . . . ?
O1 Ho1 Ho2 O35 69.0(8) . . . . ?
O3 Ho1 Ho2 O35 -81.5(8) . . . . ?
O7 Ho1 Ho2 O35 -73.0(8) . . . . ?
O27 Ho1 Ho2 O35 -177.1(8) . . . . ?
O2 Ho1 Ho2 O35 -6.1(7) . . . . ?
O11 Ho1 Ho2 O35 110.9(8) . . . . ?
Ho7 Ho1 Ho2 O35 -120.6(7) . . . . ?
Ho3 Ho1 Ho2 O35 30.4(7) . . . . ?
Ho4 Ho1 Ho2 O35 -40.5(7) . . . . ?
Ho5 Ho1 Ho2 O35 142.4(7) . . . . ?
O6 Ho1 Ho2 Ho4 -127.9(4) . . . . ?
O5 Ho1 Ho2 Ho4 84.7(6) . . . . ?
O1 Ho1 Ho2 Ho4 109.5(4) . . . . ?
O3 Ho1 Ho2 Ho4 -41.0(4) . . . . ?
O7 Ho1 Ho2 Ho4 -32.4(3) . . . . ?
O27 Ho1 Ho2 Ho4 -136.6(3) . . . . ?
O2 Ho1 Ho2 Ho4 34.4(2) . . . . ?
O11 Ho1 Ho2 Ho4 151.4(3) . . . . ?
Ho7 Ho1 Ho2 Ho4 -80.01(3) . . . . ?
Ho3 Ho1 Ho2 Ho4 70.91(2) . . . . ?
Ho5 Ho1 Ho2 Ho4 -177.04(7) . . . . ?
O6 Ho1 Ho2 Ho3 161.2(4) . . . . ?
O5 Ho1 Ho2 Ho3 13.7(6) . . . . ?
O1 Ho1 Ho2 Ho3 38.6(4) . . . . ?
O3 Ho1 Ho2 Ho3 -111.9(4) . . . . ?
O7 Ho1 Ho2 Ho3 -103.3(3) . . . . ?
O27 Ho1 Ho2 Ho3 152.5(3) . . . . ?
O2 Ho1 Ho2 Ho3 -36.5(2) . . . . ?
O11 Ho1 Ho2 Ho3 80.5(3) . . . . ?
Ho7 Ho1 Ho2 Ho3 -150.93(4) . . . . ?
Ho4 Ho1 Ho2 Ho3 -70.91(2) . . . . ?
Ho5 Ho1 Ho2 Ho3 112.05(7) . . . . ?
O16 Ho2 Ho3 O10 141.1(6) . . . 3_777 ?
O28 Ho2 Ho3 O10 -84.2(6) . . . 3_777 ?
O9 Ho2 Ho3 O10 -1.3(6) 3_777 . . 3_777 ?
O4 Ho2 Ho3 O10 124.1(6) . . . 3_777 ?
O1 Ho2 Ho3 O10 -88.7(6) . . . 3_777 ?
O36 Ho2 Ho3 O10 14.4(9) . . . 3_777 ?
O3 Ho2 Ho3 O10 -159.0(5) . . . 3_777 ?
O35 Ho2 Ho3 O10 69.8(5) . . . 3_777 ?
Ho4 Ho2 Ho3 O10 163.6(4) . . . 3_777 ?
Ho1 Ho2 Ho3 O10 -124.8(4) . . . 3_777 ?
O16 Ho2 Ho3 O33 68.5(6) . . . . ?
O28 Ho2 Ho3 O33 -156.8(6) . . . . ?
O9 Ho2 Ho3 O33 -73.9(6) 3_777 . . . ?
O4 Ho2 Ho3 O33 51.5(6) . . . . ?
O1 Ho2 Ho3 O33 -161.3(6) . . . . ?
O36 Ho2 Ho3 O33 -58.2(9) . . . . ?
O3 Ho2 Ho3 O33 128.4(5) . . . . ?
O35 Ho2 Ho3 O33 -2.8(5) . . . . ?
Ho4 Ho2 Ho3 O33 91.0(4) . . . . ?
Ho1 Ho2 Ho3 O33 162.6(4) . . . . ?
O16 Ho2 Ho3 O1 -130.2(6) . . . . ?
O28 Ho2 Ho3 O1 4.5(6) . . . . ?
O9 Ho2 Ho3 O1 87.4(6) 3_777 . . . ?
O4 Ho2 Ho3 O1 -147.2(6) . . . . ?
O36 Ho2 Ho3 O1 103.0(9) . . . . ?
O3 Ho2 Ho3 O1 -70.3(5) . . . . ?
O35 Ho2 Ho3 O1 158.4(5) . . . . ?
Ho4 Ho2 Ho3 O1 -107.7(4) . . . . ?
Ho1 Ho2 Ho3 O1 -36.1(4) . . . . ?
O16 Ho2 Ho3 O4 17.0(6) . . . . ?
O28 Ho2 Ho3 O4 151.7(6) . . . . ?
O9 Ho2 Ho3 O4 -125.4(6) 3_777 . . . ?
O1 Ho2 Ho3 O4 147.2(6) . . . . ?
O36 Ho2 Ho3 O4 -109.8(8) . . . . ?
O3 Ho2 Ho3 O4 76.9(5) . . . . ?
O35 Ho2 Ho3 O4 -54.4(5) . . . . ?
Ho4 Ho2 Ho3 O4 39.5(4) . . . . ?
Ho1 Ho2 Ho3 O4 111.1(4) . . . . ?
O16 Ho2 Ho3 O2 -57.1(5) . . . . ?
O28 Ho2 Ho3 O2 77.7(4) . . . . ?
O9 Ho2 Ho3 O2 160.5(5) 3_777 . . . ?
O4 Ho2 Ho3 O2 -74.0(5) . . . . ?
O1 Ho2 Ho3 O2 73.2(5) . . . . ?
O36 Ho2 Ho3 O2 176.2(8) . . . . ?
O3 Ho2 Ho3 O2 2.9(3) . . . . ?
O35 Ho2 Ho3 O2 -128.4(4) . . . . ?
Ho4 Ho2 Ho3 O2 -34.6(2) . . . . ?
Ho1 Ho2 Ho3 O2 37.0(2) . . . . ?
O16 Ho2 Ho3 O14 159.7(7) . . . 4_575 ?
O28 Ho2 Ho3 O14 -65.6(7) . . . 4_575 ?
O9 Ho2 Ho3 O14 17.3(7) 3_777 . . 4_575 ?
O4 Ho2 Ho3 O14 142.8(7) . . . 4_575 ?
O1 Ho2 Ho3 O14 -70.1(7) . . . 4_575 ?
O36 Ho2 Ho3 O14 33.0(9) . . . 4_575 ?
O3 Ho2 Ho3 O14 -140.4(6) . . . 4_575 ?
O35 Ho2 Ho3 O14 88.4(7) . . . 4_575 ?
Ho4 Ho2 Ho3 O14 -177.8(6) . . . 4_575 ?
Ho1 Ho2 Ho3 O14 -106.2(6) . . . 4_575 ?
O16 Ho2 Ho3 O37 -11.2(8) . . . . ?
O28 Ho2 Ho3 O37 123.5(7) . . . . ?
O9 Ho2 Ho3 O37 -153.6(8) 3_777 . . . ?
O4 Ho2 Ho3 O37 -28.2(8) . . . . ?
O1 Ho2 Ho3 O37 119.0(8) . . . . ?
O36 Ho2 Ho3 O37 -137.9(10) . . . . ?
O3 Ho2 Ho3 O37 48.7(7) . . . . ?
O35 Ho2 Ho3 O37 -82.5(7) . . . . ?
Ho4 Ho2 Ho3 O37 11.3(6) . . . . ?
Ho1 Ho2 Ho3 O37 82.9(6) . . . . ?
O16 Ho2 Ho3 O13 -129.3(6) . . . 4_575 ?
O28 Ho2 Ho3 O13 5.5(5) . . . 4_575 ?
O9 Ho2 Ho3 O13 88.3(6) 3_777 . . 4_575 ?
O4 Ho2 Ho3 O13 -146.2(6) . . . 4_575 ?
O1 Ho2 Ho3 O13 1.0(6) . . . 4_575 ?
O36 Ho2 Ho3 O13 104.0(8) . . . 4_575 ?
O3 Ho2 Ho3 O13 -69.3(5) . . . 4_575 ?
O35 Ho2 Ho3 O13 159.4(5) . . . 4_575 ?
Ho4 Ho2 Ho3 O13 -106.8(4) . . . 4_575 ?
Ho1 Ho2 Ho3 O13 -35.2(4) . . . 4_575 ?
O16 Ho2 Ho3 C13 -154.6(8) . . . 4_575 ?
O28 Ho2 Ho3 C13 -19.8(7) . . . 4_575 ?
O9 Ho2 Ho3 C13 63.1(7) 3_777 . . 4_575 ?
O4 Ho2 Ho3 C13 -171.5(7) . . . 4_575 ?
O1 Ho2 Ho3 C13 -24.3(7) . . . 4_575 ?
O36 Ho2 Ho3 C13 78.7(10) . . . 4_575 ?
O3 Ho2 Ho3 C13 -94.6(7) . . . 4_575 ?
O35 Ho2 Ho3 C13 134.1(7) . . . 4_575 ?
Ho4 Ho2 Ho3 C13 -132.0(6) . . . 4_575 ?
Ho1 Ho2 Ho3 C13 -60.4(6) . . . 4_575 ?
O16 Ho2 Ho3 Ho4 -22.5(5) . . . . ?
O28 Ho2 Ho3 Ho4 112.2(4) . . . . ?
O9 Ho2 Ho3 Ho4 -164.9(4) 3_777 . . . ?
O4 Ho2 Ho3 Ho4 -39.5(4) . . . . ?
O1 Ho2 Ho3 Ho4 107.7(4) . . . . ?
O36 Ho2 Ho3 Ho4 -149.2(7) . . . . ?
O3 Ho2 Ho3 Ho4 37.4(2) . . . . ?
O35 Ho2 Ho3 Ho4 -93.8(3) . . . . ?
Ho1 Ho2 Ho3 Ho4 71.60(2) . . . . ?
O16 Ho2 Ho3 Ho1 -94.1(5) . . . . ?
O28 Ho2 Ho3 Ho1 40.6(4) . . . . ?
O9 Ho2 Ho3 Ho1 123.5(4) 3_777 . . . ?
O4 Ho2 Ho3 Ho1 -111.1(4) . . . . ?
O1 Ho2 Ho3 Ho1 36.1(4) . . . . ?
O36 Ho2 Ho3 Ho1 139.2(7) . . . . ?
O3 Ho2 Ho3 Ho1 -34.2(2) . . . . ?
O35 Ho2 Ho3 Ho1 -165.4(4) . . . . ?
Ho4 Ho2 Ho3 Ho1 -71.60(2) . . . . ?
O6 Ho1 Ho3 O10 -81.8(9) . . . 3_777 ?
O5 Ho1 Ho3 O10 -120.5(5) . . . 3_777 ?
O1 Ho1 Ho3 O10 16.1(6) . . . 3_777 ?
O3 Ho1 Ho3 O10 90.1(5) . . . 3_777 ?
O7 Ho1 Ho3 O10 170.4(5) . . . 3_777 ?
O27 Ho1 Ho3 O10 23.8(5) . . . 3_777 ?
O2 Ho1 Ho3 O10 162.4(6) . . . 3_777 ?
O11 Ho1 Ho3 O10 -42.5(5) . . . 3_777 ?
Ho7 Ho1 Ho3 O10 169.3(4) . . . 3_777 ?
Ho4 Ho1 Ho3 O10 122.1(4) . . . 3_777 ?
Ho5 Ho1 Ho3 O10 -96.3(4) . . . 3_777 ?
O6 Ho1 Ho3 O33 177.6(13) . . . . ?
O5 Ho1 Ho3 O33 138.9(11) . . . . ?
O1 Ho1 Ho3 O33 -84.5(11) . . . . ?
O3 Ho1 Ho3 O33 -10.5(11) . . . . ?
O7 Ho1 Ho3 O33 69.8(11) . . . . ?
O27 Ho1 Ho3 O33 -76.8(11) . . . . ?
O2 Ho1 Ho3 O33 61.8(11) . . . . ?
O11 Ho1 Ho3 O33 -143.1(11) . . . . ?
Ho7 Ho1 Ho3 O33 68.7(11) . . . . ?
Ho4 Ho1 Ho3 O33 21.5(11) . . . . ?
Ho5 Ho1 Ho3 O33 163.1(11) . . . . ?
O6 Ho1 Ho3 O1 -97.9(9) . . . . ?
O5 Ho1 Ho3 O1 -136.6(5) . . . . ?
O3 Ho1 Ho3 O1 74.0(5) . . . . ?
O7 Ho1 Ho3 O1 154.3(5) . . . . ?
O27 Ho1 Ho3 O1 7.7(5) . . . . ?
O2 Ho1 Ho3 O1 146.2(6) . . . . ?
O11 Ho1 Ho3 O1 -58.6(5) . . . . ?
Ho7 Ho1 Ho3 O1 153.2(4) . . . . ?
Ho4 Ho1 Ho3 O1 106.0(4) . . . . ?
Ho5 Ho1 Ho3 O1 -112.4(4) . . . . ?
O6 Ho1 Ho3 O4 -169.8(8) . . . . ?
O5 Ho1 Ho3 O4 151.6(4) . . . . ?
O1 Ho1 Ho3 O4 -71.9(5) . . . . ?
O3 Ho1 Ho3 O4 2.1(4) . . . . ?
O7 Ho1 Ho3 O4 82.4(4) . . . . ?
O27 Ho1 Ho3 O4 -64.2(4) . . . . ?
O2 Ho1 Ho3 O4 74.4(5) . . . . ?
O11 Ho1 Ho3 O4 -130.5(4) . . . . ?
Ho7 Ho1 Ho3 O4 81.3(3) . . . . ?
Ho4 Ho1 Ho3 O4 34.1(2) . . . . ?
Ho5 Ho1 Ho3 O4 175.7(3) . . . . ?
O6 Ho1 Ho3 O2 115.8(9) . . . . ?
O5 Ho1 Ho3 O2 77.2(5) . . . . ?
O1 Ho1 Ho3 O2 -146.2(6) . . . . ?
O3 Ho1 Ho3 O2 -72.3(5) . . . . ?
O7 Ho1 Ho3 O2 8.1(5) . . . . ?
O27 Ho1 Ho3 O2 -138.6(5) . . . . ?
O11 Ho1 Ho3 O2 155.1(5) . . . . ?
Ho7 Ho1 Ho3 O2 7.0(4) . . . . ?
Ho4 Ho1 Ho3 O2 -40.2(4) . . . . ?
Ho5 Ho1 Ho3 O2 101.4(4) . . . . ?
O6 Ho1 Ho3 O14 4.4(9) . . . 4_575 ?
O5 Ho1 Ho3 O14 -34.3(5) . . . 4_575 ?
O1 Ho1 Ho3 O14 102.3(6) . . . 4_575 ?
O3 Ho1 Ho3 O14 176.2(5) . . . 4_575 ?
O7 Ho1 Ho3 O14 -103.4(5) . . . 4_575 ?
O27 Ho1 Ho3 O14 110.0(5) . . . 4_575 ?
O2 Ho1 Ho3 O14 -111.5(6) . . . 4_575 ?
O11 Ho1 Ho3 O14 43.6(5) . . . 4_575 ?
Ho7 Ho1 Ho3 O14 -104.5(4) . . . 4_575 ?
Ho4 Ho1 Ho3 O14 -151.7(4) . . . 4_575 ?
Ho5 Ho1 Ho3 O14 -10.1(4) . . . 4_575 ?
O6 Ho1 Ho3 O37 86.5(9) . . . . ?
O5 Ho1 Ho3 O37 47.9(5) . . . . ?
O1 Ho1 Ho3 O37 -175.6(6) . . . . ?
O3 Ho1 Ho3 O37 -101.6(5) . . . . ?
O7 Ho1 Ho3 O37 -21.2(5) . . . . ?
O27 Ho1 Ho3 O37 -167.9(5) . . . . ?
O2 Ho1 Ho3 O37 -29.3(6) . . . . ?
O11 Ho1 Ho3 O37 125.8(5) . . . . ?
Ho7 Ho1 Ho3 O37 -22.3(4) . . . . ?
Ho4 Ho1 Ho3 O37 -69.5(4) . . . . ?
Ho5 Ho1 Ho3 O37 72.1(4) . . . . ?
O6 Ho1 Ho3 O13 12.6(9) . . . 4_575 ?
O5 Ho1 Ho3 O13 -26.0(5) . . . 4_575 ?
O1 Ho1 Ho3 O13 110.5(6) . . . 4_575 ?
O3 Ho1 Ho3 O13 -175.5(5) . . . 4_575 ?
O7 Ho1 Ho3 O13 -95.1(5) . . . 4_575 ?
O27 Ho1 Ho3 O13 118.2(5) . . . 4_575 ?
O2 Ho1 Ho3 O13 -103.2(5) . . . 4_575 ?
O11 Ho1 Ho3 O13 51.9(5) . . . 4_575 ?
Ho7 Ho1 Ho3 O13 -96.3(4) . . . 4_575 ?
Ho4 Ho1 Ho3 O13 -143.4(4) . . . 4_575 ?
Ho5 Ho1 Ho3 O13 -1.9(4) . . . 4_575 ?
O6 Ho1 Ho3 C13 10.9(9) . . . 4_575 ?
O5 Ho1 Ho3 C13 -27.7(5) . . . 4_575 ?
O1 Ho1 Ho3 C13 108.9(6) . . . 4_575 ?
O3 Ho1 Ho3 C13 -177.2(5) . . . 4_575 ?
O7 Ho1 Ho3 C13 -96.8(5) . . . 4_575 ?
O27 Ho1 Ho3 C13 116.5(5) . . . 4_575 ?
O2 Ho1 Ho3 C13 -104.9(6) . . . 4_575 ?
O11 Ho1 Ho3 C13 50.2(5) . . . 4_575 ?
Ho7 Ho1 Ho3 C13 -97.9(4) . . . 4_575 ?
Ho4 Ho1 Ho3 C13 -145.1(4) . . . 4_575 ?
Ho5 Ho1 Ho3 C13 -3.5(4) . . . 4_575 ?
O6 Ho1 Ho3 Ho2 -135.2(8) . . . . ?
O5 Ho1 Ho3 Ho2 -173.9(3) . . . . ?
O1 Ho1 Ho3 Ho2 -37.3(4) . . . . ?
O3 Ho1 Ho3 Ho2 36.6(3) . . . . ?
O7 Ho1 Ho3 Ho2 117.0(3) . . . . ?
O27 Ho1 Ho3 Ho2 -29.6(4) . . . . ?
O2 Ho1 Ho3 Ho2 108.9(4) . . . . ?
O11 Ho1 Ho3 Ho2 -96.0(3) . . . . ?
Ho7 Ho1 Ho3 Ho2 115.89(7) . . . . ?
Ho4 Ho1 Ho3 Ho2 68.70(3) . . . . ?
Ho5 Ho1 Ho3 Ho2 -149.71(4) . . . . ?
O6 Ho1 Ho3 Ho4 156.1(8) . . . . ?
O5 Ho1 Ho3 Ho4 117.4(3) . . . . ?
O1 Ho1 Ho3 Ho4 -106.0(4) . . . . ?
O3 Ho1 Ho3 Ho4 -32.1(3) . . . . ?
O7 Ho1 Ho3 Ho4 48.3(3) . . . . ?
O27 Ho1 Ho3 Ho4 -98.3(4) . . . . ?
O2 Ho1 Ho3 Ho4 40.2(4) . . . . ?
O11 Ho1 Ho3 Ho4 -164.7(3) . . . . ?
Ho7 Ho1 Ho3 Ho4 47.19(7) . . . . ?
Ho5 Ho1 Ho3 Ho4 141.59(4) . . . . ?
O16 Ho2 Ho4 O4 120.2(6) . . . . ?
O28 Ho2 Ho4 O4 -148.7(6) . . . . ?
O9 Ho2 Ho4 O4 -21.2(7) 3_777 . . . ?
O1 Ho2 Ho4 O4 -76.5(5) . . . . ?
O36 Ho2 Ho4 O4 113.0(8) . . . . ?
O3 Ho2 Ho4 O4 -148.4(5) . . . . ?
O35 Ho2 Ho4 O4 51.1(5) . . . . ?
Ho3 Ho2 Ho4 O4 -40.3(4) . . . . ?
Ho1 Ho2 Ho4 O4 -110.0(4) . . . . ?
O16 Ho2 Ho4 O3 -91.4(6) . . . . ?
O28 Ho2 Ho4 O3 -0.3(5) . . . . ?
O9 Ho2 Ho4 O3 127.1(6) 3_777 . . . ?
O4 Ho2 Ho4 O3 148.4(5) . . . . ?
O1 Ho2 Ho4 O3 71.9(4) . . . . ?
O36 Ho2 Ho4 O3 -98.6(8) . . . . ?
O35 Ho2 Ho4 O3 -160.5(5) . . . . ?
Ho3 Ho2 Ho4 O3 108.1(4) . . . . ?
Ho1 Ho2 Ho4 O3 38.4(4) . . . . ?
O16 Ho2 Ho4 O15 -2.0(6) . . . . ?
O28 Ho2 Ho4 O15 89.1(5) . . . . ?
O9 Ho2 Ho4 O15 -143.5(7) 3_777 . . . ?
O4 Ho2 Ho4 O15 -122.2(6) . . . . ?
O1 Ho2 Ho4 O15 161.3(5) . . . . ?
O36 Ho2 Ho4 O15 -9.2(8) . . . . ?
O3 Ho2 Ho4 O15 89.4(5) . . . . ?
O35 Ho2 Ho4 O15 -71.1(5) . . . . ?
Ho3 Ho2 Ho4 O15 -162.5(4) . . . . ?
Ho1 Ho2 Ho4 O15 127.8(4) . . . . ?
O16 Ho2 Ho4 O2 -164.8(5) . . . . ?
O28 Ho2 Ho4 O2 -73.7(5) . . . . ?
O9 Ho2 Ho4 O2 53.7(6) 3_777 . . . ?
O4 Ho2 Ho4 O2 75.0(5) . . . . ?
O1 Ho2 Ho4 O2 -1.5(3) . . . . ?
O36 Ho2 Ho4 O2 -172.0(7) . . . . ?
O3 Ho2 Ho4 O2 -73.4(4) . . . . ?
O35 Ho2 Ho4 O2 126.1(4) . . . . ?
Ho3 Ho2 Ho4 O2 34.7(2) . . . . ?
Ho1 Ho2 Ho4 O2 -35.0(2) . . . . ?
O16 Ho2 Ho4 O31 -85.5(8) . . . . ?
O28 Ho2 Ho4 O31 5.6(8) . . . . ?
O9 Ho2 Ho4 O31 133.0(8) 3_777 . . . ?
O4 Ho2 Ho4 O31 154.3(8) . . . . ?
O1 Ho2 Ho4 O31 77.8(7) . . . . ?
O36 Ho2 Ho4 O31 -92.7(9) . . . . ?
O3 Ho2 Ho4 O31 5.9(7) . . . . ?
O35 Ho2 Ho4 O31 -154.6(7) . . . . ?
Ho3 Ho2 Ho4 O31 114.0(6) . . . . ?
Ho1 Ho2 Ho4 O31 44.3(6) . . . . ?
O16 Ho2 Ho4 O32 -4.0(11) . . . . ?
O28 Ho2 Ho4 O32 87.1(11) . . . . ?
O9 Ho2 Ho4 O32 -145.5(11) 3_777 . . . ?
O4 Ho2 Ho4 O32 -124.2(11) . . . . ?
O1 Ho2 Ho4 O32 159.3(10) . . . . ?
O36 Ho2 Ho4 O32 -11.2(12) . . . . ?
O3 Ho2 Ho4 O32 87.4(11) . . . . ?
O35 Ho2 Ho4 O32 -73.1(11) . . . . ?
Ho3 Ho2 Ho4 O32 -164.5(10) . . . . ?
Ho1 Ho2 Ho4 O32 125.8(10) . . . . ?
O16 Ho2 Ho4 O24 73.7(5) . . . . ?
O28 Ho2 Ho4 O24 164.8(5) . . . . ?
O9 Ho2 Ho4 O24 -67.7(6) 3_777 . . . ?
O4 Ho2 Ho4 O24 -46.5(5) . . . . ?
O1 Ho2 Ho4 O24 -123.0(4) . . . . ?
O36 Ho2 Ho4 O24 66.5(8) . . . . ?
O3 Ho2 Ho4 O24 165.1(5) . . . . ?
O35 Ho2 Ho4 O24 4.6(5) . . . . ?
Ho3 Ho2 Ho4 O24 -86.8(3) . . . . ?
Ho1 Ho2 Ho4 O24 -156.5(3) . . . . ?
O16 Ho2 Ho4 O23 127.0(6) . . . . ?
O28 Ho2 Ho4 O23 -141.9(5) . . . . ?
O9 Ho2 Ho4 O23 -14.4(7) 3_777 . . . ?
O4 Ho2 Ho4 O23 6.8(6) . . . . ?
O1 Ho2 Ho4 O23 -69.7(4) . . . . ?
O36 Ho2 Ho4 O23 119.8(8) . . . . ?
O3 Ho2 Ho4 O23 -141.5(5) . . . . ?
O35 Ho2 Ho4 O23 57.9(5) . . . . ?
Ho3 Ho2 Ho4 O23 -33.5(4) . . . . ?
Ho1 Ho2 Ho4 O23 -103.2(4) . . . . ?
O16 Ho2 Ho4 C48 96.9(6) . . . . ?
O28 Ho2 Ho4 C48 -172.0(6) . . . . ?
O9 Ho2 Ho4 C48 -44.5(7) 3_777 . . . ?
O4 Ho2 Ho4 C48 -23.3(6) . . . . ?
O1 Ho2 Ho4 C48 -99.8(5) . . . . ?
O36 Ho2 Ho4 C48 89.7(8) . . . . ?
O3 Ho2 Ho4 C48 -171.7(5) . . . . ?
O35 Ho2 Ho4 C48 27.8(5) . . . . ?
Ho3 Ho2 Ho4 C48 -63.6(4) . . . . ?
Ho1 Ho2 Ho4 C48 -133.3(4) . . . . ?
O16 Ho2 Ho4 C72 -57.6(9) . . . . ?
O28 Ho2 Ho4 C72 33.5(9) . . . . ?
O9 Ho2 Ho4 C72 161.0(10) 3_777 . . . ?
O4 Ho2 Ho4 C72 -177.8(9) . . . . ?
O1 Ho2 Ho4 C72 105.7(9) . . . . ?
O36 Ho2 Ho4 C72 -64.8(11) . . . . ?
O3 Ho2 Ho4 C72 33.8(9) . . . . ?
O35 Ho2 Ho4 C72 -126.7(9) . . . . ?
Ho3 Ho2 Ho4 C72 141.9(8) . . . . ?
Ho1 Ho2 Ho4 C72 72.2(8) . . . . ?
O16 Ho2 Ho4 Ho3 160.5(4) . . . . ?
O28 Ho2 Ho4 Ho3 -108.4(4) . . . . ?
O9 Ho2 Ho4 Ho3 19.1(5) 3_777 . . . ?
O4 Ho2 Ho4 Ho3 40.3(4) . . . . ?
O1 Ho2 Ho4 Ho3 -36.2(3) . . . . ?
O36 Ho2 Ho4 Ho3 153.3(7) . . . . ?
O3 Ho2 Ho4 Ho3 -108.1(4) . . . . ?
O35 Ho2 Ho4 Ho3 91.4(3) . . . . ?
Ho1 Ho2 Ho4 Ho3 -69.68(3) . . . . ?
O10 Ho3 Ho4 O4 20.6(6) 3_777 . . . ?
O33 Ho3 Ho4 O4 -59.6(6) . . . . ?
O1 Ho3 Ho4 O4 76.2(5) . . . . ?
O2 Ho3 Ho4 O4 153.5(6) . . . . ?
O14 Ho3 Ho4 O4 -143.4(9) 4_575 . . . ?
O37 Ho3 Ho4 O4 -133.0(6) . . . . ?
O13 Ho3 Ho4 O4 150.8(6) 4_575 . . . ?
C13 Ho3 Ho4 O4 173.0(7) 4_575 . . . ?
Ho2 Ho3 Ho4 O4 39.7(4) . . . . ?
Ho1 Ho3 Ho4 O4 111.9(4) . . . . ?
O10 Ho3 Ho4 O3 -59.2(5) 3_777 . . . ?
O33 Ho3 Ho4 O3 -139.5(5) . . . . ?
O1 Ho3 Ho4 O3 -3.7(4) . . . . ?
O4 Ho3 Ho4 O3 -79.9(5) . . . . ?
O2 Ho3 Ho4 O3 73.6(5) . . . . ?
O14 Ho3 Ho4 O3 136.8(8) 4_575 . . . ?
O37 Ho3 Ho4 O3 147.1(5) . . . . ?
O13 Ho3 Ho4 O3 70.9(5) 4_575 . . . ?
C13 Ho3 Ho4 O3 93.1(6) 4_575 . . . ?
Ho2 Ho3 Ho4 O3 -40.2(3) . . . . ?
Ho1 Ho3 Ho4 O3 32.0(3) . . . . ?
O10 Ho3 Ho4 O15 3.2(6) 3_777 . . . ?
O33 Ho3 Ho4 O15 -77.0(6) . . . . ?
O1 Ho3 Ho4 O15 58.8(5) . . . . ?
O4 Ho3 Ho4 O15 -17.4(6) . . . . ?
O2 Ho3 Ho4 O15 136.1(6) . . . . ?
O14 Ho3 Ho4 O15 -160.7(9) 4_575 . . . ?
O37 Ho3 Ho4 O15 -150.4(6) . . . . ?
O13 Ho3 Ho4 O15 133.4(6) 4_575 . . . ?
C13 Ho3 Ho4 O15 155.6(7) 4_575 . . . ?
Ho2 Ho3 Ho4 O15 22.3(4) . . . . ?
Ho1 Ho3 Ho4 O15 94.5(4) . . . . ?
O10 Ho3 Ho4 O2 -132.8(6) 3_777 . . . ?
O33 Ho3 Ho4 O2 146.9(6) . . . . ?
O1 Ho3 Ho4 O2 -77.3(5) . . . . ?
O4 Ho3 Ho4 O2 -153.5(6) . . . . ?
O14 Ho3 Ho4 O2 63.2(9) 4_575 . . . ?
O37 Ho3 Ho4 O2 73.5(6) . . . . ?
O13 Ho3 Ho4 O2 -2.7(5) 4_575 . . . ?
C13 Ho3 Ho4 O2 19.5(7) 4_575 . . . ?
Ho2 Ho3 Ho4 O2 -113.8(4) . . . . ?
Ho1 Ho3 Ho4 O2 -41.6(4) . . . . ?
O10 Ho3 Ho4 O31 -140.9(8) 3_777 . . . ?
O33 Ho3 Ho4 O31 138.9(8) . . . . ?
O1 Ho3 Ho4 O31 -85.3(7) . . . . ?
O4 Ho3 Ho4 O31 -161.5(8) . . . . ?
O2 Ho3 Ho4 O31 -8.1(8) . . . . ?
O14 Ho3 Ho4 O31 55.1(10) 4_575 . . . ?
O37 Ho3 Ho4 O31 65.5(8) . . . . ?
O13 Ho3 Ho4 O31 -10.7(8) 4_575 . . . ?
C13 Ho3 Ho4 O31 11.5(9) 4_575 . . . ?
Ho2 Ho3 Ho4 O31 -121.8(7) . . . . ?
Ho1 Ho3 Ho4 O31 -49.6(7) . . . . ?
O10 Ho3 Ho4 O32 144.6(12) 3_777 . . . ?
O33 Ho3 Ho4 O32 64.3(12) . . . . ?
O1 Ho3 Ho4 O32 -159.9(11) . . . . ?
O4 Ho3 Ho4 O32 123.9(12) . . . . ?
O2 Ho3 Ho4 O32 -82.6(12) . . . . ?
O14 Ho3 Ho4 O32 -19.4(14) 4_575 . . . ?
O37 Ho3 Ho4 O32 -9.1(12) . . . . ?
O13 Ho3 Ho4 O32 -85.3(12) 4_575 . . . ?
C13 Ho3 Ho4 O32 -63.1(12) 4_575 . . . ?
Ho2 Ho3 Ho4 O32 163.6(11) . . . . ?
Ho1 Ho3 Ho4 O32 -124.2(11) . . . . ?
O10 Ho3 Ho4 O24 83.3(6) 3_777 . . . ?
O33 Ho3 Ho4 O24 3.1(5) . . . . ?
O1 Ho3 Ho4 O24 138.9(4) . . . . ?
O4 Ho3 Ho4 O24 62.7(5) . . . . ?
O2 Ho3 Ho4 O24 -143.8(5) . . . . ?
O14 Ho3 Ho4 O24 -80.7(9) 4_575 . . . ?
O37 Ho3 Ho4 O24 -70.3(5) . . . . ?
O13 Ho3 Ho4 O24 -146.5(5) 4_575 . . . ?
C13 Ho3 Ho4 O24 -124.3(7) 4_575 . . . ?
Ho2 Ho3 Ho4 O24 102.4(3) . . . . ?
Ho1 Ho3 Ho4 O24 174.6(3) . . . . ?
O10 Ho3 Ho4 O23 132.2(6) 3_777 . . . ?
O33 Ho3 Ho4 O23 52.0(5) . . . . ?
O1 Ho3 Ho4 O23 -172.2(5) . . . . ?
O4 Ho3 Ho4 O23 111.6(5) . . . . ?
O2 Ho3 Ho4 O23 -94.9(5) . . . . ?
O14 Ho3 Ho4 O23 -31.8(9) 4_575 . . . ?
O37 Ho3 Ho4 O23 -21.4(6) . . . . ?
O13 Ho3 Ho4 O23 -97.6(5) 4_575 . . . ?
C13 Ho3 Ho4 O23 -75.4(7) 4_575 . . . ?
Ho2 Ho3 Ho4 O23 151.3(4) . . . . ?
Ho1 Ho3 Ho4 O23 -136.5(4) . . . . ?
O10 Ho3 Ho4 C48 107.7(6) 3_777 . . . ?
O33 Ho3 Ho4 C48 27.5(5) . . . . ?
O1 Ho3 Ho4 C48 163.3(5) . . . . ?
O4 Ho3 Ho4 C48 87.1(5) . . . . ?
O2 Ho3 Ho4 C48 -119.5(5) . . . . ?
O14 Ho3 Ho4 C48 -56.3(9) 4_575 . . . ?
O37 Ho3 Ho4 C48 -45.9(6) . . . . ?
O13 Ho3 Ho4 C48 -122.1(5) 4_575 . . . ?
C13 Ho3 Ho4 C48 -99.9(7) 4_575 . . . ?
Ho2 Ho3 Ho4 C48 126.8(4) . . . . ?
Ho1 Ho3 Ho4 C48 -161.0(4) . . . . ?
O10 Ho3 Ho4 C72 -166.8(9) 3_777 . . . ?
O33 Ho3 Ho4 C72 112.9(8) . . . . ?
O1 Ho3 Ho4 C72 -111.3(8) . . . . ?
O4 Ho3 Ho4 C72 172.5(8) . . . . ?
O2 Ho3 Ho4 C72 -34.0(8) . . . . ?
O14 Ho3 Ho4 C72 29.2(11) 4_575 . . . ?
O37 Ho3 Ho4 C72 39.5(8) . . . . ?
O13 Ho3 Ho4 C72 -36.7(8) 4_575 . . . ?
C13 Ho3 Ho4 C72 -14.5(9) 4_575 . . . ?
Ho2 Ho3 Ho4 C72 -147.8(7) . . . . ?
Ho1 Ho3 Ho4 C72 -75.6(7) . . . . ?
O10 Ho3 Ho4 Ho2 -19.1(5) 3_777 . . . ?
O33 Ho3 Ho4 Ho2 -99.3(4) . . . . ?
O1 Ho3 Ho4 Ho2 36.5(3) . . . . ?
O4 Ho3 Ho4 Ho2 -39.7(4) . . . . ?
O2 Ho3 Ho4 Ho2 113.8(4) . . . . ?
O14 Ho3 Ho4 Ho2 176.9(8) 4_575 . . . ?
O37 Ho3 Ho4 Ho2 -172.7(4) . . . . ?
O13 Ho3 Ho4 Ho2 111.1(4) 4_575 . . . ?
C13 Ho3 Ho4 Ho2 133.3(6) 4_575 . . . ?
Ho1 Ho3 Ho4 Ho2 72.20(3) . . . . ?
O6 Ho1 Ho5 O17 158.8(6) . . . 4_575 ?
O5 Ho1 Ho5 O17 11.0(6) . . . 4_575 ?
O1 Ho1 Ho5 O17 -76.8(5) . . . 4_575 ?
O3 Ho1 Ho5 O17 136.2(7) . . . 4_575 ?
O7 Ho1 Ho5 O17 84.7(4) . . . 4_575 ?
O27 Ho1 Ho5 O17 -161.2(5) . . . 4_575 ?
O2 Ho1 Ho5 O17 17.4(5) . . . 4_575 ?
O11 Ho1 Ho5 O17 -89.8(5) . . . 4_575 ?
Ho7 Ho1 Ho5 O17 120.8(4) . . . 4_575 ?
Ho3 Ho1 Ho5 O17 -29.7(4) . . . 4_575 ?
Ho4 Ho1 Ho5 O17 60.4(4) . . . 4_575 ?
O6 Ho1 Ho5 O12 -105.8(6) . . . . ?
O5 Ho1 Ho5 O12 106.3(6) . . . . ?
O1 Ho1 Ho5 O12 18.6(5) . . . . ?
O3 Ho1 Ho5 O12 -128.4(7) . . . . ?
O7 Ho1 Ho5 O12 -180.0(5) . . . . ?
O27 Ho1 Ho5 O12 -65.9(5) . . . . ?
O2 Ho1 Ho5 O12 112.8(5) . . . . ?
O11 Ho1 Ho5 O12 5.6(5) . . . . ?
Ho7 Ho1 Ho5 O12 -143.8(4) . . . . ?
Ho3 Ho1 Ho5 O12 65.7(4) . . . . ?
Ho4 Ho1 Ho5 O12 155.8(4) . . . . ?
O5 Ho1 Ho5 O6 -147.9(6) . . . . ?
O1 Ho1 Ho5 O6 124.4(6) . . . . ?
O3 Ho1 Ho5 O6 -22.6(7) . . . . ?
O7 Ho1 Ho5 O6 -74.1(5) . . . . ?
O27 Ho1 Ho5 O6 39.9(5) . . . . ?
O2 Ho1 Ho5 O6 -141.4(5) . . . . ?
O11 Ho1 Ho5 O6 111.4(6) . . . . ?
Ho7 Ho1 Ho5 O6 -38.0(5) . . . . ?
Ho3 Ho1 Ho5 O6 171.5(5) . . . . ?
Ho4 Ho1 Ho5 O6 -98.4(5) . . . . ?
O6 Ho1 Ho5 O8 72.6(5) . . . . ?
O5 Ho1 Ho5 O8 -75.2(5) . . . . ?
O1 Ho1 Ho5 O8 -163.0(4) . . . . ?
O3 Ho1 Ho5 O8 50.0(6) . . . . ?
O7 Ho1 Ho5 O8 -1.5(3) . . . . ?
O27 Ho1 Ho5 O8 112.6(4) . . . . ?
O2 Ho1 Ho5 O8 -68.8(4) . . . . ?
O11 Ho1 Ho5 O8 -176.0(4) . . . . ?
Ho7 Ho1 Ho5 O8 34.6(2) . . . . ?
Ho3 Ho1 Ho5 O8 -115.9(2) . . . . ?
Ho4 Ho1 Ho5 O8 -25.8(2) . . . . ?
O6 Ho1 Ho5 O25 -18.8(6) . . . 3_877 ?
O5 Ho1 Ho5 O25 -166.7(6) . . . 3_877 ?
O1 Ho1 Ho5 O25 105.6(5) . . . 3_877 ?
O3 Ho1 Ho5 O25 -41.5(7) . . . 3_877 ?
O7 Ho1 Ho5 O25 -93.0(4) . . . 3_877 ?
O27 Ho1 Ho5 O25 21.1(5) . . . 3_877 ?
O2 Ho1 Ho5 O25 -160.3(5) . . . 3_877 ?
O11 Ho1 Ho5 O25 92.6(5) . . . 3_877 ?
Ho7 Ho1 Ho5 O25 -56.8(4) . . . 3_877 ?
Ho3 Ho1 Ho5 O25 152.7(4) . . . 3_877 ?
Ho4 Ho1 Ho5 O25 -117.2(4) . . . 3_877 ?
O6 Ho1 Ho5 O39 66.1(9) . . . . ?
O5 Ho1 Ho5 O39 -81.7(9) . . . . ?
O1 Ho1 Ho5 O39 -169.5(8) . . . . ?
O3 Ho1 Ho5 O39 43.5(9) . . . . ?
O7 Ho1 Ho5 O39 -8.0(8) . . . . ?
O27 Ho1 Ho5 O39 106.1(8) . . . . ?
O2 Ho1 Ho5 O39 -75.3(8) . . . . ?
O11 Ho1 Ho5 O39 177.5(8) . . . . ?
Ho7 Ho1 Ho5 O39 28.2(8) . . . . ?
Ho3 Ho1 Ho5 O39 -122.4(8) . . . . ?
Ho4 Ho1 Ho5 O39 -32.3(8) . . . . ?
O6 Ho1 Ho5 O38 -106.2(9) . . . . ?
O5 Ho1 Ho5 O38 105.9(8) . . . . ?
O1 Ho1 Ho5 O38 18.2(8) . . . . ?
O3 Ho1 Ho5 O38 -128.9(9) . . . . ?
O7 Ho1 Ho5 O38 179.6(8) . . . . ?
O27 Ho1 Ho5 O38 -66.3(8) . . . . ?
O2 Ho1 Ho5 O38 112.4(8) . . . . ?
O11 Ho1 Ho5 O38 5.2(8) . . . . ?
Ho7 Ho1 Ho5 O38 -144.2(7) . . . . ?
Ho3 Ho1 Ho5 O38 65.3(7) . . . . ?
Ho4 Ho1 Ho5 O38 155.4(7) . . . . ?
O6 Ho1 Ho5 O5 147.9(6) . . . . ?
O1 Ho1 Ho5 O5 -87.7(5) . . . . ?
O3 Ho1 Ho5 O5 125.2(7) . . . . ?
O7 Ho1 Ho5 O5 73.7(5) . . . . ?
O27 Ho1 Ho5 O5 -172.2(5) . . . . ?
O2 Ho1 Ho5 O5 6.4(5) . . . . ?
O11 Ho1 Ho5 O5 -100.7(6) . . . . ?
Ho7 Ho1 Ho5 O5 109.9(4) . . . . ?
Ho3 Ho1 Ho5 O5 -40.6(4) . . . . ?
Ho4 Ho1 Ho5 O5 49.5(4) . . . . ?
O6 Ho1 Ho5 Ho7 38.0(5) . . . . ?
O5 Ho1 Ho5 Ho7 -109.9(4) . . . . ?
O1 Ho1 Ho5 Ho7 162.4(3) . . . . ?
O3 Ho1 Ho5 Ho7 15.3(6) . . . . ?
O7 Ho1 Ho5 Ho7 -36.2(2) . . . . ?
O27 Ho1 Ho5 Ho7 77.9(3) . . . . ?
O2 Ho1 Ho5 Ho7 -103.4(3) . . . . ?
O11 Ho1 Ho5 Ho7 149.4(4) . . . . ?
Ho3 Ho1 Ho5 Ho7 -150.51(4) . . . . ?
Ho4 Ho1 Ho5 Ho7 -60.41(5) . . . . ?
O6 Ho1 Ho5 Ho6 107.6(5) . . . . ?
O5 Ho1 Ho5 Ho6 -40.2(4) . . . . ?
O1 Ho1 Ho5 Ho6 -128.0(3) . . . . ?
O3 Ho1 Ho5 Ho6 85.0(6) . . . . ?
O7 Ho1 Ho5 Ho6 33.5(2) . . . . ?
O27 Ho1 Ho5 Ho6 147.6(3) . . . . ?
O2 Ho1 Ho5 Ho6 -33.8(3) . . . . ?
O11 Ho1 Ho5 Ho6 -141.0(4) . . . . ?
Ho7 Ho1 Ho5 Ho6 69.65(2) . . . . ?
Ho3 Ho1 Ho5 Ho6 -80.87(3) . . . . ?
Ho4 Ho1 Ho5 Ho6 9.24(5) . . . . ?
O17 Ho5 Ho6 O29 136.4(5) 4_575 . . 3_867 ?
O12 Ho5 Ho6 O29 -135.4(6) . . . 3_867 ?
O6 Ho5 Ho6 O29 -62.8(5) . . . 3_867 ?
O8 Ho5 Ho6 O29 14.4(6) . . . 3_867 ?
O25 Ho5 Ho6 O29 -9.1(6) 3_877 . . 3_867 ?
O39 Ho5 Ho6 O29 65.3(6) . . . 3_867 ?
O38 Ho5 Ho6 O29 122.0(9) . . . 3_867 ?
O5 Ho5 Ho6 O29 -133.3(6) . . . 3_867 ?
Ho7 Ho5 Ho6 O29 -26.1(4) . . . 3_867 ?
Ho1 Ho5 Ho6 O29 -96.2(4) . . . 3_867 ?
O17 Ho5 Ho6 O18 -5.3(5) 4_575 . . 4_575 ?
O12 Ho5 Ho6 O18 83.0(6) . . . 4_575 ?
O6 Ho5 Ho6 O18 155.5(5) . . . 4_575 ?
O8 Ho5 Ho6 O18 -127.3(6) . . . 4_575 ?
O25 Ho5 Ho6 O18 -150.8(6) 3_877 . . 4_575 ?
O39 Ho5 Ho6 O18 -76.4(5) . . . 4_575 ?
O38 Ho5 Ho6 O18 -19.6(8) . . . 4_575 ?
O5 Ho5 Ho6 O18 85.1(6) . . . 4_575 ?
Ho7 Ho5 Ho6 O18 -167.7(4) . . . 4_575 ?
Ho1 Ho5 Ho6 O18 122.2(4) . . . 4_575 ?
O17 Ho5 Ho6 O8 122.0(6) 4_575 . . . ?
O12 Ho5 Ho6 O8 -149.7(6) . . . . ?
O6 Ho5 Ho6 O8 -77.2(5) . . . . ?
O25 Ho5 Ho6 O8 -23.5(6) 3_877 . . . ?
O39 Ho5 Ho6 O8 50.9(6) . . . . ?
O38 Ho5 Ho6 O8 107.6(9) . . . . ?
O5 Ho5 Ho6 O8 -147.6(6) . . . . ?
Ho7 Ho5 Ho6 O8 -40.5(4) . . . . ?
Ho1 Ho5 Ho6 O8 -110.6(4) . . . . ?
O17 Ho5 Ho6 O7 -160.6(5) 4_575 . . . ?
O12 Ho5 Ho6 O7 -72.3(5) . . . . ?
O6 Ho5 Ho6 O7 0.2(4) . . . . ?
O8 Ho5 Ho6 O7 77.4(5) . . . . ?
O25 Ho5 Ho6 O7 53.9(5) 3_877 . . . ?
O39 Ho5 Ho6 O7 128.3(5) . . . . ?
O38 Ho5 Ho6 O7 -174.9(8) . . . . ?
O5 Ho5 Ho6 O7 -70.2(5) . . . . ?
Ho7 Ho5 Ho6 O7 36.9(2) . . . . ?
Ho1 Ho5 Ho6 O7 -33.2(3) . . . . ?
O17 Ho5 Ho6 O5 -90.4(6) 4_575 . . . ?
O12 Ho5 Ho6 O5 -2.1(6) . . . . ?
O6 Ho5 Ho6 O5 70.4(5) . . . . ?
O8 Ho5 Ho6 O5 147.6(6) . . . . ?
O25 Ho5 Ho6 O5 124.1(6) 3_877 . . . ?
O39 Ho5 Ho6 O5 -161.5(6) . . . . ?
O38 Ho5 Ho6 O5 -104.7(9) . . . . ?
Ho7 Ho5 Ho6 O5 107.2(4) . . . . ?
Ho1 Ho5 Ho6 O5 37.1(4) . . . . ?
O17 Ho5 Ho6 O21 -80.7(5) 4_575 . . 3_767 ?
O12 Ho5 Ho6 O21 7.6(6) . . . 3_767 ?
O6 Ho5 Ho6 O21 80.1(5) . . . 3_767 ?
O8 Ho5 Ho6 O21 157.3(6) . . . 3_767 ?
O25 Ho5 Ho6 O21 133.8(6) 3_877 . . 3_767 ?
O39 Ho5 Ho6 O21 -151.8(5) . . . 3_767 ?
O38 Ho5 Ho6 O21 -95.0(8) . . . 3_767 ?
O5 Ho5 Ho6 O21 9.7(6) . . . 3_767 ?
Ho7 Ho5 Ho6 O21 116.9(4) . . . 3_767 ?
Ho1 Ho5 Ho6 O21 46.8(4) . . . 3_767 ?
O17 Ho5 Ho6 O22 -1.8(7) 4_575 . . 3_767 ?
O12 Ho5 Ho6 O22 86.5(7) . . . 3_767 ?
O6 Ho5 Ho6 O22 159.0(6) . . . 3_767 ?
O8 Ho5 Ho6 O22 -123.8(7) . . . 3_767 ?
O25 Ho5 Ho6 O22 -147.3(7) 3_877 . . 3_767 ?
O39 Ho5 Ho6 O22 -72.9(7) . . . 3_767 ?
O38 Ho5 Ho6 O22 -16.2(9) . . . 3_767 ?
O5 Ho5 Ho6 O22 88.6(7) . . . 3_767 ?
Ho7 Ho5 Ho6 O22 -164.3(5) . . . 3_767 ?
Ho1 Ho5 Ho6 O22 125.6(5) . . . 3_767 ?
O17 Ho5 Ho6 O40 65.1(5) 4_575 . . . ?
O12 Ho5 Ho6 O40 153.4(6) . . . . ?
O6 Ho5 Ho6 O40 -134.1(4) . . . . ?
O8 Ho5 Ho6 O40 -56.9(5) . . . . ?
O25 Ho5 Ho6 O40 -80.4(5) 3_877 . . . ?
O39 Ho5 Ho6 O40 -6.0(5) . . . . ?
O38 Ho5 Ho6 O40 50.7(8) . . . . ?
O5 Ho5 Ho6 O40 155.5(5) . . . . ?
Ho7 Ho5 Ho6 O40 -97.4(3) . . . . ?
Ho1 Ho5 Ho6 O40 -167.5(3) . . . . ?
O17 Ho5 Ho6 C37 -49.4(8) 4_575 . . 3_767 ?
O12 Ho5 Ho6 C37 38.9(8) . . . 3_767 ?
O6 Ho5 Ho6 C37 111.4(7) . . . 3_767 ?
O8 Ho5 Ho6 C37 -171.4(8) . . . 3_767 ?
O25 Ho5 Ho6 C37 165.1(8) 3_877 . . 3_767 ?
O39 Ho5 Ho6 C37 -120.5(8) . . . 3_767 ?
O38 Ho5 Ho6 C37 -63.7(10) . . . 3_767 ?
O5 Ho5 Ho6 C37 41.0(8) . . . 3_767 ?
Ho7 Ho5 Ho6 C37 148.2(7) . . . 3_767 ?
Ho1 Ho5 Ho6 C37 78.0(7) . . . 3_767 ?
O17 Ho5 Ho6 Ho7 162.5(4) 4_575 . . . ?
O12 Ho5 Ho6 Ho7 -109.3(4) . . . . ?
O6 Ho5 Ho6 Ho7 -36.7(3) . . . . ?
O8 Ho5 Ho6 Ho7 40.5(4) . . . . ?
O25 Ho5 Ho6 Ho7 17.0(4) 3_877 . . . ?
O39 Ho5 Ho6 Ho7 91.4(4) . . . . ?
O38 Ho5 Ho6 Ho7 148.1(8) . . . . ?
O5 Ho5 Ho6 Ho7 -107.2(4) . . . . ?
Ho1 Ho5 Ho6 Ho7 -70.10(3) . . . . ?
O17 Ho5 Ho6 Ho1 -127.4(4) 4_575 . . . ?
O12 Ho5 Ho6 Ho1 -39.2(4) . . . . ?
O6 Ho5 Ho6 Ho1 33.4(3) . . . . ?
O8 Ho5 Ho6 Ho1 110.6(4) . . . . ?
O25 Ho5 Ho6 Ho1 87.1(4) 3_877 . . . ?
O39 Ho5 Ho6 Ho1 161.5(4) . . . . ?
O38 Ho5 Ho6 Ho1 -141.8(8) . . . . ?
O5 Ho5 Ho6 Ho1 -37.1(4) . . . . ?
Ho7 Ho5 Ho6 Ho1 70.10(3) . . . . ?
O6 Ho1 Ho6 O29 85.1(5) . . . 3_867 ?
O5 Ho1 Ho6 O29 163.6(6) . . . 3_867 ?
O1 Ho1 Ho6 O29 -121.6(5) . . . 3_867 ?
O3 Ho1 Ho6 O29 -31.5(4) . . . 3_867 ?
O7 Ho1 Ho6 O29 6.7(6) . . . 3_867 ?
O27 Ho1 Ho6 O29 66.7(6) . . . 3_867 ?
O2 Ho1 Ho6 O29 -89.1(4) . . . 3_867 ?
O11 Ho1 Ho6 O29 158.5(5) . . . 3_867 ?
Ho7 Ho1 Ho6 O29 49.2(4) . . . 3_867 ?
Ho3 Ho1 Ho6 O29 -114.3(4) . . . 3_867 ?
Ho4 Ho1 Ho6 O29 -56.1(4) . . . 3_867 ?
Ho5 Ho1 Ho6 O29 119.0(4) . . . 3_867 ?
O6 Ho1 Ho6 O18 -91.4(5) . . . 4_575 ?
O5 Ho1 Ho6 O18 -12.9(6) . . . 4_575 ?
O1 Ho1 Ho6 O18 61.9(5) . . . 4_575 ?
O3 Ho1 Ho6 O18 152.0(5) . . . 4_575 ?
O7 Ho1 Ho6 O18 -169.8(6) . . . 4_575 ?
O27 Ho1 Ho6 O18 -109.8(6) . . . 4_575 ?
O2 Ho1 Ho6 O18 94.4(4) . . . 4_575 ?
O11 Ho1 Ho6 O18 -18.0(5) . . . 4_575 ?
Ho7 Ho1 Ho6 O18 -127.3(4) . . . 4_575 ?
Ho3 Ho1 Ho6 O18 69.2(4) . . . 4_575 ?
Ho4 Ho1 Ho6 O18 127.4(4) . . . 4_575 ?
Ho5 Ho1 Ho6 O18 -57.5(4) . . . 4_575 ?
O6 Ho1 Ho6 O8 1.1(4) . . . . ?
O5 Ho1 Ho6 O8 79.6(5) . . . . ?
O1 Ho1 Ho6 O8 154.3(4) . . . . ?
O3 Ho1 Ho6 O8 -115.6(4) . . . . ?
O7 Ho1 Ho6 O8 -77.4(5) . . . . ?
O27 Ho1 Ho6 O8 -17.3(5) . . . . ?
O2 Ho1 Ho6 O8 -173.1(4) . . . . ?
O11 Ho1 Ho6 O8 74.5(4) . . . . ?
Ho7 Ho1 Ho6 O8 -34.9(2) . . . . ?
Ho3 Ho1 Ho6 O8 161.7(2) . . . . ?
Ho4 Ho1 Ho6 O8 -140.1(2) . . . . ?
Ho5 Ho1 Ho6 O8 35.0(2) . . . . ?
O6 Ho1 Ho6 O7 78.5(5) . . . . ?
O5 Ho1 Ho6 O7 157.0(6) . . . . ?
O1 Ho1 Ho6 O7 -128.3(6) . . . . ?
O3 Ho1 Ho6 O7 -38.2(5) . . . . ?
O27 Ho1 Ho6 O7 60.0(6) . . . . ?
O2 Ho1 Ho6 O7 -95.8(5) . . . . ?
O11 Ho1 Ho6 O7 151.8(6) . . . . ?
Ho7 Ho1 Ho6 O7 42.5(4) . . . . ?
Ho3 Ho1 Ho6 O7 -120.9(4) . . . . ?
Ho4 Ho1 Ho6 O7 -62.7(4) . . . . ?
Ho5 Ho1 Ho6 O7 112.4(4) . . . . ?
O6 Ho1 Ho6 O5 -78.5(6) . . . . ?
O1 Ho1 Ho6 O5 74.7(6) . . . . ?
O3 Ho1 Ho6 O5 164.9(6) . . . . ?
O7 Ho1 Ho6 O5 -157.0(6) . . . . ?
O27 Ho1 Ho6 O5 -96.9(7) . . . . ?
O2 Ho1 Ho6 O5 107.3(5) . . . . ?
O11 Ho1 Ho6 O5 -5.1(6) . . . . ?
Ho7 Ho1 Ho6 O5 -114.4(5) . . . . ?
Ho3 Ho1 Ho6 O5 82.1(5) . . . . ?
Ho4 Ho1 Ho6 O5 140.3(5) . . . . ?
Ho5 Ho1 Ho6 O5 -44.6(5) . . . . ?
O6 Ho1 Ho6 O21 -177.7(4) . . . 3_767 ?
O5 Ho1 Ho6 O21 -99.2(6) . . . 3_767 ?
O1 Ho1 Ho6 O21 -24.4(5) . . . 3_767 ?
O3 Ho1 Ho6 O21 65.7(4) . . . 3_767 ?
O7 Ho1 Ho6 O21 103.9(5) . . . 3_767 ?
O27 Ho1 Ho6 O21 163.9(6) . . . 3_767 ?
O2 Ho1 Ho6 O21 8.1(4) . . . 3_767 ?
O11 Ho1 Ho6 O21 -104.3(5) . . . 3_767 ?
Ho7 Ho1 Ho6 O21 146.4(3) . . . 3_767 ?
Ho3 Ho1 Ho6 O21 -17.1(3) . . . 3_767 ?
Ho4 Ho1 Ho6 O21 41.1(3) . . . 3_767 ?
Ho5 Ho1 Ho6 O21 -143.8(3) . . . 3_767 ?
O6 Ho1 Ho6 O22 -179.1(5) . . . 3_767 ?
O5 Ho1 Ho6 O22 -100.6(6) . . . 3_767 ?
O1 Ho1 Ho6 O22 -25.8(5) . . . 3_767 ?
O3 Ho1 Ho6 O22 64.3(5) . . . 3_767 ?
O7 Ho1 Ho6 O22 102.5(6) . . . 3_767 ?
O27 Ho1 Ho6 O22 162.5(6) . . . 3_767 ?
O2 Ho1 Ho6 O22 6.7(5) . . . 3_767 ?
O11 Ho1 Ho6 O22 -105.7(5) . . . 3_767 ?
Ho7 Ho1 Ho6 O22 145.0(4) . . . 3_767 ?
Ho3 Ho1 Ho6 O22 -18.5(4) . . . 3_767 ?
Ho4 Ho1 Ho6 O22 39.7(4) . . . 3_767 ?
Ho5 Ho1 Ho6 O22 -145.2(4) . . . 3_767 ?
O6 Ho1 Ho6 O40 -8.0(8) . . . . ?
O5 Ho1 Ho6 O40 70.5(8) . . . . ?
O1 Ho1 Ho6 O40 145.3(8) . . . . ?
O3 Ho1 Ho6 O40 -124.6(7) . . . . ?
O7 Ho1 Ho6 O40 -86.4(8) . . . . ?
O27 Ho1 Ho6 O40 -26.4(8) . . . . ?
O2 Ho1 Ho6 O40 177.8(7) . . . . ?
O11 Ho1 Ho6 O40 65.4(8) . . . . ?
Ho7 Ho1 Ho6 O40 -43.9(7) . . . . ?
Ho3 Ho1 Ho6 O40 152.7(7) . . . . ?
Ho4 Ho1 Ho6 O40 -149.1(7) . . . . ?
Ho5 Ho1 Ho6 O40 26.0(7) . . . . ?
O6 Ho1 Ho6 C37 -177.2(5) . . . 3_767 ?
O5 Ho1 Ho6 C37 -98.7(6) . . . 3_767 ?
O1 Ho1 Ho6 C37 -23.9(5) . . . 3_767 ?
O3 Ho1 Ho6 C37 66.2(4) . . . 3_767 ?
O7 Ho1 Ho6 C37 104.4(6) . . . 3_767 ?
O27 Ho1 Ho6 C37 164.4(6) . . . 3_767 ?
O2 Ho1 Ho6 C37 8.6(4) . . . 3_767 ?
O11 Ho1 Ho6 C37 -103.8(5) . . . 3_767 ?
Ho7 Ho1 Ho6 C37 146.9(4) . . . 3_767 ?
Ho3 Ho1 Ho6 C37 -16.5(4) . . . 3_767 ?
Ho4 Ho1 Ho6 C37 41.7(4) . . . 3_767 ?
Ho5 Ho1 Ho6 C37 -143.2(4) . . . 3_767 ?
O6 Ho1 Ho6 Ho7 35.9(3) . . . . ?
O5 Ho1 Ho6 Ho7 114.4(5) . . . . ?
O1 Ho1 Ho6 Ho7 -170.8(4) . . . . ?
O3 Ho1 Ho6 Ho7 -80.7(3) . . . . ?
O7 Ho1 Ho6 Ho7 -42.5(4) . . . . ?
O27 Ho1 Ho6 Ho7 17.5(5) . . . . ?
O2 Ho1 Ho6 Ho7 -138.3(2) . . . . ?
O11 Ho1 Ho6 Ho7 109.3(4) . . . . ?
Ho3 Ho1 Ho6 Ho7 -163.43(3) . . . . ?
Ho4 Ho1 Ho6 Ho7 -105.23(2) . . . . ?
Ho5 Ho1 Ho6 Ho7 69.87(2) . . . . ?
O6 Ho1 Ho6 Ho5 -33.9(3) . . . . ?
O5 Ho1 Ho6 Ho5 44.6(5) . . . . ?
O1 Ho1 Ho6 Ho5 119.3(4) . . . . ?
O3 Ho1 Ho6 Ho5 -150.6(3) . . . . ?
O7 Ho1 Ho6 Ho5 -112.4(4) . . . . ?
O27 Ho1 Ho6 Ho5 -52.4(5) . . . . ?
O2 Ho1 Ho6 Ho5 151.9(2) . . . . ?
O11 Ho1 Ho6 Ho5 39.5(4) . . . . ?
Ho7 Ho1 Ho6 Ho5 -69.87(2) . . . . ?
Ho3 Ho1 Ho6 Ho5 126.70(3) . . . . ?
Ho4 Ho1 Ho6 Ho5 -175.10(3) . . . . ?
O17 Ho5 Ho7 O30 5.0(6) 4_575 . . 3_867 ?
O12 Ho5 Ho7 O30 138.5(6) . . . 3_867 ?
O6 Ho5 Ho7 O30 132.0(6) . . . 3_867 ?
O8 Ho5 Ho7 O30 -15.2(6) . . . 3_867 ?
O25 Ho5 Ho7 O30 -141.1(6) 3_877 . . 3_867 ?
O39 Ho5 Ho7 O30 -69.6(6) . . . 3_867 ?
O38 Ho5 Ho7 O30 -123.1(9) . . . 3_867 ?
O5 Ho5 Ho7 O30 63.0(5) . . . 3_867 ?
Ho6 Ho5 Ho7 O30 25.1(4) . . . 3_867 ?
Ho1 Ho5 Ho7 O30 97.3(4) . . . 3_867 ?
O17 Ho5 Ho7 O26 145.7(6) 4_575 . . 3_877 ?
O12 Ho5 Ho7 O26 -80.7(6) . . . 3_877 ?
O6 Ho5 Ho7 O26 -87.2(6) . . . 3_877 ?
O8 Ho5 Ho7 O26 125.6(6) . . . 3_877 ?
O25 Ho5 Ho7 O26 -0.3(5) 3_877 . . 3_877 ?
O39 Ho5 Ho7 O26 71.2(5) . . . 3_877 ?
O38 Ho5 Ho7 O26 17.7(9) . . . 3_877 ?
O5 Ho5 Ho7 O26 -156.2(5) . . . 3_877 ?
Ho6 Ho5 Ho7 O26 165.9(4) . . . 3_877 ?
Ho1 Ho5 Ho7 O26 -121.9(4) . . . 3_877 ?
O17 Ho5 Ho7 O8 20.1(6) 4_575 . . . ?
O12 Ho5 Ho7 O8 153.7(6) . . . . ?
O6 Ho5 Ho7 O8 147.2(6) . . . . ?
O25 Ho5 Ho7 O8 -125.9(5) 3_877 . . . ?
O39 Ho5 Ho7 O8 -54.4(6) . . . . ?
O38 Ho5 Ho7 O8 -107.9(9) . . . . ?
O5 Ho5 Ho7 O8 78.2(5) . . . . ?
Ho6 Ho5 Ho7 O8 40.3(4) . . . . ?
Ho1 Ho5 Ho7 O8 112.5(4) . . . . ?
O17 Ho5 Ho7 O6 -127.0(6) 4_575 . . . ?
O12 Ho5 Ho7 O6 6.5(6) . . . . ?
O8 Ho5 Ho7 O6 -147.2(6) . . . . ?
O25 Ho5 Ho7 O6 86.9(6) 3_877 . . . ?
O39 Ho5 Ho7 O6 158.4(6) . . . . ?
O38 Ho5 Ho7 O6 104.9(9) . . . . ?
O5 Ho5 Ho7 O6 -69.0(5) . . . . ?
Ho6 Ho5 Ho7 O6 -106.9(4) . . . . ?
Ho1 Ho5 Ho7 O6 -34.7(4) . . . . ?
O17 Ho5 Ho7 O19 164.2(7) 4_575 . . . ?
O12 Ho5 Ho7 O19 -62.2(7) . . . . ?
O6 Ho5 Ho7 O19 -68.8(7) . . . . ?
O8 Ho5 Ho7 O19 144.1(7) . . . . ?
O25 Ho5 Ho7 O19 18.2(7) 3_877 . . . ?
O39 Ho5 Ho7 O19 89.6(7) . . . . ?
O38 Ho5 Ho7 O19 36.2(10) . . . . ?
O5 Ho5 Ho7 O19 -137.7(7) . . . . ?
Ho6 Ho5 Ho7 O19 -175.7(6) . . . . ?
Ho1 Ho5 Ho7 O19 -103.4(6) . . . . ?
O17 Ho5 Ho7 O7 -56.8(5) 4_575 . . . ?
O12 Ho5 Ho7 O7 76.7(5) . . . . ?
O6 Ho5 Ho7 O7 70.2(5) . . . . ?
O8 Ho5 Ho7 O7 -77.0(5) . . . . ?
O25 Ho5 Ho7 O7 157.2(4) 3_877 . . . ?
O39 Ho5 Ho7 O7 -131.4(4) . . . . ?
O38 Ho5 Ho7 O7 175.1(8) . . . . ?
O5 Ho5 Ho7 O7 1.2(4) . . . . ?
Ho6 Ho5 Ho7 O7 -36.7(2) . . . . ?
Ho1 Ho5 Ho7 O7 35.6(2) . . . . ?
O17 Ho5 Ho7 O20 -123.5(6) 4_575 . . . ?
O12 Ho5 Ho7 O20 10.1(6) . . . . ?
O6 Ho5 Ho7 O20 3.6(6) . . . . ?
O8 Ho5 Ho7 O20 -143.6(6) . . . . ?
O25 Ho5 Ho7 O20 90.5(5) 3_877 . . . ?
O39 Ho5 Ho7 O20 162.0(5) . . . . ?
O38 Ho5 Ho7 O20 108.5(8) . . . . ?
O5 Ho5 Ho7 O20 -65.4(4) . . . . ?
Ho6 Ho5 Ho7 O20 -103.3(4) . . . . ?
Ho1 Ho5 Ho7 O20 -31.1(4) . . . . ?
O17 Ho5 Ho7 O41 78.5(6) 4_575 . . . ?
O12 Ho5 Ho7 O41 -148.0(5) . . . . ?
O6 Ho5 Ho7 O41 -154.5(6) . . . . ?
O8 Ho5 Ho7 O41 58.3(5) . . . . ?
O25 Ho5 Ho7 O41 -67.5(5) 3_877 . . . ?
O39 Ho5 Ho7 O41 3.9(5) . . . . ?
O38 Ho5 Ho7 O41 -49.6(8) . . . . ?
O5 Ho5 Ho7 O41 136.5(4) . . . . ?
Ho6 Ho5 Ho7 O41 98.6(4) . . . . ?
Ho1 Ho5 Ho7 O41 170.9(4) . . . . ?
O17 Ho5 Ho7 C36 -147.8(7) 4_575 . . . ?
O12 Ho5 Ho7 C36 -14.2(7) . . . . ?
O6 Ho5 Ho7 C36 -20.7(7) . . . . ?
O8 Ho5 Ho7 C36 -167.9(7) . . . . ?
O25 Ho5 Ho7 C36 66.2(7) 3_877 . . . ?
O39 Ho5 Ho7 C36 137.7(7) . . . . ?
O38 Ho5 Ho7 C36 84.2(10) . . . . ?
O5 Ho5 Ho7 C36 -89.7(6) . . . . ?
Ho6 Ho5 Ho7 C36 -127.6(6) . . . . ?
Ho1 Ho5 Ho7 C36 -55.4(6) . . . . ?
O17 Ho5 Ho7 Ho6 -20.1(4) 4_575 . . . ?
O12 Ho5 Ho7 Ho6 113.4(4) . . . . ?
O6 Ho5 Ho7 Ho6 106.9(4) . . . . ?
O8 Ho5 Ho7 Ho6 -40.3(4) . . . . ?
O25 Ho5 Ho7 Ho6 -166.2(3) 3_877 . . . ?
O39 Ho5 Ho7 Ho6 -94.7(4) . . . . ?
O38 Ho5 Ho7 Ho6 -148.2(8) . . . . ?
O5 Ho5 Ho7 Ho6 37.9(3) . . . . ?
Ho1 Ho5 Ho7 Ho6 72.25(2) . . . . ?
O17 Ho5 Ho7 Ho1 -92.4(4) 4_575 . . . ?
O12 Ho5 Ho7 Ho1 41.2(4) . . . . ?
O6 Ho5 Ho7 Ho1 34.7(4) . . . . ?
O8 Ho5 Ho7 Ho1 -112.5(4) . . . . ?
O25 Ho5 Ho7 Ho1 121.6(3) 3_877 . . . ?
O39 Ho5 Ho7 Ho1 -167.0(4) . . . . ?
O38 Ho5 Ho7 Ho1 139.6(8) . . . . ?
O5 Ho5 Ho7 Ho1 -34.3(3) . . . . ?
Ho6 Ho5 Ho7 Ho1 -72.25(2) . . . . ?
O29 Ho6 Ho7 O30 -2.2(5) 3_867 . . 3_867 ?
O18 Ho6 Ho7 O30 -144.2(6) 4_575 . . 3_867 ?
O8 Ho6 Ho7 O30 -119.3(6) . . . 3_867 ?
O7 Ho6 Ho7 O30 90.3(5) . . . 3_867 ?
O5 Ho6 Ho7 O30 160.6(5) . . . 3_867 ?
O21 Ho6 Ho7 O30 85.2(6) 3_767 . . 3_867 ?
O22 Ho6 Ho7 O30 4.5(7) 3_767 . . 3_867 ?
O40 Ho6 Ho7 O30 -71.3(5) . . . 3_867 ?
C37 Ho6 Ho7 O30 55.0(8) 3_767 . . 3_867 ?
Ho5 Ho6 Ho7 O30 -159.6(4) . . . 3_867 ?
Ho1 Ho6 Ho7 O30 128.9(4) . . . 3_867 ?
O29 Ho6 Ho7 O26 139.7(6) 3_867 . . 3_877 ?
O18 Ho6 Ho7 O26 -2.3(6) 4_575 . . 3_877 ?
O8 Ho6 Ho7 O26 22.6(6) . . . 3_877 ?
O7 Ho6 Ho7 O26 -127.8(6) . . . 3_877 ?
O5 Ho6 Ho7 O26 -57.6(6) . . . 3_877 ?
O21 Ho6 Ho7 O26 -133.0(6) 3_767 . . 3_877 ?
O22 Ho6 Ho7 O26 146.4(7) 3_767 . . 3_877 ?
O40 Ho6 Ho7 O26 70.6(6) . . . 3_877 ?
C37 Ho6 Ho7 O26 -163.1(8) 3_767 . . 3_877 ?
Ho5 Ho6 Ho7 O26 -17.7(5) . . . 3_877 ?
Ho1 Ho6 Ho7 O26 -89.2(5) . . . 3_877 ?
O29 Ho6 Ho7 O8 117.1(6) 3_867 . . . ?
O18 Ho6 Ho7 O8 -24.9(6) 4_575 . . . ?
O7 Ho6 Ho7 O8 -150.4(6) . . . . ?
O5 Ho6 Ho7 O8 -80.2(5) . . . . ?
O21 Ho6 Ho7 O8 -155.6(6) 3_767 . . . ?
O22 Ho6 Ho7 O8 123.8(7) 3_767 . . . ?
O40 Ho6 Ho7 O8 48.0(5) . . . . ?
C37 Ho6 Ho7 O8 174.3(8) 3_767 . . . ?
Ho5 Ho6 Ho7 O8 -40.3(4) . . . . ?
Ho1 Ho6 Ho7 O8 -111.8(4) . . . . ?
O29 Ho6 Ho7 O6 -166.2(5) 3_867 . . . ?
O18 Ho6 Ho7 O6 51.8(5) 4_575 . . . ?
O8 Ho6 Ho7 O6 76.7(5) . . . . ?
O7 Ho6 Ho7 O6 -73.7(5) . . . . ?
O5 Ho6 Ho7 O6 -3.5(4) . . . . ?
O21 Ho6 Ho7 O6 -78.9(5) 3_767 . . . ?
O22 Ho6 Ho7 O6 -159.5(6) 3_767 . . . ?
O40 Ho6 Ho7 O6 124.7(4) . . . . ?
C37 Ho6 Ho7 O6 -109.0(7) 3_767 . . . ?
Ho5 Ho6 Ho7 O6 36.4(3) . . . . ?
Ho1 Ho6 Ho7 O6 -35.1(3) . . . . ?
O29 Ho6 Ho7 O19 -26.7(7) 3_867 . . . ?
O18 Ho6 Ho7 O19 -168.7(7) 4_575 . . . ?
O8 Ho6 Ho7 O19 -143.8(7) . . . . ?
O7 Ho6 Ho7 O19 65.8(7) . . . . ?
O5 Ho6 Ho7 O19 136.1(7) . . . . ?
O21 Ho6 Ho7 O19 60.7(7) 3_767 . . . ?
O22 Ho6 Ho7 O19 -20.0(8) 3_767 . . . ?
O40 Ho6 Ho7 O19 -95.8(7) . . . . ?
C37 Ho6 Ho7 O19 30.5(9) 3_767 . . . ?
Ho5 Ho6 Ho7 O19 175.9(6) . . . . ?
Ho1 Ho6 Ho7 O19 104.4(6) . . . . ?
O29 Ho6 Ho7 O7 -92.5(5) 3_867 . . . ?
O18 Ho6 Ho7 O7 125.5(6) 4_575 . . . ?
O8 Ho6 Ho7 O7 150.4(6) . . . . ?
O5 Ho6 Ho7 O7 70.3(5) . . . . ?
O21 Ho6 Ho7 O7 -5.1(6) 3_767 . . . ?
O22 Ho6 Ho7 O7 -85.8(7) 3_767 . . . ?
O40 Ho6 Ho7 O7 -161.6(5) . . . . ?
C37 Ho6 Ho7 O7 -35.3(8) 3_767 . . . ?
Ho5 Ho6 Ho7 O7 110.1(4) . . . . ?
Ho1 Ho6 Ho7 O7 38.6(4) . . . . ?
O29 Ho6 Ho7 O20 -88.3(5) 3_867 . . . ?
O18 Ho6 Ho7 O20 129.8(6) 4_575 . . . ?
O8 Ho6 Ho7 O20 154.7(5) . . . . ?
O7 Ho6 Ho7 O20 4.3(5) . . . . ?
O5 Ho6 Ho7 O20 74.5(4) . . . . ?
O21 Ho6 Ho7 O20 -0.9(5) 3_767 . . . ?
O22 Ho6 Ho7 O20 -81.5(6) 3_767 . . . ?
O40 Ho6 Ho7 O20 -157.4(5) . . . . ?
C37 Ho6 Ho7 O20 -31.0(7) 3_767 . . . ?
Ho5 Ho6 Ho7 O20 114.4(3) . . . . ?
Ho1 Ho6 Ho7 O20 42.9(3) . . . . ?
O29 Ho6 Ho7 O41 63.8(5) 3_867 . . . ?
O18 Ho6 Ho7 O41 -78.2(6) 4_575 . . . ?
O8 Ho6 Ho7 O41 -53.3(5) . . . . ?
O7 Ho6 Ho7 O41 156.3(5) . . . . ?
O5 Ho6 Ho7 O41 -133.4(5) . . . . ?
O21 Ho6 Ho7 O41 151.2(5) 3_767 . . . ?
O22 Ho6 Ho7 O41 70.5(6) 3_767 . . . ?
O40 Ho6 Ho7 O41 -5.3(5) . . . . ?
C37 Ho6 Ho7 O41 121.0(7) 3_767 . . . ?
Ho5 Ho6 Ho7 O41 -93.6(4) . . . . ?
Ho1 Ho6 Ho7 O41 -165.1(4) . . . . ?
O29 Ho6 Ho7 C36 -67.2(6) 3_867 . . . ?
O18 Ho6 Ho7 C36 150.8(7) 4_575 . . . ?
O8 Ho6 Ho7 C36 175.7(7) . . . . ?
O7 Ho6 Ho7 C36 25.3(6) . . . . ?
O5 Ho6 Ho7 C36 95.5(6) . . . . ?
O21 Ho6 Ho7 C36 20.1(7) 3_767 . . . ?
O22 Ho6 Ho7 C36 -60.5(7) 3_767 . . . ?
O40 Ho6 Ho7 C36 -136.4(6) . . . . ?
C37 Ho6 Ho7 C36 -10.0(8) 3_767 . . . ?
Ho5 Ho6 Ho7 C36 135.4(5) . . . . ?
Ho1 Ho6 Ho7 C36 63.9(5) . . . . ?
O29 Ho6 Ho7 Ho5 157.4(4) 3_867 . . . ?
O18 Ho6 Ho7 Ho5 15.4(4) 4_575 . . . ?
O8 Ho6 Ho7 Ho5 40.3(4) . . . . ?
O7 Ho6 Ho7 Ho5 -110.1(4) . . . . ?
O5 Ho6 Ho7 Ho5 -39.9(3) . . . . ?
O21 Ho6 Ho7 Ho5 -115.3(4) 3_767 . . . ?
O22 Ho6 Ho7 Ho5 164.1(5) 3_767 . . . ?
O40 Ho6 Ho7 Ho5 88.2(3) . . . . ?
C37 Ho6 Ho7 Ho5 -145.4(7) 3_767 . . . ?
Ho1 Ho6 Ho7 Ho5 -71.50(3) . . . . ?
O29 Ho6 Ho7 Ho1 -131.1(4) 3_867 . . . ?
O18 Ho6 Ho7 Ho1 86.9(4) 4_575 . . . ?
O8 Ho6 Ho7 Ho1 111.8(4) . . . . ?
O7 Ho6 Ho7 Ho1 -38.6(4) . . . . ?
O5 Ho6 Ho7 Ho1 31.6(3) . . . . ?
O21 Ho6 Ho7 Ho1 -43.8(4) 3_767 . . . ?
O22 Ho6 Ho7 Ho1 -124.4(5) 3_767 . . . ?
O40 Ho6 Ho7 Ho1 159.7(3) . . . . ?
C37 Ho6 Ho7 Ho1 -73.9(7) 3_767 . . . ?
Ho5 Ho6 Ho7 Ho1 71.50(3) . . . . ?
O6 Ho1 Ho7 O30 -159.1(6) . . . 3_867 ?
O5 Ho1 Ho7 O30 -85.7(5) . . . 3_867 ?
O1 Ho1 Ho7 O30 105.9(9) . . . 3_867 ?
O3 Ho1 Ho7 O30 63.8(5) . . . 3_867 ?
O7 Ho1 Ho7 O30 -13.1(6) . . . 3_867 ?
O27 Ho1 Ho7 O30 138.8(5) . . . 3_867 ?
O2 Ho1 Ho7 O30 -6.7(5) . . . 3_867 ?
O11 Ho1 Ho7 O30 -155.1(5) . . . 3_867 ?
Ho3 Ho1 Ho7 O30 -11.5(4) . . . 3_867 ?
Ho4 Ho1 Ho7 O30 28.7(4) . . . 3_867 ?
Ho5 Ho1 Ho7 O30 -122.9(4) . . . 3_867 ?
O6 Ho1 Ho7 O26 21.1(6) . . . 3_877 ?
O5 Ho1 Ho7 O26 94.5(5) . . . 3_877 ?
O1 Ho1 Ho7 O26 -73.9(9) . . . 3_877 ?
O3 Ho1 Ho7 O26 -115.9(5) . . . 3_877 ?
O7 Ho1 Ho7 O26 167.1(6) . . . 3_877 ?
O27 Ho1 Ho7 O26 -41.0(5) . . . 3_877 ?
O2 Ho1 Ho7 O26 173.5(5) . . . 3_877 ?
O11 Ho1 Ho7 O26 25.1(5) . . . 3_877 ?
Ho3 Ho1 Ho7 O26 168.7(4) . . . 3_877 ?
Ho4 Ho1 Ho7 O26 -151.1(4) . . . 3_877 ?
Ho5 Ho1 Ho7 O26 57.3(4) . . . 3_877 ?
O6 Ho1 Ho7 O8 -71.0(5) . . . . ?
O5 Ho1 Ho7 O8 2.4(4) . . . . ?
O1 Ho1 Ho7 O8 -166.0(9) . . . . ?
O3 Ho1 Ho7 O8 152.0(4) . . . . ?
O7 Ho1 Ho7 O8 75.0(5) . . . . ?
O27 Ho1 Ho7 O8 -133.1(4) . . . . ?
O2 Ho1 Ho7 O8 81.4(4) . . . . ?
O11 Ho1 Ho7 O8 -67.0(5) . . . . ?
Ho3 Ho1 Ho7 O8 76.6(3) . . . . ?
Ho4 Ho1 Ho7 O8 116.8(3) . . . . ?
Ho5 Ho1 Ho7 O8 -34.8(3) . . . . ?
O5 Ho1 Ho7 O6 73.4(5) . . . . ?
O1 Ho1 Ho7 O6 -95.0(10) . . . . ?
O3 Ho1 Ho7 O6 -137.1(5) . . . . ?
O7 Ho1 Ho7 O6 146.0(6) . . . . ?
O27 Ho1 Ho7 O6 -62.1(6) . . . . ?
O2 Ho1 Ho7 O6 152.4(5) . . . . ?
O11 Ho1 Ho7 O6 4.0(6) . . . . ?
Ho3 Ho1 Ho7 O6 147.6(5) . . . . ?
Ho4 Ho1 Ho7 O6 -172.2(5) . . . . ?
Ho5 Ho1 Ho7 O6 36.2(5) . . . . ?
O6 Ho1 Ho7 O19 110.1(6) . . . . ?
O5 Ho1 Ho7 O19 -176.5(4) . . . . ?
O1 Ho1 Ho7 O19 15.0(9) . . . . ?
O3 Ho1 Ho7 O19 -27.0(4) . . . . ?
O7 Ho1 Ho7 O19 -103.9(5) . . . . ?
O27 Ho1 Ho7 O19 48.0(5) . . . . ?
O2 Ho1 Ho7 O19 -97.5(4) . . . . ?
O11 Ho1 Ho7 O19 114.1(5) . . . . ?
Ho3 Ho1 Ho7 O19 -102.3(3) . . . . ?
Ho4 Ho1 Ho7 O19 -62.1(3) . . . . ?
Ho5 Ho1 Ho7 O19 146.2(3) . . . . ?
O6 Ho1 Ho7 O7 -146.0(6) . . . . ?
O5 Ho1 Ho7 O7 -72.6(5) . . . . ?
O1 Ho1 Ho7 O7 119.0(9) . . . . ?
O3 Ho1 Ho7 O7 76.9(5) . . . . ?
O27 Ho1 Ho7 O7 151.9(5) . . . . ?
O2 Ho1 Ho7 O7 6.4(5) . . . . ?
O11 Ho1 Ho7 O7 -142.0(6) . . . . ?
Ho3 Ho1 Ho7 O7 1.6(4) . . . . ?
Ho4 Ho1 Ho7 O7 41.8(4) . . . . ?
Ho5 Ho1 Ho7 O7 -109.8(4) . . . . ?
O6 Ho1 Ho7 O20 115.7(6) . . . . ?
O5 Ho1 Ho7 O20 -170.9(4) . . . . ?
O1 Ho1 Ho7 O20 20.6(9) . . . . ?
O3 Ho1 Ho7 O20 -21.4(4) . . . . ?
O7 Ho1 Ho7 O20 -98.3(5) . . . . ?
O27 Ho1 Ho7 O20 53.6(5) . . . . ?
O2 Ho1 Ho7 O20 -91.9(4) . . . . ?
O11 Ho1 Ho7 O20 119.7(5) . . . . ?
Ho3 Ho1 Ho7 O20 -96.7(4) . . . . ?
Ho4 Ho1 Ho7 O20 -56.5(3) . . . . ?
Ho5 Ho1 Ho7 O20 151.8(3) . . . . ?
O6 Ho1 Ho7 O41 -61.8(11) . . . . ?
O5 Ho1 Ho7 O41 11.5(10) . . . . ?
O1 Ho1 Ho7 O41 -156.9(13) . . . . ?
O3 Ho1 Ho7 O41 161.1(10) . . . . ?
O7 Ho1 Ho7 O41 84.1(10) . . . . ?
O27 Ho1 Ho7 O41 -123.9(10) . . . . ?
O2 Ho1 Ho7 O41 90.5(10) . . . . ?
O11 Ho1 Ho7 O41 -57.9(10) . . . . ?
Ho3 Ho1 Ho7 O41 85.8(10) . . . . ?
Ho4 Ho1 Ho7 O41 125.9(10) . . . . ?
Ho5 Ho1 Ho7 O41 -25.7(10) . . . . ?
O6 Ho1 Ho7 C36 113.1(6) . . . . ?
O5 Ho1 Ho7 C36 -173.6(4) . . . . ?
O1 Ho1 Ho7 C36 18.0(9) . . . . ?
O3 Ho1 Ho7 C36 -24.0(4) . . . . ?
O7 Ho1 Ho7 C36 -101.0(5) . . . . ?
O27 Ho1 Ho7 C36 51.0(5) . . . . ?
O2 Ho1 Ho7 C36 -94.6(4) . . . . ?
O11 Ho1 Ho7 C36 117.0(5) . . . . ?
Ho3 Ho1 Ho7 C36 -99.3(4) . . . . ?
Ho4 Ho1 Ho7 C36 -59.2(4) . . . . ?
Ho5 Ho1 Ho7 C36 149.2(4) . . . . ?
O6 Ho1 Ho7 Ho5 -36.2(5) . . . . ?
O5 Ho1 Ho7 Ho5 37.2(3) . . . . ?
O1 Ho1 Ho7 Ho5 -131.2(8) . . . . ?
O3 Ho1 Ho7 Ho5 -173.2(3) . . . . ?
O7 Ho1 Ho7 Ho5 109.8(4) . . . . ?
O27 Ho1 Ho7 Ho5 -98.3(3) . . . . ?
O2 Ho1 Ho7 Ho5 116.2(3) . . . . ?
O11 Ho1 Ho7 Ho5 -32.2(4) . . . . ?
Ho3 Ho1 Ho7 Ho5 111.45(7) . . . . ?
Ho4 Ho1 Ho7 Ho5 151.63(3) . . . . ?
O6 Ho1 Ho7 Ho6 -106.0(5) . . . . ?
O5 Ho1 Ho7 Ho6 -32.6(3) . . . . ?
O1 Ho1 Ho7 Ho6 159.0(8) . . . . ?
O3 Ho1 Ho7 Ho6 116.9(3) . . . . ?
O7 Ho1 Ho7 Ho6 40.0(4) . . . . ?
O27 Ho1 Ho7 Ho6 -168.1(3) . . . . ?
O2 Ho1 Ho7 Ho6 46.4(3) . . . . ?
O11 Ho1 Ho7 Ho6 -102.0(4) . . . . ?
Ho3 Ho1 Ho7 Ho6 41.61(7) . . . . ?
Ho4 Ho1 Ho7 Ho6 81.79(3) . . . . ?
Ho5 Ho1 Ho7 Ho6 -69.84(3) . . . . ?
O10 Ho3 O1 Ho1 -163.9(6) 3_777 . . . ?
O33 Ho3 O1 Ho1 145.1(6) . . . . ?
O4 Ho3 O1 Ho1 98.1(4) . . . . ?
O2 Ho3 O1 Ho1 21.5(4) . . . . ?
O14 Ho3 O1 Ho1 -101.4(5) 4_575 . . . ?
O37 Ho3 O1 Ho1 7.1(9) . . . . ?
O13 Ho3 O1 Ho1 -61.0(5) 4_575 . . . ?
C13 Ho3 O1 Ho1 -77.6(5) 4_575 . . . ?
Ho2 Ho3 O1 Ho1 118.2(6) . . . . ?
Ho4 Ho3 O1 Ho1 60.4(3) . . . . ?
O10 Ho3 O1 Ho2 77.9(5) 3_777 . . . ?
O33 Ho3 O1 Ho2 26.9(8) . . . . ?
O4 Ho3 O1 Ho2 -20.1(4) . . . . ?
O2 Ho3 O1 Ho2 -96.6(4) . . . . ?
O14 Ho3 O1 Ho2 140.5(4) 4_575 . . . ?
O37 Ho3 O1 Ho2 -111.1(8) . . . . ?
O13 Ho3 O1 Ho2 -179.2(5) 4_575 . . . ?
C13 Ho3 O1 Ho2 164.2(5) 4_575 . . . ?
Ho4 Ho3 O1 Ho2 -57.8(3) . . . . ?
Ho1 Ho3 O1 Ho2 -118.2(6) . . . . ?
O6 Ho1 O1 Ho3 147.7(5) . . . . ?
O5 Ho1 O1 Ho3 52.4(5) . . . . ?
O3 Ho1 O1 Ho3 -96.0(4) . . . . ?
O7 Ho1 O1 Ho3 -45.9(8) . . . . ?
O27 Ho1 O1 Ho3 -173.3(5) . . . . ?
O2 Ho1 O1 Ho3 -21.1(4) . . . . ?
O11 Ho1 O1 Ho3 111.9(5) . . . . ?
Ho7 Ho1 O1 Ho3 -140.7(6) . . . . ?
Ho4 Ho1 O1 Ho3 -59.1(3) . . . . ?
Ho5 Ho1 O1 Ho3 98.8(4) . . . . ?
O6 Ho1 O1 Ho2 -97.2(6) . . . . ?
O5 Ho1 O1 Ho2 167.5(4) . . . . ?
O3 Ho1 O1 Ho2 19.1(4) . . . . ?
O7 Ho1 O1 Ho2 69.2(8) . . . . ?
O27 Ho1 O1 Ho2 -58.3(5) . . . . ?
O2 Ho1 O1 Ho2 93.9(5) . . . . ?
O11 Ho1 O1 Ho2 -133.0(6) . . . . ?
Ho7 Ho1 O1 Ho2 -25.6(11) . . . . ?
Ho3 Ho1 O1 Ho2 115.1(6) . . . . ?
Ho4 Ho1 O1 Ho2 56.0(3) . . . . ?
Ho5 Ho1 O1 Ho2 -146.1(2) . . . . ?
O16 Ho2 O1 Ho3 84.0(8) . . . . ?
O28 Ho2 O1 Ho3 -176.1(5) . . . . ?
O9 Ho2 O1 Ho3 -81.1(5) 3_777 . . . ?
O4 Ho2 O1 Ho3 20.5(4) . . . . ?
O36 Ho2 O1 Ho3 -130.0(7) . . . . ?
O3 Ho2 O1 Ho3 98.2(4) . . . . ?
O35 Ho2 O1 Ho3 -27.6(7) . . . . ?
Ho4 Ho2 O1 Ho3 58.6(3) . . . . ?
Ho1 Ho2 O1 Ho3 116.5(6) . . . . ?
O16 Ho2 O1 Ho1 -32.5(9) . . . . ?
O28 Ho2 O1 Ho1 67.5(5) . . . . ?
O9 Ho2 O1 Ho1 162.4(6) 3_777 . . . ?
O4 Ho2 O1 Ho1 -96.0(5) . . . . ?
O36 Ho2 O1 Ho1 113.5(7) . . . . ?
O3 Ho2 O1 Ho1 -18.2(4) . . . . ?
O35 Ho2 O1 Ho1 -144.1(5) . . . . ?
Ho4 Ho2 O1 Ho1 -57.9(3) . . . . ?
Ho3 Ho2 O1 Ho1 -116.5(6) . . . . ?
O4 Ho4 O2 Ho3 -16.5(4) . . . . ?
O3 Ho4 O2 Ho3 -96.1(4) . . . . ?
O15 Ho4 O2 Ho3 -86.2(9) . . . . ?
O31 Ho4 O2 Ho3 173.5(6) . . . . ?
O32 Ho4 O2 Ho3 139.5(8) . . . . ?
O24 Ho4 O2 Ho3 44.4(6) . . . . ?
O23 Ho4 O2 Ho3 74.8(5) . . . . ?
C48 Ho4 O2 Ho3 62.2(5) . . . . ?
C72 Ho4 O2 Ho3 158.7(5) . . . . ?
Ho2 Ho4 O2 Ho3 -53.7(3) . . . . ?
O4 Ho4 O2 Ho1 93.1(4) . . . . ?
O3 Ho4 O2 Ho1 13.5(4) . . . . ?
O15 Ho4 O2 Ho1 23.4(10) . . . . ?
O31 Ho4 O2 Ho1 -76.9(6) . . . . ?
O32 Ho4 O2 Ho1 -111.0(8) . . . . ?
O24 Ho4 O2 Ho1 154.0(4) . . . . ?
O23 Ho4 O2 Ho1 -175.6(6) . . . . ?
C48 Ho4 O2 Ho1 171.8(5) . . . . ?
C72 Ho4 O2 Ho1 -91.8(6) . . . . ?
Ho2 Ho4 O2 Ho1 55.9(3) . . . . ?
Ho3 Ho4 O2 Ho1 109.6(5) . . . . ?
O10 Ho3 O2 Ho4 82.5(8) 3_777 . . . ?
O33 Ho3 O2 Ho4 -42.5(6) . . . . ?
O1 Ho3 O2 Ho4 91.2(4) . . . . ?
O4 Ho3 O2 Ho4 16.2(3) . . . . ?
O14 Ho3 O2 Ho4 -152.2(5) 4_575 . . . ?
O37 Ho3 O2 Ho4 -97.9(5) . . . . ?
O13 Ho3 O2 Ho4 177.6(5) 4_575 . . . ?
C13 Ho3 O2 Ho4 -167.1(5) 4_575 . . . ?
Ho2 Ho3 O2 Ho4 53.4(3) . . . . ?
Ho1 Ho3 O2 Ho4 111.4(5) . . . . ?
O10 Ho3 O2 Ho1 -28.9(9) 3_777 . . . ?
O33 Ho3 O2 Ho1 -153.9(5) . . . . ?
O1 Ho3 O2 Ho1 -20.2(4) . . . . ?
O4 Ho3 O2 Ho1 -95.2(4) . . . . ?
O14 Ho3 O2 Ho1 96.4(6) 4_575 . . . ?
O37 Ho3 O2 Ho1 150.7(6) . . . . ?
O13 Ho3 O2 Ho1 66.2(4) 4_575 . . . ?
C13 Ho3 O2 Ho1 81.5(5) 4_575 . . . ?
Ho2 Ho3 O2 Ho1 -58.0(3) . . . . ?
Ho4 Ho3 O2 Ho1 -111.4(5) . . . . ?
O6 Ho1 O2 Ho4 102.5(7) . . . . ?
O5 Ho1 O2 Ho4 146.1(4) . . . . ?
O1 Ho1 O2 Ho4 -90.0(4) . . . . ?
O3 Ho1 O2 Ho4 -13.6(4) . . . . ?
O7 Ho1 O2 Ho4 76.9(4) . . . . ?
O27 Ho1 O2 Ho4 -40.2(8) . . . . ?
O11 Ho1 O2 Ho4 -138.1(4) . . . . ?
Ho7 Ho1 O2 Ho4 73.0(4) . . . . ?
Ho3 Ho1 O2 Ho4 -110.3(5) . . . . ?
Ho5 Ho1 O2 Ho4 142.0(2) . . . . ?
O6 Ho1 O2 Ho3 -147.2(5) . . . . ?
O5 Ho1 O2 Ho3 -103.6(4) . . . . ?
O1 Ho1 O2 Ho3 20.4(4) . . . . ?
O3 Ho1 O2 Ho3 96.8(4) . . . . ?
O7 Ho1 O2 Ho3 -172.8(4) . . . . ?
O27 Ho1 O2 Ho3 70.1(7) . . . . ?
O11 Ho1 O2 Ho3 -27.8(6) . . . . ?
Ho7 Ho1 O2 Ho3 -176.71(19) . . . . ?
Ho4 Ho1 O2 Ho3 110.3(5) . . . . ?
Ho5 Ho1 O2 Ho3 -107.6(3) . . . . ?
O4 Ho4 O3 Ho1 -90.6(4) . . . . ?
O15 Ho4 O3 Ho1 171.1(6) . . . . ?
O2 Ho4 O3 Ho1 -14.2(4) . . . . ?
O31 Ho4 O3 Ho1 74.9(6) . . . . ?
O32 Ho4 O3 Ho1 112.7(9) . . . . ?
O24 Ho4 O3 Ho1 -133.6(6) . . . . ?
O23 Ho4 O3 Ho1 -31.4(11) . . . . ?
C48 Ho4 O3 Ho1 -89.4(12) . . . . ?
C72 Ho4 O3 Ho1 88.9(6) . . . . ?
Ho2 Ho4 O3 Ho1 -109.5(5) . . . . ?
Ho3 Ho4 O3 Ho1 -52.5(3) . . . . ?
O4 Ho4 O3 Ho2 18.9(3) . . . . ?
O15 Ho4 O3 Ho2 -79.4(5) . . . . ?
O2 Ho4 O3 Ho2 95.3(4) . . . . ?
O31 Ho4 O3 Ho2 -175.6(6) . . . . ?
O32 Ho4 O3 Ho2 -137.8(9) . . . . ?
O24 Ho4 O3 Ho2 -24.1(8) . . . . ?
O23 Ho4 O3 Ho2 78.1(9) . . . . ?
C48 Ho4 O3 Ho2 20.2(13) . . . . ?
C72 Ho4 O3 Ho2 -161.6(5) . . . . ?
Ho3 Ho4 O3 Ho2 57.1(2) . . . . ?
O6 Ho1 O3 Ho4 -131.0(4) . . . . ?
O5 Ho1 O3 Ho4 -28.9(9) . . . . ?
O1 Ho1 O3 Ho4 88.8(4) . . . . ?
O7 Ho1 O3 Ho4 -67.0(4) . . . . ?
O27 Ho1 O3 Ho4 177.6(5) . . . . ?
O2 Ho1 O3 Ho4 13.9(4) . . . . ?
O11 Ho1 O3 Ho4 122.1(5) . . . . ?
Ho7 Ho1 O3 Ho4 -103.4(3) . . . . ?
Ho3 Ho1 O3 Ho4 52.1(3) . . . . ?
Ho5 Ho1 O3 Ho4 -116.5(5) . . . . ?
O6 Ho1 O3 Ho2 122.9(4) . . . . ?
O5 Ho1 O3 Ho2 -135.0(6) . . . . ?
O1 Ho1 O3 Ho2 -17.3(3) . . . . ?
O7 Ho1 O3 Ho2 -173.1(4) . . . . ?
O27 Ho1 O3 Ho2 71.5(4) . . . . ?
O2 Ho1 O3 Ho2 -92.2(4) . . . . ?
O11 Ho1 O3 Ho2 16.1(7) . . . . ?
Ho7 Ho1 O3 Ho2 150.5(3) . . . . ?
Ho3 Ho1 O3 Ho2 -54.0(3) . . . . ?
Ho4 Ho1 O3 Ho2 -106.1(5) . . . . ?
Ho5 Ho1 O3 Ho2 137.5(4) . . . . ?
O16 Ho2 O3 Ho4 75.2(5) . . . . ?
O28 Ho2 O3 Ho4 179.7(5) . . . . ?
O9 Ho2 O3 Ho4 -94.6(8) 3_777 . . . ?
O4 Ho2 O3 Ho4 -19.3(3) . . . . ?
O1 Ho2 O3 Ho4 -95.7(4) . . . . ?
O36 Ho2 O3 Ho4 126.7(6) . . . . ?
O35 Ho2 O3 Ho4 26.1(6) . . . . ?
Ho3 Ho2 O3 Ho4 -58.0(3) . . . . ?
Ho1 Ho2 O3 Ho4 -113.3(5) . . . . ?
O16 Ho2 O3 Ho1 -171.6(6) . . . . ?
O28 Ho2 O3 Ho1 -67.0(5) . . . . ?
O9 Ho2 O3 Ho1 18.6(9) 3_777 . . . ?
O4 Ho2 O3 Ho1 93.9(4) . . . . ?
O1 Ho2 O3 Ho1 17.6(3) . . . . ?
O36 Ho2 O3 Ho1 -120.0(6) . . . . ?
O35 Ho2 O3 Ho1 139.3(5) . . . . ?
Ho4 Ho2 O3 Ho1 113.3(5) . . . . ?
Ho3 Ho2 O3 Ho1 55.2(3) . . . . ?
O16 Ho2 O4 Ho4 -53.6(5) . . . . ?
O28 Ho2 O4 Ho4 59.2(9) . . . . ?
O9 Ho2 O4 Ho4 164.0(5) 3_777 . . . ?
O1 Ho2 O4 Ho4 92.6(4) . . . . ?
O36 Ho2 O4 Ho4 -119.0(8) . . . . ?
O3 Ho2 O4 Ho4 20.1(4) . . . . ?
O35 Ho2 O4 Ho4 -125.6(5) . . . . ?
Ho3 Ho2 O4 Ho4 112.8(6) . . . . ?
Ho1 Ho2 O4 Ho4 57.2(3) . . . . ?
O16 Ho2 O4 Ho3 -166.3(5) . . . . ?
O28 Ho2 O4 Ho3 -53.5(9) . . . . ?
O9 Ho2 O4 Ho3 51.2(5) 3_777 . . . ?
O1 Ho2 O4 Ho3 -20.2(4) . . . . ?
O36 Ho2 O4 Ho3 128.3(8) . . . . ?
O3 Ho2 O4 Ho3 -92.6(4) . . . . ?
O35 Ho2 O4 Ho3 121.7(5) . . . . ?
Ho4 Ho2 O4 Ho3 -112.8(6) . . . . ?
Ho1 Ho2 O4 Ho3 -55.6(3) . . . . ?
O3 Ho4 O4 Ho2 -21.2(4) . . . . ?
O15 Ho4 O4 Ho2 54.5(5) . . . . ?
O2 Ho4 O4 Ho2 -95.7(4) . . . . ?
O31 Ho4 O4 Ho2 -66.3(19) . . . . ?
O32 Ho4 O4 Ho2 121.6(15) . . . . ?
O24 Ho4 O4 Ho2 133.3(5) . . . . ?
O23 Ho4 O4 Ho2 -174.3(5) . . . . ?
C48 Ho4 O4 Ho2 159.3(5) . . . . ?
C72 Ho4 O4 Ho2 165(6) . . . . ?
Ho3 Ho4 O4 Ho2 -112.3(5) . . . . ?
O3 Ho4 O4 Ho3 91.1(4) . . . . ?
O15 Ho4 O4 Ho3 166.9(5) . . . . ?
O2 Ho4 O4 Ho3 16.6(4) . . . . ?
O31 Ho4 O4 Ho3 46.0(19) . . . . ?
O32 Ho4 O4 Ho3 -126.1(15) . . . . ?
O24 Ho4 O4 Ho3 -114.4(5) . . . . ?
O23 Ho4 O4 Ho3 -62.0(4) . . . . ?
C48 Ho4 O4 Ho3 -88.4(5) . . . . ?
C72 Ho4 O4 Ho3 -82(6) . . . . ?
Ho2 Ho4 O4 Ho3 112.3(5) . . . . ?
O10 Ho3 O4 Ho2 -50.6(5) 3_777 . . . ?
O33 Ho3 O4 Ho2 -128.3(6) . . . . ?
O1 Ho3 O4 Ho2 20.4(4) . . . . ?
O2 Ho3 O4 Ho2 96.2(4) . . . . ?
O14 Ho3 O4 Ho2 -109.6(11) 4_575 . . . ?
O37 Ho3 O4 Ho2 161.6(5) . . . . ?
O13 Ho3 O4 Ho2 60.9(9) 4_575 . . . ?
C13 Ho3 O4 Ho2 64(4) 4_575 . . . ?
Ho4 Ho3 O4 Ho2 112.8(6) . . . . ?
Ho1 Ho3 O4 Ho2 56.8(3) . . . . ?
O10 Ho3 O4 Ho4 -163.4(5) 3_777 . . . ?
O33 Ho3 O4 Ho4 118.9(6) . . . . ?
O1 Ho3 O4 Ho4 -92.4(4) . . . . ?
O2 Ho3 O4 Ho4 -16.6(4) . . . . ?
O14 Ho3 O4 Ho4 137.6(10) 4_575 . . . ?
O37 Ho3 O4 Ho4 48.8(6) . . . . ?
O13 Ho3 O4 Ho4 -51.9(9) 4_575 . . . ?
C13 Ho3 O4 Ho4 -49(4) 4_575 . . . ?
Ho2 Ho3 O4 Ho4 -112.8(6) . . . . ?
Ho1 Ho3 O4 Ho4 -56.0(3) . . . . ?
O6 Ho1 O5 Ho6 89.2(5) . . . . ?
O1 Ho1 O5 Ho6 -131.4(4) . . . . ?
O3 Ho1 O5 Ho6 -27.3(10) . . . . ?
O7 Ho1 O5 Ho6 14.1(4) . . . . ?
O27 Ho1 O5 Ho6 118.0(5) . . . . ?
O2 Ho1 O5 Ho6 -67.0(5) . . . . ?
O11 Ho1 O5 Ho6 175.2(6) . . . . ?
Ho7 Ho1 O5 Ho6 52.5(4) . . . . ?
Ho3 Ho1 O5 Ho6 -103.5(4) . . . . ?
Ho4 Ho1 O5 Ho6 -45.4(5) . . . . ?
Ho5 Ho1 O5 Ho6 107.7(6) . . . . ?
O6 Ho1 O5 Ho5 -18.5(4) . . . . ?
O1 Ho1 O5 Ho5 120.8(4) . . . . ?
O3 Ho1 O5 Ho5 -135.0(6) . . . . ?
O7 Ho1 O5 Ho5 -93.7(5) . . . . ?
O27 Ho1 O5 Ho5 10.3(7) . . . . ?
O2 Ho1 O5 Ho5 -174.7(4) . . . . ?
O11 Ho1 O5 Ho5 67.5(5) . . . . ?
Ho7 Ho1 O5 Ho5 -55.2(3) . . . . ?
Ho3 Ho1 O5 Ho5 148.7(3) . . . . ?
Ho4 Ho1 O5 Ho5 -153.1(2) . . . . ?
O29 Ho6 O5 Ho1 -26.0(9) 3_867 . . . ?
O18 Ho6 O5 Ho1 167.1(6) 4_575 . . . ?
O8 Ho6 O5 Ho1 -91.6(5) . . . . ?
O7 Ho6 O5 Ho1 -14.1(4) . . . . ?
O21 Ho6 O5 Ho1 76.6(5) 3_767 . . . ?
O22 Ho6 O5 Ho1 110.8(5) 3_767 . . . ?
O40 Ho6 O5 Ho1 -143.2(5) . . . . ?
C37 Ho6 O5 Ho1 92.8(6) 3_767 . . . ?
Ho7 Ho6 O5 Ho1 -53.6(4) . . . . ?
Ho5 Ho6 O5 Ho1 -111.1(6) . . . . ?
O29 Ho6 O5 Ho5 85.1(8) 3_867 . . . ?
O18 Ho6 O5 Ho5 -81.7(5) 4_575 . . . ?
O8 Ho6 O5 Ho5 19.5(4) . . . . ?
O7 Ho6 O5 Ho5 97.0(4) . . . . ?
O21 Ho6 O5 Ho5 -172.3(4) 3_767 . . . ?
O22 Ho6 O5 Ho5 -138.1(4) 3_767 . . . ?
O40 Ho6 O5 Ho5 -32.1(7) . . . . ?
C37 Ho6 O5 Ho5 -156.1(5) 3_767 . . . ?
Ho7 Ho6 O5 Ho5 57.5(3) . . . . ?
Ho1 Ho6 O5 Ho5 111.1(6) . . . . ?
O17 Ho5 O5 Ho1 -169.2(6) 4_575 . . . ?
O12 Ho5 O5 Ho1 -66.8(5) . . . . ?
O6 Ho5 O5 Ho1 18.9(4) . . . . ?
O8 Ho5 O5 Ho1 95.2(5) . . . . ?
O25 Ho5 O5 Ho1 20.1(8) 3_877 . . . ?
O39 Ho5 O5 Ho1 140.3(6) . . . . ?
O38 Ho5 O5 Ho1 -118.1(7) . . . . ?
Ho7 Ho5 O5 Ho1 56.9(3) . . . . ?
Ho6 Ho5 O5 Ho1 115.0(6) . . . . ?
O17 Ho5 O5 Ho6 75.8(5) 4_575 . . . ?
O12 Ho5 O5 Ho6 178.2(5) . . . . ?
O6 Ho5 O5 Ho6 -96.1(5) . . . . ?
O8 Ho5 O5 Ho6 -19.7(4) . . . . ?
O25 Ho5 O5 Ho6 -94.9(7) 3_877 . . . ?
O39 Ho5 O5 Ho6 25.3(8) . . . . ?
O38 Ho5 O5 Ho6 127.0(7) . . . . ?
Ho7 Ho5 O5 Ho6 -58.1(3) . . . . ?
Ho1 Ho5 O5 Ho6 -115.0(6) . . . . ?
O5 Ho1 O6 Ho5 20.8(4) . . . . ?
O1 Ho1 O6 Ho5 -92.6(6) . . . . ?
O3 Ho1 O6 Ho5 168.5(4) . . . . ?
O7 Ho1 O6 Ho5 95.1(5) . . . . ?
O27 Ho1 O6 Ho5 -135.6(6) . . . . ?
O2 Ho1 O6 Ho5 68.1(8) . . . . ?
O11 Ho1 O6 Ho5 -60.0(5) . . . . ?
Ho7 Ho1 O6 Ho5 116.4(6) . . . . ?
Ho3 Ho1 O6 Ho5 -20.7(11) . . . . ?
Ho4 Ho1 O6 Ho5 127.8(3) . . . . ?
O5 Ho1 O6 Ho7 -95.6(5) . . . . ?
O1 Ho1 O6 Ho7 151.0(4) . . . . ?
O3 Ho1 O6 Ho7 52.1(6) . . . . ?
O7 Ho1 O6 Ho7 -21.3(4) . . . . ?
O27 Ho1 O6 Ho7 108.0(5) . . . . ?
O2 Ho1 O6 Ho7 -48.4(8) . . . . ?
O11 Ho1 O6 Ho7 -176.5(5) . . . . ?
Ho3 Ho1 O6 Ho7 -137.2(5) . . . . ?
Ho4 Ho1 O6 Ho7 11.4(7) . . . . ?
Ho5 Ho1 O6 Ho7 -116.4(6) . . . . ?
O17 Ho5 O6 Ho1 -31.7(9) 4_575 . . . ?
O12 Ho5 O6 Ho1 67.3(5) . . . . ?
O8 Ho5 O6 Ho1 -98.0(5) . . . . ?
O25 Ho5 O6 Ho1 161.0(6) 3_877 . . . ?
O39 Ho5 O6 Ho1 -146.2(5) . . . . ?
O38 Ho5 O6 Ho1 116.2(7) . . . . ?
O5 Ho5 O6 Ho1 -19.8(4) . . . . ?
Ho7 Ho5 O6 Ho1 -118.3(6) . . . . ?
Ho6 Ho5 O6 Ho1 -59.7(4) . . . . ?
O17 Ho5 O6 Ho7 86.5(7) 4_575 . . . ?
O12 Ho5 O6 Ho7 -174.4(5) . . . . ?
O8 Ho5 O6 Ho7 20.2(4) . . . . ?
O25 Ho5 O6 Ho7 -80.7(5) 3_877 . . . ?
O39 Ho5 O6 Ho7 -27.9(7) . . . . ?
O38 Ho5 O6 Ho7 -125.5(7) . . . . ?
O5 Ho5 O6 Ho7 98.5(5) . . . . ?
Ho6 Ho5 O6 Ho7 58.6(3) . . . . ?
Ho1 Ho5 O6 Ho7 118.3(6) . . . . ?
O30 Ho7 O6 Ho1 34.5(9) 3_867 . . . ?
O26 Ho7 O6 Ho1 -158.9(6) 3_877 . . . ?
O8 Ho7 O6 Ho1 100.0(5) . . . . ?
O19 Ho7 O6 Ho1 -94.1(5) . . . . ?
O7 Ho7 O6 Ho1 21.3(4) . . . . ?
O20 Ho7 O6 Ho1 -56.6(5) . . . . ?
O41 Ho7 O6 Ho1 154.9(5) . . . . ?
C36 Ho7 O6 Ho1 -72.8(5) . . . . ?
Ho5 Ho7 O6 Ho1 120.4(6) . . . . ?
Ho6 Ho7 O6 Ho1 61.1(3) . . . . ?
O30 Ho7 O6 Ho5 -85.9(8) 3_867 . . . ?
O26 Ho7 O6 Ho5 80.7(5) 3_877 . . . ?
O8 Ho7 O6 Ho5 -20.4(4) . . . . ?
O19 Ho7 O6 Ho5 145.6(4) . . . . ?
O7 Ho7 O6 Ho5 -99.1(5) . . . . ?
O20 Ho7 O6 Ho5 -177.0(5) . . . . ?
O41 Ho7 O6 Ho5 34.5(7) . . . . ?
C36 Ho7 O6 Ho5 166.8(5) . . . . ?
Ho6 Ho7 O6 Ho5 -59.2(3) . . . . ?
Ho1 Ho7 O6 Ho5 -120.4(6) . . . . ?
O6 Ho1 O7 Ho6 -89.2(5) . . . . ?
O5 Ho1 O7 Ho6 -14.0(4) . . . . ?
O1 Ho1 O7 Ho6 99.7(7) . . . . ?
O3 Ho1 O7 Ho6 146.2(4) . . . . ?
O27 Ho1 O7 Ho6 -140.1(4) . . . . ?
O2 Ho1 O7 Ho6 76.2(4) . . . . ?
O11 Ho1 O7 Ho6 -45.6(8) . . . . ?
Ho7 Ho1 O7 Ho6 -109.6(6) . . . . ?
Ho3 Ho1 O7 Ho6 71.2(4) . . . . ?
Ho4 Ho1 O7 Ho6 112.8(4) . . . . ?
Ho5 Ho1 O7 Ho6 -54.1(3) . . . . ?
O6 Ho1 O7 Ho7 20.4(4) . . . . ?
O5 Ho1 O7 Ho7 95.6(5) . . . . ?
O1 Ho1 O7 Ho7 -150.7(5) . . . . ?
O3 Ho1 O7 Ho7 -104.2(4) . . . . ?
O27 Ho1 O7 Ho7 -30.6(5) . . . . ?
O2 Ho1 O7 Ho7 -174.3(4) . . . . ?
O11 Ho1 O7 Ho7 64.0(8) . . . . ?
Ho3 Ho1 O7 Ho7 -179.2(2) . . . . ?
Ho4 Ho1 O7 Ho7 -137.6(4) . . . . ?
Ho5 Ho1 O7 Ho7 55.5(3) . . . . ?
O29 Ho6 O7 Ho1 -173.6(5) 3_867 . . . ?
O18 Ho6 O7 Ho1 15.7(9) 4_575 . . . ?
O8 Ho6 O7 Ho1 93.2(4) . . . . ?
O5 Ho6 O7 Ho1 13.7(4) . . . . ?
O21 Ho6 O7 Ho1 -72.8(5) 3_767 . . . ?
O22 Ho6 O7 Ho1 -110.5(5) 3_767 . . . ?
O40 Ho6 O7 Ho1 136.9(5) . . . . ?
C37 Ho6 O7 Ho1 -88.5(5) 3_767 . . . ?
Ho7 Ho6 O7 Ho1 111.3(5) . . . . ?
Ho5 Ho6 O7 Ho1 55.4(3) . . . . ?
O29 Ho6 O7 Ho7 75.1(4) 3_867 . . . ?
O18 Ho6 O7 Ho7 -95.6(7) 4_575 . . . ?
O8 Ho6 O7 Ho7 -18.1(3) . . . . ?
O5 Ho6 O7 Ho7 -97.5(4) . . . . ?
O21 Ho6 O7 Ho7 176.0(4) 3_767 . . . ?
O22 Ho6 O7 Ho7 138.3(4) 3_767 . . . ?
O40 Ho6 O7 Ho7 25.6(7) . . . . ?
C37 Ho6 O7 Ho7 160.2(4) 3_767 . . . ?
Ho5 Ho6 O7 Ho7 -55.9(3) . . . . ?
Ho1 Ho6 O7 Ho7 -111.3(5) . . . . ?
O30 Ho7 O7 Ho1 167.5(5) 3_867 . . . ?
O26 Ho7 O7 Ho1 -20.7(9) 3_877 . . . ?
O8 Ho7 O7 Ho1 -96.0(4) . . . . ?
O6 Ho7 O7 Ho1 -20.3(4) . . . . ?
O19 Ho7 O7 Ho1 99.9(5) . . . . ?
O20 Ho7 O7 Ho1 69.6(4) . . . . ?
O41 Ho7 O7 Ho1 -148.8(5) . . . . ?
C36 Ho7 O7 Ho1 83.3(5) . . . . ?
Ho5 Ho7 O7 Ho1 -57.7(3) . . . . ?
Ho6 Ho7 O7 Ho1 -114.3(5) . . . . ?
O30 Ho7 O7 Ho6 -78.2(5) 3_867 . . . ?
O26 Ho7 O7 Ho6 93.7(8) 3_877 . . . ?
O8 Ho7 O7 Ho6 18.3(4) . . . . ?
O6 Ho7 O7 Ho6 94.0(4) . . . . ?
O19 Ho7 O7 Ho6 -145.7(4) . . . . ?
O20 Ho7 O7 Ho6 -176.1(5) . . . . ?
O41 Ho7 O7 Ho6 -34.5(7) . . . . ?
C36 Ho7 O7 Ho6 -162.4(4) . . . . ?
Ho5 Ho7 O7 Ho6 56.6(3) . . . . ?
Ho1 Ho7 O7 Ho6 114.3(5) . . . . ?
O30 Ho7 O8 Ho5 168.2(5) 3_867 . . . ?
O26 Ho7 O8 Ho5 -50.7(5) 3_877 . . . ?
O6 Ho7 O8 Ho5 20.2(4) . . . . ?
O19 Ho7 O8 Ho5 -126.8(10) . . . . ?
O7 Ho7 O8 Ho5 93.4(4) . . . . ?
O20 Ho7 O8 Ho5 67.0(8) . . . . ?
O41 Ho7 O8 Ho5 -121.0(5) . . . . ?
C36 Ho7 O8 Ho5 88(3) . . . . ?
Ho6 Ho7 O8 Ho5 112.2(6) . . . . ?
Ho1 Ho7 O8 Ho5 55.7(3) . . . . ?
O30 Ho7 O8 Ho6 56.0(5) 3_867 . . . ?
O26 Ho7 O8 Ho6 -162.9(5) 3_877 . . . ?
O6 Ho7 O8 Ho6 -92.0(4) . . . . ?
O19 Ho7 O8 Ho6 121.0(10) . . . . ?
O7 Ho7 O8 Ho6 -18.8(4) . . . . ?
O20 Ho7 O8 Ho6 -45.2(9) . . . . ?
O41 Ho7 O8 Ho6 126.9(5) . . . . ?
C36 Ho7 O8 Ho6 -24(4) . . . . ?
Ho5 Ho7 O8 Ho6 -112.2(6) . . . . ?
Ho1 Ho7 O8 Ho6 -56.5(3) . . . . ?
O17 Ho5 O8 Ho7 -163.7(5) 4_575 . . . ?
O12 Ho5 O8 Ho7 -51.6(10) . . . . ?
O6 Ho5 O8 Ho7 -20.3(4) . . . . ?
O25 Ho5 O8 Ho7 50.3(5) 3_877 . . . ?
O39 Ho5 O8 Ho7 122.1(5) . . . . ?
O38 Ho5 O8 Ho7 124.2(7) . . . . ?
O5 Ho5 O8 Ho7 -91.0(4) . . . . ?
Ho6 Ho5 O8 Ho7 -111.6(6) . . . . ?
Ho1 Ho5 O8 Ho7 -54.7(3) . . . . ?
O17 Ho5 O8 Ho6 -52.1(5) 4_575 . . . ?
O12 Ho5 O8 Ho6 60.0(10) . . . . ?
O6 Ho5 O8 Ho6 91.3(4) . . . . ?
O25 Ho5 O8 Ho6 161.9(4) 3_877 . . . ?
O39 Ho5 O8 Ho6 -126.3(5) . . . . ?
O38 Ho5 O8 Ho6 -124.2(8) . . . . ?
O5 Ho5 O8 Ho6 20.6(4) . . . . ?
Ho7 Ho5 O8 Ho6 111.6(6) . . . . ?
Ho1 Ho5 O8 Ho6 56.9(3) . . . . ?
O29 Ho6 O8 Ho7 -56.7(5) 3_867 . . . ?
O18 Ho6 O8 Ho7 161.2(5) 4_575 . . . ?
O7 Ho6 O8 Ho7 18.9(4) . . . . ?
O5 Ho6 O8 Ho7 90.2(5) . . . . ?
O21 Ho6 O8 Ho7 58.2(12) 3_767 . . . ?
O22 Ho6 O8 Ho7 -124.7(7) 3_767 . . . ?
O40 Ho6 O8 Ho7 -129.6(5) . . . . ?
C37 Ho6 O8 Ho7 -144(4) 3_767 . . . ?
Ho5 Ho6 O8 Ho7 111.5(6) . . . . ?
Ho1 Ho6 O8 Ho7 55.1(3) . . . . ?
O29 Ho6 O8 Ho5 -168.2(5) 3_867 . . . ?
O18 Ho6 O8 Ho5 49.7(5) 4_575 . . . ?
O7 Ho6 O8 Ho5 -92.7(4) . . . . ?
O5 Ho6 O8 Ho5 -21.4(4) . . . . ?
O21 Ho6 O8 Ho5 -53.3(12) 3_767 . . . ?
O22 Ho6 O8 Ho5 123.8(7) 3_767 . . . ?
O40 Ho6 O8 Ho5 118.9(5) . . . . ?
C37 Ho6 O8 Ho5 105(5) 3_767 . . . ?
Ho7 Ho6 O8 Ho5 -111.5(6) . . . . ?
Ho1 Ho6 O8 Ho5 -56.5(3) . . . . ?
O6 Ho1 O11 C12 16.6(18) . . . . ?
O5 Ho1 O11 C12 -53.9(18) . . . . ?
O1 Ho1 O11 C12 175.4(19) . . . . ?
O3 Ho1 O11 C12 140.7(17) . . . . ?
O7 Ho1 O11 C12 -24(2) . . . . ?
O27 Ho1 O11 C12 84.3(18) . . . . ?
O2 Ho1 O11 C12 -134.5(17) . . . . ?
Ho7 Ho1 O11 C12 14.3(19) . . . . ?
Ho3 Ho1 O11 C12 -151.2(18) . . . . ?
Ho4 Ho1 O11 C12 -171.4(15) . . . . ?
Ho5 Ho1 O11 C12 -15.1(17) . . . . ?
O17 Ho5 O12 C12 103.5(19) 4_575 . . . ?
O6 Ho5 O12 C12 -35.7(19) . . . . ?
O8 Ho5 O12 C12 -6(2) . . . . ?
O25 Ho5 O12 C12 -108.7(19) 3_877 . . . ?
O39 Ho5 O12 C12 -177.5(17) . . . . ?
O38 Ho5 O12 C12 177(2) . . . . ?
O5 Ho5 O12 C12 31.2(19) . . . . ?
Ho7 Ho5 O12 C12 -40(2) . . . . ?
Ho6 Ho5 O12 C12 33(2) . . . . ?
Ho1 Ho5 O12 C12 -3.0(18) . . . . ?
O4 Ho4 O15 C24 -32.1(17) . . . . ?
O3 Ho4 O15 C24 41.4(16) . . . . ?
O2 Ho4 O15 C24 32(2) . . . . ?
O31 Ho4 O15 C24 130.1(17) . . . . ?
O32 Ho4 O15 C24 177.3(18) . . . . ?
O24 Ho4 O15 C24 -107.8(17) . . . . ?
O23 Ho4 O15 C24 -123.1(16) . . . . ?
C48 Ho4 O15 C24 -116.2(16) . . . . ?
C72 Ho4 O15 C24 152.2(17) . . . . ?
Ho2 Ho4 O15 C24 -1.6(16) . . . . ?
Ho3 Ho4 O15 C24 -21.6(18) . . . . ?
O28 Ho2 O16 C24 -110(2) . . . . ?
O9 Ho2 O16 C24 139(2) 3_777 . . . ?
O4 Ho2 O16 C24 41(2) . . . . ?
O1 Ho2 O16 C24 -17(3) . . . . ?
O36 Ho2 O16 C24 -175(3) . . . . ?
O3 Ho2 O16 C24 -31(2) . . . . ?
O35 Ho2 O16 C24 113(3) . . . . ?
Ho4 Ho2 O16 C24 10(2) . . . . ?
Ho3 Ho2 O16 C24 31(3) . . . . ?
Ho1 Ho2 O16 C24 -36(3) . . . . ?
O30 Ho7 O19 C36 -103.5(11) 3_867 . . . ?
O26 Ho7 O19 C36 110.6(10) 3_877 . . . ?
O8 Ho7 O19 C36 -170.7(10) . . . . ?
O6 Ho7 O19 C36 48.8(11) . . . . ?
O7 Ho7 O19 C36 -37.6(11) . . . . ?
O20 Ho7 O19 C36 0.0(10) . . . . ?
O41 Ho7 O19 C36 -176.5(11) . . . . ?
Ho5 Ho7 O19 C36 92.8(11) . . . . ?
Ho6 Ho7 O19 C36 -79.9(11) . . . . ?
Ho1 Ho7 O19 C36 6.4(11) . . . . ?
O30 Ho7 O20 C36 73.4(11) 3_867 . . . ?
O26 Ho7 O20 C36 -69.9(11) 3_877 . . . ?
O8 Ho7 O20 C36 173.8(9) . . . . ?
O6 Ho7 O20 C36 -142.4(11) . . . . ?
O19 Ho7 O20 C36 0.0(10) . . . . ?
O7 Ho7 O20 C36 147.9(11) . . . . ?
O41 Ho7 O20 C36 4.7(14) . . . . ?
Ho5 Ho7 O20 C36 -144.5(10) . . . . ?
Ho6 Ho7 O20 C36 145.2(10) . . . . ?
Ho1 Ho7 O20 C36 -174.0(11) . . . . ?
O4 Ho4 O23 C48 -79.0(12) . . . . ?
O3 Ho4 O23 C48 -135.1(11) . . . . ?
O15 Ho4 O23 C48 15.1(16) . . . . ?
O2 Ho4 O23 C48 -151.7(13) . . . . ?
O31 Ho4 O23 C48 120.9(12) . . . . ?
O32 Ho4 O23 C48 72.9(13) . . . . ?
O24 Ho4 O23 C48 -3.9(11) . . . . ?
C72 Ho4 O23 C48 99.4(13) . . . . ?
Ho2 Ho4 O23 C48 -83.1(12) . . . . ?
Ho3 Ho4 O23 C48 -113.3(13) . . . . ?
O4 Ho4 O24 C48 101.3(11) . . . . ?
O3 Ho4 O24 C48 143.9(10) . . . . ?
O15 Ho4 O24 C48 -161.6(12) . . . . ?
O2 Ho4 O24 C48 42.4(13) . . . . ?
O31 Ho4 O24 C48 -70.6(13) . . . . ?
O32 Ho4 O24 C48 -84.9(14) . . . . ?
O23 Ho4 O24 C48 4.0(11) . . . . ?
C72 Ho4 O24 C48 -76.2(12) . . . . ?
Ho2 Ho4 O24 C48 127.8(11) . . . . ?
Ho3 Ho4 O24 C48 67.8(11) . . . . ?
O6 Ho1 O27 C60 165.2(17) . . . . ?
O5 Ho1 O27 C60 135.7(15) . . . . ?
O1 Ho1 O27 C60 10.0(15) . . . . ?
O3 Ho1 O27 C60 -61.7(15) . . . . ?
O7 Ho1 O27 C60 -142.3(15) . . . . ?
O2 Ho1 O27 C60 -36.1(18) . . . . ?
O11 Ho1 O27 C60 76.5(15) . . . . ?
Ho7 Ho1 O27 C60 -160.6(16) . . . . ?
Ho3 Ho1 O27 C60 5.5(17) . . . . ?
Ho4 Ho1 O27 C60 -60.2(16) . . . . ?
Ho5 Ho1 O27 C60 142.1(15) . . . . ?
O16 Ho2 O28 C60 99.6(18) . . . . ?
O9 Ho2 O28 C60 -115.4(18) 3_777 . . . ?
O4 Ho2 O28 C60 -10(2) . . . . ?
O1 Ho2 O28 C60 -41.6(18) . . . . ?
O36 Ho2 O28 C60 169(2) . . . . ?
O3 Ho2 O28 C60 27.3(18) . . . . ?
O35 Ho2 O28 C60 177.0(16) . . . . ?
Ho4 Ho2 O28 C60 27(2) . . . . ?
Ho3 Ho2 O28 C60 -44.3(19) . . . . ?
Ho1 Ho2 O28 C60 -7.8(17) . . . . ?
O4 Ho4 O31 C72 -171.0(13) . . . . ?
O3 Ho4 O31 C72 145.8(17) . . . . ?
O15 Ho4 O31 C72 68.4(18) . . . . ?
O2 Ho4 O31 C72 -143.0(17) . . . . ?
O32 Ho4 O31 C72 3.9(17) . . . . ?
O24 Ho4 O31 C72 -14(2) . . . . ?
O23 Ho4 O31 C72 -64.8(18) . . . . ?
C48 Ho4 O31 C72 -40.4(19) . . . . ?
Ho2 Ho4 O31 C72 141.9(14) . . . . ?
Ho3 Ho4 O31 C72 -138.1(15) . . . . ?
O4 Ho4 O32 C72 173.1(10) . . . . ?
O3 Ho4 O32 C72 -55(2) . . . . ?
O15 Ho4 O32 C72 -114.6(18) . . . . ?
O2 Ho4 O32 C72 42(2) . . . . ?
O31 Ho4 O32 C72 -3.4(15) . . . . ?
O24 Ho4 O32 C72 161(2) . . . . ?
O23 Ho4 O32 C72 106.8(18) . . . . ?
C48 Ho4 O32 C72 133.5(19) . . . . ?
Ho2 Ho4 O32 C72 -112.6(17) . . . . ?
Ho3 Ho4 O32 C72 94.9(18) . . . . ?
O10 Ho3 O33 C73 -95(3) 3_777 . . . ?
O1 Ho3 O33 C73 -46(3) . . . . ?
O4 Ho3 O33 C73 -1(3) . . . . ?
O2 Ho3 O33 C73 55(3) . . . . ?
O14 Ho3 O33 C73 -175(3) 4_575 . . . ?
O37 Ho3 O33 C73 109(3) . . . . ?
O13 Ho3 O33 C73 172(3) 4_575 . . . ?
C13 Ho3 O33 C73 177(3) 4_575 . . . ?
Ho2 Ho3 O33 C73 -30(3) . . . . ?
Ho4 Ho3 O33 C73 30(3) . . . . ?
Ho1 Ho3 O33 C73 11(4) . . . . ?
Ho3 O10 C1 O9 21(3) 3_777 . . . ?
Ho3 O10 C1 C2' -155.5(13) 3_777 . . . ?
Ho3 O10 C1 C2 -162.1(13) 3_777 . . . ?
Ho2 O9 C1 O10 -16(3) 3_777 . . . ?
Ho2 O9 C1 C2' 159.8(12) 3_777 . . . ?
Ho2 O9 C1 C2 166.4(11) 3_777 . . . ?
O10 C1 C2 C3 151.5(16) . . . . ?
O9 C1 C2 C3 -31.2(19) . . . . ?
C2' C1 C2 C3 72.1(7) . . . . ?
O10 C1 C2 C11 -26(2) . . . . ?
O9 C1 C2 C11 151.2(14) . . . . ?
C2' C1 C2 C11 -105.5(9) . . . . ?
C11 C2 C3 C4 0.0 . . . . ?
C1 C2 C3 C4 -177.8(13) . . . . ?
C2 C3 C4 C5 0.0 . . . . ?
C3 C4 C5 C6 0.0 . . . . ?
C3 C4 C5 C12 -177.1(14) . . . . ?
C4 C5 C6 C11 0.0 . . . . ?
C12 C5 C6 C11 177.0(15) . . . . ?
C4 C5 C6 C7 180.0 . . . . ?
C12 C5 C6 C7 -3.0(15) . . . . ?
C5 C6 C11 C10 180.0 . . . . ?
C7 C6 C11 C10 0.0 . . . . ?
C5 C6 C11 C2 0.0 . . . . ?
C7 C6 C11 C2 180.0 . . . . ?
C3 C2 C11 C10 180.0 . . . . ?
C1 C2 C11 C10 -2.5(15) . . . . ?
C3 C2 C11 C6 0.0 . . . . ?
C1 C2 C11 C6 177.5(15) . . . . ?
C6 C11 C10 C9 0.0 . . . . ?
C2 C11 C10 C9 180.0 . . . . ?
C11 C10 C9 C8 0.0 . . . . ?
C10 C9 C8 C7 0.0 . . . . ?
C9 C8 C7 C6 0.0 . . . . ?
C11 C6 C7 C8 0.0 . . . . ?
C5 C6 C7 C8 180.0 . . . . ?
O10 C1 C2' C3' 132.1(16) . . . . ?
O9 C1 C2' C3' -44(2) . . . . ?
C2 C1 C2' C3' -124.2(8) . . . . ?
O10 C1 C2' C11' -55(2) . . . . ?
O9 C1 C2' C11' 128.8(15) . . . . ?
C2 C1 C2' C11' 49.1(7) . . . . ?
C11' C2' C3' C4' 0.0 . . . . ?
C1 C2' C3' C4' 173.4(14) . . . . ?
C2' C3' C4' C5' 0.0 . . . . ?
C3' C4' C5' C6' 0.0 . . . . ?
C3' C4' C5' C12 -172.8(13) . . . . ?
C4' C5' C6' C11' 0.0 . . . . ?
C12 C5' C6' C11' 172.0(14) . . . . ?
C4' C5' C6' C7' 180.0 . . . . ?
C12 C5' C6' C7' -8.0(14) . . . . ?
C5' C6' C11' C10' 180.0 . . . . ?
C7' C6' C11' C10' 0.0 . . . . ?
C5' C6' C11' C2' 0.0 . . . . ?
C7' C6' C11' C2' 180.0 . . . . ?
C3' C2' C11' C10' 180.0 . . . . ?
C1 C2' C11' C10' 6.7(14) . . . . ?
C3' C2' C11' C6' 0.0 . . . . ?
C1 C2' C11' C6' -173.3(14) . . . . ?
C6' C11' C10' C9' 0.0 . . . . ?
C2' C11' C10' C9' 180.0 . . . . ?
C11' C10' C9' C8' 0.0 . . . . ?
C10' C9' C8' C7' 0.0 . . . . ?
C9' C8' C7' C6' 0.0 . . . . ?
C11' C6' C7' C8' 0.0 . . . . ?
C5' C6' C7' C8' 180.0 . . . . ?
Ho5 O12 C12 O11 -6(3) . . . . ?
Ho5 O12 C12 C5 173.5(11) . . . . ?
Ho5 O12 C12 C5' 170.4(11) . . . . ?
Ho1 O11 C12 O12 19(3) . . . . ?
Ho1 O11 C12 C5 -160.3(11) . . . . ?
Ho1 O11 C12 C5' -157.2(11) . . . . ?
C4 C5 C12 O12 105.8(15) . . . . ?
C6 C5 C12 O12 -71.2(19) . . . . ?
C4 C5 C12 O11 -74.5(18) . . . . ?
C6 C5 C12 O11 108.5(16) . . . . ?
C4 C5 C12 C5' -121.9(10) . . . . ?
C6 C5 C12 C5' 61.1(8) . . . . ?
C4' C5' C12 O12 125.8(15) . . . . ?
C6' C5' C12 O12 -47(2) . . . . ?
C4' C5' C12 O11 -57.4(17) . . . . ?
C6' C5' C12 O11 130.2(14) . . . . ?
C4' C5' C12 C5 76.7(9) . . . . ?
C6' C5' C12 C5 -95.7(9) . . . . ?
Ho3 O13 C13 O14 -8.8(19) 4_676 . . . ?
Ho3 O13 C13 C14 171.4(15) 4_676 . . . ?
Ho3 O14 C13 O13 8.9(19) 4_676 . . . ?
Ho3 O14 C13 C14 -171.3(13) 4_676 . . . ?
O13 C13 C14 C15 -149.8(19) . . . . ?
O14 C13 C14 C15 30(2) . . . . ?
Ho3 C13 C14 C15 -35(10) 4_676 . . . ?
O13 C13 C14 C23 29(3) . . . . ?
O14 C13 C14 C23 -151.2(17) . . . . ?
Ho3 C13 C14 C23 144(8) 4_676 . . . ?
C23 C14 C15 C16 0(3) . . . . ?
C13 C14 C15 C16 178.4(18) . . . . ?
C14 C15 C16 C17 3(3) . . . . ?
C15 C16 C17 C18 -3(3) . . . . ?
C15 C16 C17 C24 176(2) . . . . ?
C16 C17 C18 C23 0(3) . . . . ?
C24 C17 C18 C23 -178.4(18) . . . . ?
C16 C17 C18 C19 -174.7(18) . . . . ?
C24 C17 C18 C19 7(3) . . . . ?
C23 C18 C19 C20 4(3) . . . . ?
C17 C18 C19 C20 179(2) . . . . ?
C18 C19 C20 C21 -4(3) . . . . ?
C19 C20 C21 C22 2(4) . . . . ?
C20 C21 C22 C23 0(3) . . . . ?
C19 C18 C23 C22 -3(3) . . . . ?
C17 C18 C23 C22 -177.7(17) . . . . ?
C19 C18 C23 C14 177.5(16) . . . . ?
C17 C18 C23 C14 3(3) . . . . ?
C21 C22 C23 C18 1(3) . . . . ?
C21 C22 C23 C14 -179.3(18) . . . . ?
C15 C14 C23 C18 -3(3) . . . . ?
C13 C14 C23 C18 179.0(16) . . . . ?
C15 C14 C23 C22 177.7(18) . . . . ?
C13 C14 C23 C22 -1(3) . . . . ?
Ho2 O16 C24 O15 -15(4) . . . . ?
Ho2 O16 C24 C17 167.3(16) . . . . ?
Ho4 O15 C24 O16 8(3) . . . . ?
Ho4 O15 C24 C17 -174.0(12) . . . . ?
C16 C17 C24 O16 32(3) . . . . ?
C18 C17 C24 O16 -150(2) . . . . ?
C16 C17 C24 O15 -146.7(19) . . . . ?
C18 C17 C24 O15 32(3) . . . . ?
Ho6 O18 C25 O17 0(3) 4_676 . . . ?
Ho6 O18 C25 C26 -176.3(12) 4_676 . . . ?
Ho5 O17 C25 O18 13(3) 4_676 . . . ?
Ho5 O17 C25 C26 -170.7(13) 4_676 . . . ?
O18 C25 C26 C27 135(2) . . . . ?
O17 C25 C26 C27 -41(3) . . . . ?
O18 C25 C26 C35 -38(3) . . . . ?
O17 C25 C26 C35 145.2(18) . . . . ?
C35 C26 C27 C28 1(3) . . . . ?
C25 C26 C27 C28 -173.0(18) . . . . ?
C26 C27 C28 C29 0(3) . . . . ?
C27 C28 C29 C30 -1(3) . . . . ?
C27 C28 C29 C36 177.4(18) . . . . ?
C28 C29 C30 C31 -178.5(18) . . . . ?
C36 C29 C30 C31 3(3) . . . . ?
C28 C29 C30 C35 1(3) . . . . ?
C36 C29 C30 C35 -177.4(16) . . . . ?
C29 C30 C31 C32 179.1(18) . . . . ?
C35 C30 C31 C32 0(3) . . . . ?
C30 C31 C32 C33 -3(3) . . . . ?
C31 C32 C33 C34 4(3) . . . . ?
C32 C33 C34 C35 -1(3) . . . . ?
C31 C30 C35 C26 179.6(16) . . . . ?
C29 C30 C35 C26 0(3) . . . . ?
C31 C30 C35 C34 3(2) . . . . ?
C29 C30 C35 C34 -176.2(16) . . . . ?
C27 C26 C35 C30 -1(3) . . . . ?
C25 C26 C35 C30 172.6(16) . . . . ?
C27 C26 C35 C34 175.0(18) . . . . ?
C25 C26 C35 C34 -11(3) . . . . ?
C33 C34 C35 C30 -3(3) . . . . ?
C33 C34 C35 C26 -179.1(19) . . . . ?
Ho7 O20 C36 O19 0.0(17) . . . . ?
Ho7 O20 C36 C29 -173.6(15) . . . . ?
Ho7 O19 C36 O20 0.0(18) . . . . ?
Ho7 O19 C36 C29 174.0(13) . . . . ?
C28 C29 C36 O20 150.2(19) . . . . ?
C30 C29 C36 O20 -31(3) . . . . ?
C28 C29 C36 O19 -24(2) . . . . ?
C30 C29 C36 O19 154.8(17) . . . . ?
C28 C29 C36 Ho7 29(12) . . . . ?
C30 C29 C36 Ho7 -153(10) . . . . ?
O30 Ho7 C36 O20 -106.9(11) 3_867 . . . ?
O26 Ho7 C36 O20 112.5(11) 3_877 . . . ?
O8 Ho7 C36 O20 -27(4) . . . . ?
O6 Ho7 C36 O20 39.3(11) . . . . ?
O19 Ho7 C36 O20 180.0(18) . . . . ?
O7 Ho7 C36 O20 -31.6(11) . . . . ?
O41 Ho7 C36 O20 -176.4(10) . . . . ?
Ho5 Ho7 C36 O20 52.1(13) . . . . ?
Ho6 Ho7 C36 O20 -47.3(13) . . . . ?
Ho1 Ho7 C36 O20 5.5(11) . . . . ?
O30 Ho7 C36 O19 73.2(10) 3_867 . . . ?
O26 Ho7 C36 O19 -67.5(10) 3_877 . . . ?
O8 Ho7 C36 O19 153(3) . . . . ?
O6 Ho7 C36 O19 -140.7(9) . . . . ?
O7 Ho7 C36 O19 148.4(10) . . . . ?
O20 Ho7 C36 O19 -180.0(18) . . . . ?
O41 Ho7 C36 O19 3.6(11) . . . . ?
Ho5 Ho7 C36 O19 -127.9(9) . . . . ?
Ho6 Ho7 C36 O19 132.7(8) . . . . ?
Ho1 Ho7 C36 O19 -174.5(9) . . . . ?
O30 Ho7 C36 C29 18(11) 3_867 . . . ?
O26 Ho7 C36 C29 -122(11) 3_877 . . . ?
O8 Ho7 C36 C29 98(11) . . . . ?
O6 Ho7 C36 C29 164(11) . . . . ?
O19 Ho7 C36 C29 -55(11) . . . . ?
O7 Ho7 C36 C29 93(11) . . . . ?
O20 Ho7 C36 C29 125(12) . . . . ?
O41 Ho7 C36 C29 -51(11) . . . . ?
Ho5 Ho7 C36 C29 177(11) . . . . ?
Ho6 Ho7 C36 C29 78(11) . . . . ?
Ho1 Ho7 C36 C29 131(11) . . . . ?
Ho6 O22 C37 O21 4.4(18) 3_767 . . . ?
Ho6 O22 C37 C38 -175.9(14) 3_767 . . . ?
Ho6 O21 C37 O22 -4.4(18) 3_767 . . . ?
Ho6 O21 C37 C38 175.9(13) 3_767 . . . ?
O22 C37 C38 C39 -131.5(19) . . . . ?
O21 C37 C38 C39 48(2) . . . . ?
Ho6 C37 C38 C39 102(16) 3_767 . . . ?
O22 C37 C38 C47 43(2) . . . . ?
O21 C37 C38 C47 -137.3(17) . . . . ?
Ho6 C37 C38 C47 -84(16) 3_767 . . . ?
C47 C38 C39 C40 0(3) . . . . ?
C37 C38 C39 C40 174.9(17) . . . . ?
C38 C39 C40 C41 3(3) . . . . ?
C39 C40 C41 C42 -2(3) . . . . ?
C39 C40 C41 C48 -177.6(18) . . . . ?
C40 C41 C42 C47 -2(3) . . . . ?
C48 C41 C42 C47 173.1(17) . . . . ?
C40 C41 C42 C43 178.9(19) . . . . ?
C48 C41 C42 C43 -6(3) . . . . ?
C41 C42 C43 C44 -178(2) . . . . ?
C47 C42 C43 C44 3(3) . . . . ?
C42 C43 C44 C45 -3(4) . . . . ?
C43 C44 C45 C46 2(4) . . . . ?
C44 C45 C46 C47 -1(3) . . . . ?
C41 C42 C47 C46 179.5(17) . . . . ?
C43 C42 C47 C46 -2(3) . . . . ?
C41 C42 C47 C38 5(3) . . . . ?
C43 C42 C47 C38 -175.7(18) . . . . ?
C45 C46 C47 C42 1(3) . . . . ?
C45 C46 C47 C38 174.4(19) . . . . ?
C39 C38 C47 C42 -5(3) . . . . ?
C37 C38 C47 C42 -179.0(16) . . . . ?
C39 C38 C47 C46 -178.5(18) . . . . ?
C37 C38 C47 C46 7(3) . . . . ?
Ho4 O24 C48 O23 -7(2) . . . . ?
Ho4 O24 C48 C41 172.7(15) . . . . ?
Ho4 O23 C48 O24 7(2) . . . . ?
Ho4 O23 C48 C41 -172.7(14) . . . . ?
C40 C41 C48 O24 171.0(18) . . . . ?
C42 C41 C48 O24 -4(3) . . . . ?
C40 C41 C48 O23 -9(3) . . . . ?
C42 C41 C48 O23 175.4(18) . . . . ?
C40 C41 C48 Ho4 -84(11) . . . . ?
C42 C41 C48 Ho4 100(11) . . . . ?
O4 Ho4 C48 O24 -74.0(11) . . . . ?
O3 Ho4 C48 O24 -75.2(17) . . . . ?
O15 Ho4 C48 O24 18.8(12) . . . . ?
O2 Ho4 C48 O24 -144.5(11) . . . . ?
O31 Ho4 C48 O24 121.7(12) . . . . ?
O32 Ho4 C48 O24 86.7(13) . . . . ?
O23 Ho4 C48 O24 -173(2) . . . . ?
C72 Ho4 C48 O24 106.5(12) . . . . ?
Ho2 Ho4 C48 O24 -60.3(12) . . . . ?
Ho3 Ho4 C48 O24 -111.6(11) . . . . ?
O4 Ho4 C48 O23 98.9(13) . . . . ?
O3 Ho4 C48 O23 97.7(16) . . . . ?
O15 Ho4 C48 O23 -168.3(12) . . . . ?
O2 Ho4 C48 O23 28.4(13) . . . . ?
O31 Ho4 C48 O23 -65.4(14) . . . . ?
O32 Ho4 C48 O23 -100.4(14) . . . . ?
O24 Ho4 C48 O23 173(2) . . . . ?
C72 Ho4 C48 O23 -80.6(13) . . . . ?
Ho2 Ho4 C48 O23 112.6(12) . . . . ?
Ho3 Ho4 C48 O23 61.3(12) . . . . ?
O4 Ho4 C48 C41 177(100) . . . . ?
O3 Ho4 C48 C41 176(11) . . . . ?
O15 Ho4 C48 C41 -90(11) . . . . ?
O2 Ho4 C48 C41 107(11) . . . . ?
O31 Ho4 C48 C41 13(11) . . . . ?
O32 Ho4 C48 C41 -22(11) . . . . ?
O24 Ho4 C48 C41 -109(12) . . . . ?
O23 Ho4 C48 C41 79(11) . . . . ?
C72 Ho4 C48 C41 -2(11) . . . . ?
Ho2 Ho4 C48 C41 -169(11) . . . . ?
Ho3 Ho4 C48 C41 140(11) . . . . ?
Ho7 O26 C49 O25 14(3) 3_877 . . . ?
Ho7 O26 C49 C50' -165.4(12) 3_877 . . . ?
Ho7 O26 C49 C50 -167.6(11) 3_877 . . . ?
Ho5 O25 C49 O26 -12(3) 3_877 . . . ?
Ho5 O25 C49 C50' 166.8(10) 3_877 . . . ?
Ho5 O25 C49 C50 168.9(10) 3_877 . . . ?
O26 C49 C50 C51 126.4(16) . . . . ?
O25 C49 C50 C51 -54.7(19) . . . . ?
C50' C49 C50 C51 97.9(6) . . . . ?
O26 C49 C50 C59 -55(2) . . . . ?
O25 C49 C50 C59 124.2(14) . . . . ?
C50' C49 C50 C59 -83.2(8) . . . . ?
C59 C50 C51 C52 0.0 . . . . ?
C49 C50 C51 C52 178.9(13) . . . . ?
C50 C51 C52 C53 0.0 . . . . ?
C51 C52 C53 C54 0.0 . . . . ?
C51 C52 C53 C60 -178.2(12) . . . . ?
C52 C53 C54 C59 0.0 . . . . ?
C60 C53 C54 C59 178.0(13) . . . . ?
C52 C53 C54 C55 180.0 . . . . ?
C60 C53 C54 C55 -2.0(13) . . . . ?
C53 C54 C59 C58 180.0 . . . . ?
C55 C54 C59 C58 0.0 . . . . ?
C53 C54 C59 C50 0.0 . . . . ?
C55 C54 C59 C50 180.0 . . . . ?
C51 C50 C59 C58 180.0 . . . . ?
C49 C50 C59 C58 1.2(14) . . . . ?
C51 C50 C59 C54 0.0 . . . . ?
C49 C50 C59 C54 -178.8(14) . . . . ?
C54 C59 C58 C57 0.0 . . . . ?
C50 C59 C58 C57 180.0 . . . . ?
C59 C58 C57 C56 0.0 . . . . ?
C58 C57 C56 C55 0.0 . . . . ?
C57 C56 C55 C54 0.0 . . . . ?
C53 C54 C55 C56 180.0 . . . . ?
C59 C54 C55 C56 0.0 . . . . ?
O26 C49 C50' C51' 145.0(15) . . . . ?
O25 C49 C50' C51' -34(2) . . . . ?
C50 C49 C50' C51' -62.4(5) . . . . ?
O26 C49 C50' C59' -38(2) . . . . ?
O25 C49 C50' C59' 142.7(14) . . . . ?
C50 C49 C50' C59' 114.2(9) . . . . ?
C59' C50' C51' C52' 0.0 . . . . ?
C49 C50' C51' C52' 176.9(13) . . . . ?
C50' C51' C52' C53' 0.0 . . . . ?
C51' C52' C53' C54' 0.0 . . . . ?
C51' C52' C53' C60 -173.9(12) . . . . ?
C52' C53' C54' C59' 0.0 . . . . ?
C60 C53' C54' C59' 173.7(13) . . . . ?
C52' C53' C54' C55' 180.0 . . . . ?
C60 C53' C54' C55' -6.3(13) . . . . ?
C53' C54' C59' C58' 180.0 . . . . ?
C55' C54' C59' C58' 0.0 . . . . ?
C53' C54' C59' C50' 0.0 . . . . ?
C55' C54' C59' C50' 180.0 . . . . ?
C51' C50' C59' C58' 180.0 . . . . ?
C49 C50' C59' C58' 3.6(14) . . . . ?
C51' C50' C59' C54' 0.0 . . . . ?
C49 C50' C59' C54' -176.4(14) . . . . ?
C54' C59' C58' C57' 0.0 . . . . ?
C50' C59' C58' C57' 180.0 . . . . ?
C59' C58' C57' C56' 0.0 . . . . ?
C58' C57' C56' C55' 0.0 . . . . ?
C57' C56' C55' C54' 0.0 . . . . ?
C59' C54' C55' C56' 0.0 . . . . ?
C53' C54' C55' C56' 180.0 . . . . ?
Ho2 O28 C60 O27 -4(3) . . . . ?
Ho2 O28 C60 C53 179.1(10) . . . . ?
Ho2 O28 C60 C53' 178.0(10) . . . . ?
Ho1 O27 C60 O28 26(3) . . . . ?
Ho1 O27 C60 C53 -158.0(10) . . . . ?
Ho1 O27 C60 C53' -156.6(10) . . . . ?
C54 C53 C60 O28 -43.7(18) . . . . ?
C52 C53 C60 O28 134.5(13) . . . . ?
C54 C53 C60 O27 139.6(13) . . . . ?
C52 C53 C60 O27 -42.3(17) . . . . ?
C54 C53 C60 C53' 124.8(8) . . . . ?
C52 C53 C60 C53' -57.1(5) . . . . ?
C52' C53' C60 O28 114.0(15) . . . . ?
C54' C53' C60 O28 -59.8(18) . . . . ?
C52' C53' C60 O27 -63.9(16) . . . . ?
C54' C53' C60 O27 122.3(13) . . . . ?
C52' C53' C60 C53 102.0(6) . . . . ?
C54' C53' C60 C53 -71.9(8) . . . . ?
Ho6 O29 C61 O30 -1(3) 3_867 . . . ?
Ho6 O29 C61 C62 176.1(12) 3_867 . . . ?
Ho7 O30 C61 O29 6(3) 3_867 . . . ?
Ho7 O30 C61 C62 -171.1(12) 3_867 . . . ?
O29 C61 C62 C63 -31(3) . . . . ?
O30 C61 C62 C63 147.1(18) . . . . ?
O29 C61 C62 C71 153.2(17) . . . . ?
O30 C61 C62 C71 -29(3) . . . . ?
C71 C62 C63 C64 5(3) . . . . ?
C61 C62 C63 C64 -172(2) . . . . ?
C62 C63 C64 C65 -3(3) . . . . ?
C63 C64 C65 C66 0(3) . . . . ?
C63 C64 C65 C72 175(2) . . . . ?
C64 C65 C66 C67 -180(2) . . . . ?
C72 C65 C66 C67 5(3) . . . . ?
C64 C65 C66 C71 1(3) . . . . ?
C72 C65 C66 C71 -173.2(18) . . . . ?
C65 C66 C67 C68 178(2) . . . . ?
C71 C66 C67 C68 -3(3) . . . . ?
C66 C67 C68 C69 2(4) . . . . ?
C67 C68 C69 C70 1(4) . . . . ?
C68 C69 C70 C71 -2(3) . . . . ?
C69 C70 C71 C62 -179(2) . . . . ?
C69 C70 C71 C66 1(3) . . . . ?
C63 C62 C71 C70 176.8(19) . . . . ?
C61 C62 C71 C70 -7(3) . . . . ?
C63 C62 C71 C66 -3(3) . . . . ?
C61 C62 C71 C66 173.2(16) . . . . ?
C65 C66 C71 C70 -179.8(17) . . . . ?
C67 C66 C71 C70 1(3) . . . . ?
C65 C66 C71 C62 0(3) . . . . ?
C67 C66 C71 C62 -178.8(18) . . . . ?
Ho4 O31 C72 O32 -6(3) . . . . ?
Ho4 O31 C72 C65 179(2) . . . . ?
Ho4 O32 C72 O31 6(3) . . . . ?
Ho4 O32 C72 C65 -178.3(15) . . . . ?
C66 C65 C72 O31 -74(3) . . . . ?
C64 C65 C72 O31 111(3) . . . . ?
C66 C65 C72 O32 111(3) . . . . ?
C64 C65 C72 O32 -64(3) . . . . ?
C66 C65 C72 Ho4 98(13) . . . . ?
C64 C65 C72 Ho4 -77(13) . . . . ?
O4 Ho4 C72 O31 137(6) . . . . ?
O3 Ho4 C72 O31 -36.6(19) . . . . ?
O15 Ho4 C72 O31 -112.2(18) . . . . ?
O2 Ho4 C72 O31 39.2(18) . . . . ?
O32 Ho4 C72 O31 -173(3) . . . . ?
O24 Ho4 C72 O31 168.2(18) . . . . ?
O23 Ho4 C72 O31 116.4(18) . . . . ?
C48 Ho4 C72 O31 142.7(18) . . . . ?
Ho2 Ho4 C72 O31 -60(2) . . . . ?
Ho3 Ho4 C72 O31 60(2) . . . . ?
O4 Ho4 C72 O32 -50(7) . . . . ?
O3 Ho4 C72 O32 136.9(18) . . . . ?
O15 Ho4 C72 O32 61.3(19) . . . . ?
O2 Ho4 C72 O32 -147.3(18) . . . . ?
O31 Ho4 C72 O32 173(3) . . . . ?
O24 Ho4 C72 O32 -18.3(19) . . . . ?
O23 Ho4 C72 O32 -70.1(19) . . . . ?
C48 Ho4 C72 O32 -43.8(19) . . . . ?
Ho2 Ho4 C72 O32 113.7(19) . . . . ?
Ho3 Ho4 C72 O32 -126.3(18) . . . . ?
O4 Ho4 C72 C65 -36(17) . . . . ?
O3 Ho4 C72 C65 150(13) . . . . ?
O15 Ho4 C72 C65 75(13) . . . . ?
O2 Ho4 C72 C65 -134(13) . . . . ?
O31 Ho4 C72 C65 -173(14) . . . . ?
O32 Ho4 C72 C65 14(12) . . . . ?
O24 Ho4 C72 C65 -5(13) . . . . ?
O23 Ho4 C72 C65 -57(13) . . . . ?
C48 Ho4 C72 C65 -30(13) . . . . ?
Ho2 Ho4 C72 C65 127(12) . . . . ?
Ho3 Ho4 C72 C65 -113(13) . . . . ?
Ho3 O33 C73 O34 43(7) . . . . ?
Ho3 O33 C73 C74 -140(2) . . . . ?
